data_4127835
loop_
_publ_author_name
'Chiu, Tzu-Hao'
'Liao, Jian-Hong'
'Gam, Franck'
'Chantrenne, Isaac'
'Kahlal, Samia'
'Saillard, Jean-Yves'
'Liu, C. W.'

_publ_section_title
;
 Homoleptic Platinum/Silver Superatoms Protected by Dithiolates: Linear
 Assemblies of Two and Three Centered Icosahedra Isolobal to
 Ne<sub>2</sub> and I<sub>3</sub><sup/>.
;
_journal_issue 33
_journal_name_full 'Journal of the American Chemical Society'
_journal_page_first 12957
_journal_page_last 12961
_journal_paper_doi 10.1021/jacs.9b05000
_journal_volume 141
_journal_year 2019
_chemical_formula_sum 'C132 H308 Ag44 O44 P22 Pt3 S44'
_chemical_formula_weight 10023.29
_space_group_crystal_system monoclinic
_space_group_IT_number 14
_space_group_name_Hall '-P 2ybc'
_space_group_name_H-M_alt 'P 1 21/c 1'
_symmetry_space_group_name_Hall '-P 2ybc'
_symmetry_space_group_name_H-M 'P 1 21/c 1'
_atom_sites_solution_hydrogens geom
_audit_creation_method SHELXL-2018/3
_cell_angle_alpha 90
_cell_angle_beta 96.5225(5)
_cell_angle_gamma 90
_cell_formula_units_Z 4
_cell_length_a 19.7461(4)
_cell_length_b 42.9207(9)
_cell_length_c 32.3401(6)
_cell_measurement_reflns_used 9859
_cell_measurement_temperature 150(2)
_cell_measurement_theta_max 28.83
_cell_measurement_theta_min 2.27
_cell_volume 27231.4(9)
_computing_cell_refinement 'Bruker SAINT'
_computing_data_collection 'Bruker APEX2'
_computing_data_reduction 'Bruker SAINT'
_computing_molecular_graphics 'Bruker SHELXTL'
_computing_publication_material 'Bruker SHELXTL'
_computing_structure_refinement 'SHELXL-2018/3 (Sheldrick, 2018)'
_computing_structure_solution 'SHELXS-97 (Sheldrick 2008)'
_diffrn_ambient_temperature 150(2)
_diffrn_measured_fraction_theta_full 1.000
_diffrn_measured_fraction_theta_max 1.000
_diffrn_measurement_device_type 'Bruker APEX-II CCD'
_diffrn_measurement_method '\f and \w scans'
_diffrn_radiation_type MoK\a
_diffrn_radiation_wavelength 0.71073
_diffrn_reflns_av_R_equivalents 0.0340
_diffrn_reflns_av_unetI/netI 0.0327
_diffrn_reflns_Laue_measured_fraction_full 1.000
_diffrn_reflns_Laue_measured_fraction_max 1.000
_diffrn_reflns_limit_h_max 23
_diffrn_reflns_limit_h_min -23
_diffrn_reflns_limit_k_max 51
_diffrn_reflns_limit_k_min -50
_diffrn_reflns_limit_l_max 38
_diffrn_reflns_limit_l_min -38
_diffrn_reflns_number 177285
_diffrn_reflns_point_group_measured_fraction_full 1.000
_diffrn_reflns_point_group_measured_fraction_max 1.000
_diffrn_reflns_theta_full 25.000
_diffrn_reflns_theta_max 25.000
_diffrn_reflns_theta_min 0.792
_exptl_absorpt_coefficient_mu 5.132
_exptl_absorpt_correction_T_max 0.7458
_exptl_absorpt_correction_T_min 0.5748
_exptl_absorpt_correction_type multi-scan
_exptl_absorpt_process_details SADABS
_exptl_crystal_colour black
_exptl_crystal_density_diffrn 2.445
_exptl_crystal_description block
_exptl_crystal_F_000 19152
_exptl_crystal_size_max 0.170
_exptl_crystal_size_mid 0.090
_exptl_crystal_size_min 0.040
_refine_diff_density_max 1.998
_refine_diff_density_min -1.173
_refine_diff_density_rms 0.131
_refine_ls_extinction_method none
_refine_ls_goodness_of_fit_ref 1.035
_refine_ls_hydrogen_treatment constr
_refine_ls_matrix_type full
_refine_ls_number_parameters 2679
_refine_ls_number_reflns 47951
_refine_ls_number_restraints 719
_refine_ls_restrained_S_all 1.033
_refine_ls_R_factor_all 0.0447
_refine_ls_R_factor_gt 0.0282
_refine_ls_shift/su_max 0.006
_refine_ls_shift/su_mean 0.000
_refine_ls_structure_factor_coef Fsqd
_refine_ls_weighting_details 'w=1/[\s^2^(Fo^2^)+(0.0176P)^2^+91.0888P] where P=(Fo^2^+2Fc^2^)/3'
_refine_ls_weighting_scheme calc
_refine_ls_wR_factor_gt 0.0540
_refine_ls_wR_factor_ref 0.0599
_reflns_Friedel_coverage 0.000
_reflns_number_gt 38448
_reflns_number_total 47951
_reflns_threshold_expression 'I > 2\s(I)'
_cod_data_source_file ja9b05000_si_004.cif
_cod_data_source_block 3
_cod_database_code 4127835
_shelx_shelxl_version_number 2018/3
_shelx_space_group_comment
; 
The symmetry employed for this shelxl refinement is uniquely defined 
by the following loop, which should always be used as a source of 
symmetry information in preference to the above space-group names. 
They are only intended as comments. 
;
_shelx_estimated_absorpt_t_min 0.476
_shelx_estimated_absorpt_t_max 0.821

loop_
_space_group_symop_operation_xyz
'x, y, z'
'-x, y+1/2, -z+1/2'
'-x, -y, -z'
'x, -y-1/2, z-1/2'

loop_
_atom_site_label
_atom_site_type_symbol
_atom_site_fract_x
_atom_site_fract_y
_atom_site_fract_z
_atom_site_U_iso_or_equiv
_atom_site_adp_type
_atom_site_occupancy
_atom_site_site_symmetry_order
_atom_site_calc_flag
_atom_site_refinement_flags_posn
_atom_site_refinement_flags_adp
_atom_site_refinement_flags_occupancy
_atom_site_disorder_assembly
_atom_site_disorder_group
Pt1 Pt 0.01463(2) 0.89264(2) 0.41781(2) 0.01488(4) Uani 1 1 d . . . . .
Pt2 Pt 0.000000 1.000000 0.500000 0.01480(6) Uani 1 2 d S . P . .
Ag1 Ag 0.02647(2) 0.83822(2) 0.37573(2) 0.02415(10) Uani 1 1 d . . . . .
Ag2 Ag 0.02002(2) 0.83932(2) 0.46509(2) 0.02354(9) Uani 1 1 d . . . . .
Ag3 Ag -0.09896(2) 0.85535(2) 0.40836(2) 0.02434(10) Uani 1 1 d . . . . .
Ag4 Ag -0.05365(2) 0.88946(2) 0.33790(2) 0.02332(9) Uani 1 1 d . . . . .
Ag5 Ag 0.09461(2) 0.89484(2) 0.35330(2) 0.02124(9) Uani 1 1 d . . . . .
Ag6 Ag 0.14022(2) 0.86406(2) 0.43077(2) 0.02091(9) Uani 1 1 d . . . . .
Ag7 Ag -0.06463(2) 0.89150(2) 0.48477(2) 0.02250(9) Uani 1 1 d . . . . .
Ag8 Ag -0.10993(2) 0.92192(2) 0.40371(2) 0.02020(9) Uani 1 1 d . . . . .
Ag9 Ag 0.00828(2) 0.94722(2) 0.37186(2) 0.01915(9) Uani 1 1 d . . . . .
Ag10 Ag 0.12750(2) 0.93021(2) 0.42818(2) 0.02011(9) Uani 1 1 d . . . . .
Ag11 Ag 0.08335(2) 0.89670(2) 0.49842(2) 0.02230(9) Uani 1 1 d . . . . .
Ag12 Ag 0.00185(2) 0.94559(2) 0.46012(2) 0.01815(9) Uani 1 1 d . . . . .
Ag13 Ag -0.09658(2) 0.99129(2) 0.43108(2) 0.02074(9) Uani 1 1 d . . . . .
Ag14 Ag 0.05587(2) 1.00233(2) 0.42337(2) 0.02217(9) Uani 1 1 d . . . . .
Ag15 Ag 0.11170(2) 1.04140(2) 0.49343(2) 0.02271(9) Uani 1 1 d . . . . .
Ag16 Ag -0.03268(2) 1.05047(2) 0.45004(2) 0.02063(9) Uani 1 1 d . . . . .
Ag17 Ag -0.12736(2) 1.02513(2) 0.50302(2) 0.02057(9) Uani 1 1 d . . . . .
Ag18 Ag 0.12685(2) 0.79493(2) 0.42738(2) 0.03042(11) Uani 1 1 d . . . . .
Ag19 Ag 0.15028(2) 0.95964(2) 0.34818(2) 0.02844(10) Uani 1 1 d . . . . .
Ag20 Ag 0.02430(2) 0.93164(2) 0.28405(2) 0.02774(10) Uani 1 1 d . . . . .
Ag21 Ag -0.20997(2) 0.88531(2) 0.44716(2) 0.02609(10) Uani 1 1 d . . . . .
Ag22 Ag 0.14933(2) 0.83636(2) 0.51924(2) 0.02930(10) Uani 1 1 d . . . . .
C1 C 0.0450(4) 0.7971(2) 0.2383(2) 0.066(2) Uani 1 1 d . . . . .
H1A H 0.024065 0.776087 0.236121 0.080 Uiso 1 1 calc R U . . .
H1B H 0.008614 0.812418 0.241657 0.080 Uiso 1 1 calc R U . . .
C2 C 0.0746(6) 0.8037(3) 0.2020(3) 0.125(5) Uani 1 1 d . . . . .
H2A H 0.112224 0.788787 0.199350 0.150 Uiso 1 1 calc R U . . .
H2B H 0.094197 0.824917 0.203915 0.150 Uiso 1 1 calc R U . . .
C3 C 0.0222(7) 0.8014(4) 0.1632(3) 0.164(7) Uani 1 1 d . . . . .
H3A H 0.010036 0.779515 0.157825 0.247 Uiso 1 1 calc R U . . .
H3B H 0.041762 0.810053 0.139152 0.247 Uiso 1 1 calc R U . . .
H3C H -0.018790 0.813199 0.167847 0.247 Uiso 1 1 calc R U . . .
C4 C 0.0597(4) 0.72331(14) 0.3308(2) 0.0400(16) Uani 1 1 d . . . . .
H4A H 0.014061 0.728794 0.338511 0.048 Uiso 1 1 calc R U . . .
H4B H 0.091443 0.721676 0.356746 0.048 Uiso 1 1 calc R U . . .
C5 C 0.0563(4) 0.69308(17) 0.3088(3) 0.066(2) Uani 1 1 d . . . . .
H5A H 0.102545 0.687345 0.302466 0.079 Uiso 1 1 calc R U . . .
H5B H 0.040843 0.676857 0.327361 0.079 Uiso 1 1 calc R U . . .
C6 C 0.0108(6) 0.6935(2) 0.2706(3) 0.108(4) Uani 1 1 d . . . . .
H6A H -0.034309 0.700650 0.276239 0.162 Uiso 1 1 calc R U . . .
H6B H 0.007188 0.672451 0.258759 0.162 Uiso 1 1 calc R U . . .
H6C H 0.028816 0.707673 0.250693 0.162 Uiso 1 1 calc R U . . .
C7 C 0.3407(4) 0.78501(19) 0.4189(2) 0.058(2) Uani 1 1 d . . . . .
H7A H 0.343168 0.763100 0.428510 0.069 Uiso 1 1 calc R U . . .
H7B H 0.293778 0.788675 0.405437 0.069 Uiso 1 1 calc R U . . .
C8 C 0.3832(8) 0.7886(3) 0.3907(4) 0.159(7) Uani 1 1 d . . . . .
H8A H 0.353057 0.789773 0.364138 0.191 Uiso 1 1 calc R U . . .
H8B H 0.406394 0.768173 0.390274 0.191 Uiso 1 1 calc R U . . .
C9 C 0.4326(5) 0.8093(3) 0.3860(3) 0.102(4) Uani 1 1 d . . . . .
H9A H 0.414767 0.825586 0.366511 0.154 Uiso 1 1 calc R U . . .
H9B H 0.470686 0.798654 0.374913 0.154 Uiso 1 1 calc R U . . .
H9C H 0.448559 0.818639 0.412940 0.154 Uiso 1 1 calc R U . . .
C10 C 0.3674(4) 0.8695(2) 0.5118(2) 0.062(2) Uani 1 1 d . . . . .
H10A H 0.371119 0.878333 0.540212 0.075 Uiso 1 1 calc R U . . .
H10B H 0.342820 0.884628 0.492468 0.075 Uiso 1 1 calc R U . . .
C11 C 0.4391(5) 0.8636(3) 0.4990(4) 0.141(6) Uani 1 1 d . . . . .
H11A H 0.458851 0.845430 0.514908 0.169 Uiso 1 1 calc R U . . .
H11B H 0.434143 0.857836 0.469206 0.169 Uiso 1 1 calc R U . . .
C12 C 0.4826(6) 0.8865(4) 0.5044(4) 0.161(7) Uani 1 1 d . . . . .
H12A H 0.467845 0.903548 0.485319 0.241 Uiso 1 1 calc R U . . .
H12B H 0.527707 0.879218 0.498817 0.241 Uiso 1 1 calc R U . . .
H12C H 0.485007 0.893981 0.533190 0.241 Uiso 1 1 calc R U . . .
C13 C -0.0968(4) 0.7579(2) 0.5160(3) 0.072(2) Uani 1 1 d . . . . .
H13A H -0.101313 0.779323 0.504689 0.086 Uiso 1 1 calc R U . . .
H13B H -0.114403 0.743470 0.493400 0.086 Uiso 1 1 calc R U . . .
C14 C -0.1387(6) 0.7552(3) 0.5487(4) 0.132(5) Uani 1 1 d . . . . .
H14A H -0.133466 0.774857 0.564851 0.159 Uiso 1 1 calc R U . . .
H14B H -0.186431 0.754557 0.535608 0.159 Uiso 1 1 calc R U . . .
C15 C -0.1313(7) 0.7320(3) 0.5761(4) 0.143(6) Uani 1 1 d . . . . .
H15A H -0.145249 0.712428 0.562112 0.215 Uiso 1 1 calc R U . . .
H15B H -0.159894 0.735991 0.598404 0.215 Uiso 1 1 calc R U . . .
H15C H -0.083494 0.730627 0.587889 0.215 Uiso 1 1 calc R U . . .
C16 C 0.1254(5) 0.7465(2) 0.5660(2) 0.076(3) Uani 1 1 d . . . . .
H16A H 0.090546 0.736495 0.581320 0.091 Uiso 1 1 calc R U . . .
H16B H 0.136626 0.767025 0.578898 0.091 Uiso 1 1 calc R U . . .
C17 C 0.1861(5) 0.7272(2) 0.5692(3) 0.099(4) Uani 1 1 d . . . . .
H17A H 0.219635 0.736871 0.552617 0.119 Uiso 1 1 calc R U . . .
H17B H 0.173974 0.706561 0.557009 0.119 Uiso 1 1 calc R U . . .
C18 C 0.2192(6) 0.7227(3) 0.6134(3) 0.125(5) Uani 1 1 d . . . . .
H18A H 0.235414 0.742865 0.624948 0.187 Uiso 1 1 calc R U . . .
H18B H 0.257869 0.708400 0.613432 0.187 Uiso 1 1 calc R U . . .
H18C H 0.185877 0.714023 0.630478 0.187 Uiso 1 1 calc R U . . .
C19 C 0.1721(3) 0.93442(16) 0.65787(19) 0.0396(16) Uani 1 1 d . . . . .
H19A H 0.165473 0.917244 0.677433 0.048 Uiso 1 1 calc R U . . .
H19B H 0.128645 0.945967 0.652207 0.048 Uiso 1 1 calc R U . . .
C20 C 0.2265(3) 0.95551(14) 0.67619(17) 0.0319(14) Uani 1 1 d . . . . .
H20A H 0.235677 0.971438 0.655399 0.038 Uiso 1 1 calc R U . . .
H20B H 0.268875 0.943437 0.683523 0.038 Uiso 1 1 calc R U . . .
C21 C 0.2065(3) 0.97154(15) 0.71489(19) 0.0390(16) Uani 1 1 d . . . . .
H21A H 0.163955 0.983114 0.707810 0.059 Uiso 1 1 calc R U . . .
H21B H 0.242657 0.985979 0.725715 0.059 Uiso 1 1 calc R U . . .
H21C H 0.199892 0.955863 0.736100 0.059 Uiso 1 1 calc R U . . .
C22 C 0.2250(4) 0.8507(2) 0.6389(3) 0.074(3) Uani 1 1 d . . . . .
H22A H 0.250639 0.849575 0.614397 0.089 Uiso 1 1 calc R U . . .
H22B H 0.250543 0.864691 0.659394 0.089 Uiso 1 1 calc R U . . .
C23 C 0.2250(7) 0.8210(3) 0.6565(6) 0.192(9) Uani 1 1 d D . . . .
H23A H 0.260610 0.821104 0.680659 0.230 Uiso 1 1 calc R U . . .
H23B H 0.240956 0.806495 0.635828 0.230 Uiso 1 1 calc R U . . .
C24 C 0.1655(8) 0.8070(5) 0.6705(7) 0.268(13) Uani 1 1 d D . . . .
H24A H 0.159696 0.814843 0.698372 0.402 Uiso 1 1 calc R U . . .
H24B H 0.170988 0.784351 0.671514 0.402 Uiso 1 1 calc R U . . .
H24C H 0.125302 0.812420 0.651232 0.402 Uiso 1 1 calc R U . . .
C25 C 0.3169(8) 1.0405(4) 0.4490(7) 0.026(4) Uani 0.5 1 d D . P A 1
H25A H 0.279734 1.055509 0.451938 0.031 Uiso 0.5 1 calc R U P A 1
H25B H 0.325541 1.040050 0.419449 0.031 Uiso 0.5 1 calc R U P A 1
C26 C 0.3793(6) 1.0500(3) 0.4755(5) 0.048(3) Uani 0.5 1 d D . P A 1
H26A H 0.365765 1.054380 0.503494 0.057 Uiso 0.5 1 calc R U P A 1
H26B H 0.393874 1.070135 0.464407 0.057 Uiso 0.5 1 calc R U P A 1
C27 C 0.4415(7) 1.0295(4) 0.4816(6) 0.067(3) Uani 0.5 1 d D . P A 1
H27A H 0.477125 1.039917 0.500284 0.100 Uiso 0.5 1 calc R U P A 1
H27B H 0.458197 1.025670 0.454707 0.100 Uiso 0.5 1 calc R U P A 1
H27C H 0.429689 1.009671 0.493946 0.100 Uiso 0.5 1 calc R U P A 1
C25B C 0.3275(8) 1.0356(4) 0.4415(7) 0.026(4) Uani 0.5 1 d D . P A 2
H25C H 0.305004 1.055126 0.448764 0.031 Uiso 0.5 1 calc R U P A 2
H25D H 0.318824 1.032789 0.411017 0.031 Uiso 0.5 1 calc R U P A 2
C26B C 0.4014(7) 1.0384(3) 0.4535(4) 0.048(3) Uani 0.5 1 d D . P A 2
H26C H 0.418420 1.056621 0.438890 0.057 Uiso 0.5 1 calc R U P A 2
H26D H 0.424132 1.019637 0.443903 0.057 Uiso 0.5 1 calc R U P A 2
C27B C 0.4213(9) 1.0423(5) 0.5000(5) 0.067(3) Uani 0.5 1 d D . P A 2
H27D H 0.470278 1.038346 0.506514 0.100 Uiso 0.5 1 calc R U P A 2
H27E H 0.395667 1.027422 0.515121 0.100 Uiso 0.5 1 calc R U P A 2
H27F H 0.410965 1.063558 0.508273 0.100 Uiso 0.5 1 calc R U P A 2
C28 C 0.3663(3) 0.95307(16) 0.4192(2) 0.0387(16) Uani 1 1 d . . . . .
H28A H 0.352178 0.930970 0.420139 0.046 Uiso 1 1 calc R U . . .
H28B H 0.382608 0.959801 0.447850 0.046 Uiso 1 1 calc R U . . .
C29 C 0.4219(3) 0.95631(17) 0.3923(2) 0.0459(18) Uani 1 1 d . . . . .
H29A H 0.462761 0.945275 0.405503 0.055 Uiso 1 1 calc R U . . .
H29B H 0.433718 0.978640 0.390347 0.055 Uiso 1 1 calc R U . . .
C30 C 0.4041(4) 0.9437(2) 0.3491(2) 0.060(2) Uani 1 1 d . . . . .
H30A H 0.390879 0.921749 0.350661 0.089 Uiso 1 1 calc R U . . .
H30B H 0.443719 0.945437 0.333518 0.089 Uiso 1 1 calc R U . . .
H30C H 0.366049 0.955644 0.334858 0.089 Uiso 1 1 calc R U . . .
C31 C -0.0038(6) 1.0365(3) 0.2267(3) 0.040(2) Uani 0.5 1 d D . P B 1
H31A H 0.040397 1.027704 0.220798 0.048 Uiso 0.5 1 calc R U P B 1
H31B H 0.001081 1.059500 0.226818 0.048 Uiso 0.5 1 calc R U P B 1
C32 C -0.0568(8) 1.0279(3) 0.1909(4) 0.053(3) Uani 0.5 1 d D . P B 1
H32A H -0.102969 1.031633 0.199046 0.064 Uiso 0.5 1 calc R U P B 1
H32B H -0.051063 1.041221 0.166581 0.064 Uiso 0.5 1 calc R U P B 1
C33 C -0.0504(11) 0.9941(4) 0.1789(5) 0.075(4) Uani 0.5 1 d D . P B 1
H33A H -0.003256 0.989757 0.173890 0.113 Uiso 0.5 1 calc R U P B 1
H33B H -0.081047 0.989742 0.153600 0.113 Uiso 0.5 1 calc R U P B 1
H33C H -0.062566 0.980758 0.201582 0.113 Uiso 0.5 1 calc R U P B 1
C31B C -0.0484(6) 1.0175(3) 0.2333(3) 0.040(2) Uani 0.5 1 d D . P B 2
H31C H -0.092262 1.028892 0.230047 0.048 Uiso 0.5 1 calc R U P B 2
H31D H -0.059127 0.995418 0.238639 0.048 Uiso 0.5 1 calc R U P B 2
C32B C -0.0208(7) 1.0186(4) 0.1925(4) 0.053(3) Uani 0.5 1 d D . P B 2
H32C H -0.009833 1.040506 0.186121 0.064 Uiso 0.5 1 calc R U P B 2
H32D H 0.022099 1.006501 0.194318 0.064 Uiso 0.5 1 calc R U P B 2
C33B C -0.0689(10) 1.0061(5) 0.1582(5) 0.075(4) Uani 0.5 1 d D . P B 2
H33D H -0.065611 1.018363 0.132918 0.113 Uiso 0.5 1 calc R U P B 2
H33E H -0.115420 1.007331 0.165814 0.113 Uiso 0.5 1 calc R U P B 2
H33F H -0.057458 0.984330 0.153084 0.113 Uiso 0.5 1 calc R U P B 2
C34 C 0.0756(19) 1.0685(3) 0.3393(7) 0.052(6) Uani 0.5 1 d D . P C 1
H34A H 0.118746 1.074635 0.355965 0.062 Uiso 0.5 1 calc R U P C 1
H34B H 0.041940 1.063263 0.358691 0.062 Uiso 0.5 1 calc R U P C 1
C35 C 0.0495(9) 1.0948(3) 0.3114(5) 0.061(3) Uani 0.5 1 d D . P C 1
H35A H 0.004837 1.088462 0.296895 0.073 Uiso 0.5 1 calc R U P C 1
H35B H 0.041190 1.112804 0.329338 0.073 Uiso 0.5 1 calc R U P C 1
C36 C 0.091(3) 1.106(2) 0.2804(15) 0.078(9) Uani 0.5 1 d D . P C 1
H36A H 0.095433 1.088881 0.260165 0.117 Uiso 0.5 1 calc R U P C 1
H36B H 0.136271 1.111271 0.293851 0.117 Uiso 0.5 1 calc R U P C 1
H36C H 0.069506 1.123748 0.266109 0.117 Uiso 0.5 1 calc R U P C 1
C34B C 0.0591(18) 1.0698(3) 0.3303(8) 0.052(6) Uani 0.5 1 d D . P C 2
H34C H 0.054805 1.067422 0.360341 0.062 Uiso 0.5 1 calc R U P C 2
H34D H 0.013713 1.074631 0.315461 0.062 Uiso 0.5 1 calc R U P C 2
C35B C 0.1096(9) 1.0951(3) 0.3233(5) 0.061(3) Uani 0.5 1 d D . P C 2
H35C H 0.098581 1.113848 0.338961 0.073 Uiso 0.5 1 calc R U P C 2
H35D H 0.155726 1.088044 0.334690 0.073 Uiso 0.5 1 calc R U P C 2
C36B C 0.111(3) 1.103(2) 0.2801(13) 0.078(9) Uani 0.5 1 d D . P C 2
H36D H 0.123065 1.085119 0.264438 0.117 Uiso 0.5 1 calc R U P C 2
H36E H 0.144307 1.119956 0.277956 0.117 Uiso 0.5 1 calc R U P C 2
H36F H 0.065487 1.110800 0.268633 0.117 Uiso 0.5 1 calc R U P C 2
C37 C 0.2526(4) 0.84540(14) 0.2908(2) 0.0422(17) Uani 1 1 d . . . . .
H37A H 0.211277 0.832412 0.284494 0.051 Uiso 1 1 calc R U . . .
H37B H 0.259122 0.849458 0.321092 0.051 Uiso 1 1 calc R U . . .
C38 C 0.3123(4) 0.82886(18) 0.2783(3) 0.059(2) Uani 1 1 d . . . . .
H38A H 0.318809 0.809256 0.294331 0.071 Uiso 1 1 calc R U . . .
H38B H 0.353364 0.841889 0.285221 0.071 Uiso 1 1 calc R U . . .
C39 C 0.3053(6) 0.8214(2) 0.2325(3) 0.110(4) Uani 1 1 d . . . . .
H39A H 0.261086 0.811367 0.224516 0.166 Uiso 1 1 calc R U . . .
H39B H 0.341956 0.807207 0.226723 0.166 Uiso 1 1 calc R U . . .
H39C H 0.308148 0.840622 0.216547 0.166 Uiso 1 1 calc R U . . .
C40 C 0.2675(4) 0.94405(19) 0.2521(2) 0.057(2) Uani 1 1 d . . . . .
H40A H 0.305927 0.929105 0.254709 0.069 Uiso 1 1 calc R U . . .
H40B H 0.271946 0.957456 0.277177 0.069 Uiso 1 1 calc R U . . .
C41 C 0.2704(4) 0.9634(2) 0.2148(3) 0.077(3) Uani 1 1 d . . . . .
H41A H 0.314539 0.974588 0.217763 0.093 Uiso 1 1 calc R U . . .
H41B H 0.270057 0.949391 0.190489 0.093 Uiso 1 1 calc R U . . .
C42 C 0.2165(4) 0.98621(18) 0.2057(2) 0.066(2) Uani 1 1 d . . . . .
H42A H 0.172739 0.975449 0.199480 0.100 Uiso 1 1 calc R U . . .
H42B H 0.225674 0.998760 0.181695 0.100 Uiso 1 1 calc R U . . .
H42C H 0.214608 0.999801 0.229935 0.100 Uiso 1 1 calc R U . . .
C43 C -0.2529(4) 0.9000(2) 0.2703(2) 0.055(2) Uani 1 1 d . . . . .
H43A H -0.243866 0.918728 0.287948 0.066 Uiso 1 1 calc R U . . .
H43B H -0.240779 0.881337 0.287556 0.066 Uiso 1 1 calc R U . . .
C44 C -0.3271(4) 0.8988(2) 0.2530(2) 0.070(3) Uani 1 1 d . . . . .
H44A H -0.354688 0.898598 0.276740 0.084 Uiso 1 1 calc R U . . .
H44B H -0.338168 0.918300 0.237290 0.084 Uiso 1 1 calc R U . . .
C45 C -0.3481(4) 0.8728(2) 0.2262(3) 0.083(3) Uani 1 1 d . . . . .
H45A H -0.327297 0.874641 0.200162 0.124 Uiso 1 1 calc R U . . .
H45B H -0.397816 0.872806 0.220025 0.124 Uiso 1 1 calc R U . . .
H45C H -0.333285 0.853277 0.240140 0.124 Uiso 1 1 calc R U . . .
C46 C -0.0514(4) 0.9013(2) 0.1852(2) 0.060(2) Uani 1 1 d . . . . .
H46A H -0.026150 0.919537 0.197743 0.072 Uiso 1 1 calc R U . . .
H46B H -0.027704 0.882294 0.196706 0.072 Uiso 1 1 calc R U . . .
C47 C -0.0496(5) 0.9019(3) 0.1421(3) 0.090(3) Uani 1 1 d . . . . .
H47A H -0.079374 0.918908 0.130073 0.108 Uiso 1 1 calc R U . . .
H47B H -0.068212 0.882005 0.130121 0.108 Uiso 1 1 calc R U . . .
C48 C 0.0200(6) 0.9065(4) 0.1299(4) 0.152(6) Uani 1 1 d . . . . .
H48A H 0.042203 0.923770 0.145870 0.228 Uiso 1 1 calc R U . . .
H48B H 0.016889 0.911231 0.100114 0.228 Uiso 1 1 calc R U . . .
H48C H 0.046686 0.887394 0.135664 0.228 Uiso 1 1 calc R U . . .
C49 C -0.2015(3) 0.79889(17) 0.3138(2) 0.0439(17) Uani 1 1 d . . . . .
H49A H -0.162157 0.788137 0.329288 0.053 Uiso 1 1 calc R U . . .
H49B H -0.185812 0.819448 0.304727 0.053 Uiso 1 1 calc R U . . .
C50 C -0.2275(4) 0.7802(2) 0.2768(2) 0.060(2) Uani 1 1 d . . . . .
H50A H -0.264899 0.791664 0.260437 0.072 Uiso 1 1 calc R U . . .
H50B H -0.246254 0.760305 0.286058 0.072 Uiso 1 1 calc R U . . .
C51 C -0.1720(4) 0.7734(2) 0.2495(2) 0.066(2) Uani 1 1 d . . . . .
H51A H -0.153704 0.792993 0.240050 0.099 Uiso 1 1 calc R U . . .
H51B H -0.191005 0.761117 0.225340 0.099 Uiso 1 1 calc R U . . .
H51C H -0.135456 0.761520 0.265427 0.099 Uiso 1 1 calc R U . . .
C52 C -0.3181(4) 0.78485(16) 0.4248(3) 0.057(2) Uani 1 1 d . . . . .
H52A H -0.347031 0.771234 0.405356 0.068 Uiso 1 1 calc R U . . .
H52B H -0.274012 0.774107 0.432096 0.068 Uiso 1 1 calc R U . . .
C53 C -0.3483(9) 0.7889(2) 0.4592(5) 0.194(9) Uani 1 1 d . . . . .
H53A H -0.310390 0.787687 0.481937 0.233 Uiso 1 1 calc R U . . .
H53B H -0.374890 0.769488 0.461348 0.233 Uiso 1 1 calc R U . . .
C54 C -0.3905(5) 0.8122(2) 0.4719(3) 0.075(3) Uani 1 1 d . . . . .
H54A H -0.377825 0.832246 0.460548 0.113 Uiso 1 1 calc R U . . .
H54B H -0.385186 0.813276 0.502405 0.113 Uiso 1 1 calc R U . . .
H54C H -0.438020 0.807422 0.461847 0.113 Uiso 1 1 calc R U . . .
C55 C -0.3683(3) 0.92055(14) 0.39846(18) 0.0301(14) Uani 1 1 d . . . . .
H55A H -0.396191 0.936489 0.410758 0.036 Uiso 1 1 calc R U . . .
H55B H -0.350989 0.905735 0.420647 0.036 Uiso 1 1 calc R U . . .
C56 C -0.4110(3) 0.90350(15) 0.36411(19) 0.0348(15) Uani 1 1 d . . . . .
H56A H -0.381116 0.890845 0.348149 0.042 Uiso 1 1 calc R U . . .
H56B H -0.435288 0.918782 0.344834 0.042 Uiso 1 1 calc R U . . .
C57 C -0.4626(3) 0.88242(16) 0.3817(2) 0.0455(17) Uani 1 1 d . . . . .
H57A H -0.438597 0.865772 0.398098 0.068 Uiso 1 1 calc R U . . .
H57B H -0.492890 0.873266 0.358765 0.068 Uiso 1 1 calc R U . . .
H57C H -0.489585 0.894638 0.399493 0.068 Uiso 1 1 calc R U . . .
C58 C -0.2830(3) 1.01574(13) 0.43272(19) 0.0296(14) Uani 1 1 d . . . . .
H58A H -0.237431 1.021426 0.425063 0.036 Uiso 1 1 calc R U . . .
H58B H -0.278876 1.011852 0.463077 0.036 Uiso 1 1 calc R U . . .
C59 C -0.3326(3) 1.04176(14) 0.42148(19) 0.0345(15) Uani 1 1 d . . . . .
H59A H -0.339926 1.043779 0.390805 0.041 Uiso 1 1 calc R U . . .
H59B H -0.312554 1.061529 0.432885 0.041 Uiso 1 1 calc R U . . .
C60 C -0.4011(4) 1.03688(18) 0.4377(2) 0.0531(19) Uani 1 1 d . . . . .
H60A H -0.421450 1.017371 0.426486 0.080 Uiso 1 1 calc R U . . .
H60B H -0.431456 1.054301 0.428909 0.080 Uiso 1 1 calc R U . . .
H60C H -0.394616 1.035805 0.468162 0.080 Uiso 1 1 calc R U . . .
C61 C -0.0974(3) 0.83859(15) 0.60195(19) 0.0387(16) Uani 1 1 d . . . . .
H61A H -0.059984 0.854053 0.605677 0.046 Uiso 1 1 calc R U . . .
H61B H -0.090720 0.825387 0.577638 0.046 Uiso 1 1 calc R U . . .
C62 C -0.0969(4) 0.81883(17) 0.6403(2) 0.052(2) Uani 1 1 d . . . . .
H62A H -0.133138 0.802854 0.635714 0.063 Uiso 1 1 calc R U . . .
H62B H -0.106843 0.832045 0.663944 0.063 Uiso 1 1 calc R U . . .
C63 C -0.0291(5) 0.8030(2) 0.6509(3) 0.094(3) Uani 1 1 d . . . . .
H63A H -0.019507 0.789660 0.627727 0.141 Uiso 1 1 calc R U . . .
H63B H -0.030471 0.790307 0.675994 0.141 Uiso 1 1 calc R U . . .
H63C H 0.006721 0.818801 0.656000 0.141 Uiso 1 1 calc R U . . .
C64 C -0.3109(4) 0.8682(2) 0.5607(3) 0.070(2) Uani 1 1 d . . . . .
H64A H -0.296104 0.846184 0.560878 0.084 Uiso 1 1 calc R U . . .
H64B H -0.340703 0.872011 0.534467 0.084 Uiso 1 1 calc R U . . .
C65 C -0.3495(5) 0.8737(3) 0.5958(3) 0.107(4) Uani 1 1 d . . . . .
H65A H -0.363609 0.895796 0.595250 0.128 Uiso 1 1 calc R U . . .
H65B H -0.391547 0.860928 0.591623 0.128 Uiso 1 1 calc R U . . .
C66 C -0.3169(6) 0.8672(3) 0.6349(3) 0.108(4) Uani 1 1 d . . . . .
H66A H -0.301008 0.845535 0.635800 0.163 Uiso 1 1 calc R U . . .
H66B H -0.348709 0.870224 0.655682 0.163 Uiso 1 1 calc R U . . .
H66C H -0.277832 0.881188 0.640891 0.163 Uiso 1 1 calc R U . . .
O1 O 0.0963(2) 0.79823(10) 0.27469(12) 0.0359(10) Uani 1 1 d . . . . .
O2 O 0.0828(2) 0.74727(9) 0.30461(13) 0.0334(10) Uani 1 1 d . . . . .
O3 O 0.3524(2) 0.80520(9) 0.45519(12) 0.0334(10) Uani 1 1 d . . . . .
O4 O 0.3300(2) 0.84039(10) 0.51065(13) 0.0409(11) Uani 1 1 d . . . . .
O5 O -0.0248(2) 0.75141(11) 0.52705(14) 0.0488(13) Uani 1 1 d . . . . .
O6 O 0.0981(2) 0.75078(10) 0.52300(13) 0.0398(11) Uani 1 1 d . . . . .
O7 O 0.1926(2) 0.92184(9) 0.61897(12) 0.0319(10) Uani 1 1 d . . . . .
O8 O 0.1615(2) 0.86453(10) 0.62627(13) 0.0439(12) Uani 1 1 d . . . . .
O9 O 0.2973(2) 1.00935(9) 0.46214(12) 0.0304(9) Uani 1 1 d D . . . .
O10 O 0.30862(19) 0.97204(9) 0.40275(11) 0.0274(9) Uani 1 1 d . . . . .
O11 O -0.0144(3) 1.02768(12) 0.26523(13) 0.0586(15) Uani 1 1 d D . . . .
O12 O 0.0873(2) 1.04134(9) 0.31353(13) 0.0393(11) Uani 1 1 d D . . . .
O13 O 0.2441(2) 0.87480(9) 0.26814(12) 0.0328(10) Uani 1 1 d . . . . .
O14 O 0.2031(2) 0.92704(9) 0.24941(12) 0.0320(10) Uani 1 1 d . . . . .
O15 O -0.2122(2) 0.90105(10) 0.23529(12) 0.0342(10) Uani 1 1 d . . . . .
O16 O -0.1181(2) 0.90162(10) 0.19693(11) 0.0322(10) Uani 1 1 d . . . . .
O17 O -0.2544(2) 0.80317(9) 0.34047(12) 0.0332(10) Uani 1 1 d . . . . .
O18 O -0.3061(2) 0.81372(10) 0.40400(13) 0.0403(11) Uani 1 1 d . . . . .
O19 O -0.31100(18) 0.93548(8) 0.38112(11) 0.0241(9) Uani 1 1 d . . . . .
O20 O -0.30805(18) 0.98775(8) 0.41008(11) 0.0238(9) Uani 1 1 d . . . . .
O21 O -0.1627(2) 0.85440(9) 0.59515(11) 0.0304(9) Uani 1 1 d . . . . .
O22 O -0.2514(2) 0.88830(10) 0.56212(13) 0.0377(10) Uani 1 1 d . . . . .
P1 P 0.08138(8) 0.78288(3) 0.31733(5) 0.0252(3) Uani 1 1 d . . . . .
P2 P 0.29308(8) 0.82586(4) 0.46928(5) 0.0282(4) Uani 1 1 d . . . . .
P3 P 0.03328(9) 0.77135(4) 0.50989(5) 0.0341(4) Uani 1 1 d . . . . .
P4 P 0.15262(8) 0.89379(3) 0.59620(4) 0.0252(3) Uani 1 1 d . . . . .
P5 P 0.25646(7) 0.98481(3) 0.43248(4) 0.0209(3) Uani 1 1 d . . . . .
P6 P 0.03680(8) 1.01388(3) 0.30104(4) 0.0257(3) Uani 1 1 d . . . . .
P7 P 0.19354(8) 0.90038(3) 0.28139(5) 0.0255(3) Uani 1 1 d . . . . .
P8 P -0.13152(8) 0.90041(4) 0.24441(4) 0.0269(3) Uani 1 1 d . . . . .
P9 P -0.23897(8) 0.82047(3) 0.38384(5) 0.0272(3) Uani 1 1 d . . . . .
P10 P -0.26139(7) 0.95806(3) 0.40855(4) 0.0210(3) Uani 1 1 d . . . . .
P11 P -0.18016(8) 0.87471(4) 0.55425(5) 0.0275(3) Uani 1 1 d . . . . .
S1 S -0.01042(8) 0.79287(4) 0.33295(5) 0.0319(4) Uani 1 1 d . . . . .
S2 S 0.16203(8) 0.79505(4) 0.35660(5) 0.0389(4) Uani 1 1 d . . . . .
S3 S 0.22195(8) 0.79689(3) 0.48825(5) 0.0296(3) Uani 1 1 d . . . . .
S4 S 0.26400(8) 0.85756(4) 0.42653(5) 0.0356(4) Uani 1 1 d . . . . .
S5 S 0.03946(9) 0.81262(4) 0.53964(5) 0.0356(4) Uani 1 1 d . . . . .
S6 S 0.01744(8) 0.77352(4) 0.44823(5) 0.0349(4) Uani 1 1 d . . . . .
S7 S 0.20054(8) 0.88769(4) 0.54541(4) 0.0290(3) Uani 1 1 d . . . . .
S8 S -0.05195(8) 1.10061(3) 0.41237(4) 0.0272(3) Uani 1 1 d . . . . .
S9 S 0.23350(7) 0.95080(3) 0.47102(4) 0.0213(3) Uani 1 1 d . . . . .
S10 S 0.18243(7) 1.00559(3) 0.39498(4) 0.0241(3) Uani 1 1 d . . . . .
S11 S 0.09482(8) 0.98108(3) 0.27890(4) 0.0272(3) Uani 1 1 d . . . . .
S12 S -0.01912(7) 1.00301(3) 0.34698(4) 0.0253(3) Uani 1 1 d . . . . .
S13 S 0.22459(8) 0.91290(4) 0.34023(5) 0.0287(3) Uani 1 1 d . . . . .
S14 S 0.09750(8) 0.88482(3) 0.27098(4) 0.0266(3) Uani 1 1 d . . . . .
S15 S -0.10104(8) 0.93952(4) 0.27490(5) 0.0319(4) Uani 1 1 d . . . . .
S16 S -0.09574(8) 0.86141(3) 0.27109(4) 0.0314(4) Uani 1 1 d . . . . .
S17 S -0.23961(8) 0.86652(3) 0.37370(4) 0.0278(3) Uani 1 1 d . . . . .
S18 S -0.15546(9) 0.80310(3) 0.41523(5) 0.0345(4) Uani 1 1 d . . . . .
S19 S -0.23569(7) 0.94085(3) 0.46598(4) 0.0237(3) Uani 1 1 d . . . . .
S20 S -0.18441(7) 0.96711(3) 0.37487(4) 0.0221(3) Uani 1 1 d . . . . .
S21 S -0.18515(11) 0.84676(4) 0.50466(5) 0.0504(5) Uani 1 1 d . . . . .
S22 S 0.11435(9) 1.09048(4) 0.44530(5) 0.0402(4) Uani 1 1 d . . . . .
Pt3 Pt 0.50195(2) 0.10881(2) 0.08078(2) 0.01534(5) Uani 1 1 d . . . . .
Pt4 Pt 0.500000 0.000000 0.000000 0.01479(6) Uani 1 2 d S . P . .
Ag23 Ag 0.49739(2) 0.16467(2) 0.12090(2) 0.02575(10) Uani 1 1 d . . . . .
Ag24 Ag 0.48673(2) 0.16026(2) 0.03031(2) 0.02383(10) Uani 1 1 d . . . . .
Ag25 Ag 0.37578(2) 0.13725(2) 0.07466(2) 0.02178(9) Uani 1 1 d . . . . .
Ag26 Ag 0.43484(2) 0.10925(2) 0.15117(2) 0.02190(9) Uani 1 1 d . . . . .
Ag27 Ag 0.58331(2) 0.11411(2) 0.15652(2) 0.02370(10) Uani 1 1 d . . . . .
Ag28 Ag 0.61444(2) 0.14601(2) 0.08093(2) 0.02477(10) Uani 1 1 d . . . . .
Ag29 Ag 0.56670(2) 0.10813(2) 0.00815(2) 0.02143(9) Uani 1 1 d . . . . .
Ag30 Ag 0.41914(2) 0.10235(2) 0.00465(2) 0.02163(9) Uani 1 1 d . . . . .
Ag31 Ag 0.39033(2) 0.07136(2) 0.08041(2) 0.01986(9) Uani 1 1 d . . . . .
Ag32 Ag 0.51701(2) 0.05587(2) 0.12922(2) 0.01868(9) Uani 1 1 d . . . . .
Ag33 Ag 0.62748(2) 0.08007(2) 0.08794(2) 0.02053(9) Uani 1 1 d . . . . .
Ag34 Ag 0.50767(2) 0.05479(2) 0.03947(2) 0.01760(9) Uani 1 1 d . . . . .
Ag35 Ag 0.37689(2) 0.02585(2) 0.01227(2) 0.02058(9) Uani 1 1 d . . . . .
Ag36 Ag 0.46307(2) -0.00037(2) 0.08196(2) 0.02202(9) Uani 1 1 d . . . . .
Ag37 Ag 0.60930(2) 0.00949(2) 0.06127(2) 0.02083(9) Uani 1 1 d . . . . .
Ag38 Ag 0.39262(2) -0.04086(2) 0.01735(2) 0.02306(9) Uani 1 1 d . . . . .
Ag39 Ag 0.54164(2) -0.04965(2) 0.04944(2) 0.02035(9) Uani 1 1 d . . . . .
Ag40 Ag 0.39157(3) 0.20558(2) 0.07003(2) 0.03172(11) Uani 1 1 d . . . . .
Ag41 Ag 0.34761(2) 0.16157(2) -0.01600(2) 0.02783(10) Uani 1 1 d . . . . .
Ag42 Ag 0.38163(2) 0.04518(2) 0.16370(2) 0.02695(10) Uani 1 1 d . . . . .
Ag43 Ag 0.51430(2) 0.07386(2) 0.21804(2) 0.02655(10) Uani 1 1 d . . . . .
Ag44 Ag 0.71660(2) 0.11573(2) 0.03508(2) 0.02874(10) Uani 1 1 d . . . . .
C67 C 0.4044(3) 0.27886(15) 0.1923(2) 0.0485(18) Uani 1 1 d . . . . .
H67A H 0.400460 0.271916 0.221106 0.058 Uiso 1 1 calc R U . . .
H67B H 0.360552 0.274681 0.175141 0.058 Uiso 1 1 calc R U . . .
C68 C 0.4201(4) 0.31249(15) 0.1918(2) 0.0503(19) Uani 1 1 d . . . . .
H68A H 0.380888 0.324124 0.200708 0.060 Uiso 1 1 calc R U . . .
H68B H 0.425040 0.318770 0.162884 0.060 Uiso 1 1 calc R U . . .
C69 C 0.4829(4) 0.32184(18) 0.2190(2) 0.061(2) Uani 1 1 d . . . . .
H69A H 0.476558 0.318042 0.248219 0.092 Uiso 1 1 calc R U . . .
H69B H 0.491844 0.344038 0.215039 0.092 Uiso 1 1 calc R U . . .
H69C H 0.521705 0.309581 0.211695 0.092 Uiso 1 1 calc R U . . .
C70 C 0.5139(4) 0.2187(2) 0.2504(2) 0.075(3) Uani 1 1 d . . . . .
H70A H 0.555611 0.211485 0.238879 0.090 Uiso 1 1 calc R U . . .
H70B H 0.518884 0.241279 0.255965 0.090 Uiso 1 1 calc R U . . .
C71 C 0.5087(7) 0.2029(3) 0.2884(3) 0.108(4) Uani 1 1 d . . . . .
H71A H 0.548533 0.208748 0.308290 0.129 Uiso 1 1 calc R U . . .
H71B H 0.511570 0.180269 0.283316 0.129 Uiso 1 1 calc R U . . .
C72 C 0.4488(8) 0.2088(5) 0.3076(4) 0.203(9) Uani 1 1 d . . . . .
H72A H 0.445218 0.231132 0.313087 0.304 Uiso 1 1 calc R U . . .
H72B H 0.450927 0.197239 0.333815 0.304 Uiso 1 1 calc R U . . .
H72C H 0.408825 0.201992 0.288983 0.304 Uiso 1 1 calc R U . . .
C73 C 0.1766(3) 0.21509(16) 0.0972(2) 0.0436(17) Uani 1 1 d . . . . .
H73A H 0.184256 0.236973 0.089280 0.052 Uiso 1 1 calc R U . . .
H73B H 0.218504 0.207426 0.113811 0.052 Uiso 1 1 calc R U . . .
C74 C 0.1184(4) 0.21347(18) 0.1225(3) 0.060(2) Uani 1 1 d . . . . .
H74A H 0.076808 0.221443 0.105855 0.072 Uiso 1 1 calc R U . . .
H74B H 0.127921 0.226989 0.147290 0.072 Uiso 1 1 calc R U . . .
C75 C 0.1057(5) 0.1806(2) 0.1364(3) 0.085(3) Uani 1 1 d . . . . .
H75A H 0.095534 0.167234 0.111908 0.128 Uiso 1 1 calc R U . . .
H75B H 0.067009 0.180458 0.152839 0.128 Uiso 1 1 calc R U . . .
H75C H 0.146431 0.172814 0.153393 0.128 Uiso 1 1 calc R U . . .
C76 C 0.1279(4) 0.13504(18) 0.0088(2) 0.054(2) Uani 1 1 d . . . . .
H76A H 0.098658 0.140288 0.030722 0.065 Uiso 1 1 calc R U . . .
H76B H 0.153688 0.115859 0.017233 0.065 Uiso 1 1 calc R U . . .
C77 C 0.0855(4) 0.1300(2) -0.0312(2) 0.066(2) Uani 1 1 d . . . . .
H77A H 0.058635 0.110673 -0.029265 0.079 Uiso 1 1 calc R U . . .
H77B H 0.115716 0.126909 -0.053260 0.079 Uiso 1 1 calc R U . . .
C78 C 0.0380(5) 0.1562(3) -0.0433(3) 0.107(4) Uani 1 1 d . . . . .
H78A H 0.011022 0.160818 -0.020414 0.160 Uiso 1 1 calc R U . . .
H78B H 0.007512 0.150422 -0.068132 0.160 Uiso 1 1 calc R U . . .
H78C H 0.064304 0.174730 -0.049323 0.160 Uiso 1 1 calc R U . . .
C79 C 0.3752(6) 0.2475(2) -0.0778(3) 0.094(4) Uani 1 1 d . . . . .
H79A H 0.410063 0.248421 -0.097493 0.113 Uiso 1 1 calc R U . . .
H79B H 0.347867 0.228442 -0.084155 0.113 Uiso 1 1 calc R U . . .
C80 C 0.3339(8) 0.2724(3) -0.0846(4) 0.189(8) Uani 1 1 d . . . . .
H80A H 0.362123 0.291480 -0.080300 0.227 Uiso 1 1 calc R U . . .
H80B H 0.301732 0.272449 -0.063230 0.227 Uiso 1 1 calc R U . . .
C81 C 0.2933(7) 0.2746(3) -0.1264(4) 0.177(7) Uani 1 1 d . . . . .
H81A H 0.302541 0.294582 -0.139318 0.266 Uiso 1 1 calc R U . . .
H81B H 0.244655 0.273095 -0.123272 0.266 Uiso 1 1 calc R U . . .
H81C H 0.306192 0.257525 -0.144067 0.266 Uiso 1 1 calc R U . . .
C82 C 0.5851(6) 0.2529(3) -0.0315(3) 0.107(4) Uani 1 1 d . . . . .
H82A H 0.615823 0.240945 -0.010965 0.128 Uiso 1 1 calc R U . . .
H82B H 0.566763 0.270745 -0.016774 0.128 Uiso 1 1 calc R U . . .
C83 C 0.6242(7) 0.2647(4) -0.0647(3) 0.162(8) Uani 1 1 d . . . . .
H83A H 0.664375 0.276448 -0.051867 0.194 Uiso 1 1 calc R U . . .
H83B H 0.640956 0.246818 -0.079951 0.194 Uiso 1 1 calc R U . . .
C84 C 0.5862(10) 0.2836(4) -0.0923(5) 0.247(11) Uani 1 1 d . . . . .
H84A H 0.537615 0.279963 -0.090419 0.371 Uiso 1 1 calc R U . . .
H84B H 0.596462 0.279075 -0.120587 0.371 Uiso 1 1 calc R U . . .
H84C H 0.597094 0.305474 -0.085599 0.371 Uiso 1 1 calc R U . . .
C85 C 0.7055(3) -0.05579(14) 0.14285(18) 0.0317(14) Uani 1 1 d . . . . .
H85A H 0.696429 -0.071904 0.163410 0.038 Uiso 1 1 calc R U . . .
H85B H 0.666410 -0.041237 0.139430 0.038 Uiso 1 1 calc R U . . .
C86 C 0.7697(3) -0.03852(14) 0.15753(17) 0.0293(13) Uani 1 1 d . . . . .
H86A H 0.780887 -0.023966 0.135557 0.035 Uiso 1 1 calc R U . . .
H86B H 0.807815 -0.053480 0.163024 0.035 Uiso 1 1 calc R U . . .
C87 C 0.7612(3) -0.02031(14) 0.19721(18) 0.0357(15) Uani 1 1 d . . . . .
H87A H 0.723813 -0.005348 0.191660 0.054 Uiso 1 1 calc R U . . .
H87B H 0.803557 -0.009106 0.206341 0.054 Uiso 1 1 calc R U . . .
H87C H 0.750933 -0.034777 0.219087 0.054 Uiso 1 1 calc R U . . .
C88 C 0.7678(3) -0.13712(17) 0.1264(2) 0.0485(18) Uani 1 1 d . . . . .
H88A H 0.785670 -0.138819 0.099104 0.058 Uiso 1 1 calc R U . . .
H88B H 0.794953 -0.121113 0.142921 0.058 Uiso 1 1 calc R U . . .
C89 C 0.7761(6) -0.1662(2) 0.1473(5) 0.122(5) Uani 1 1 d . . . . .
H89A H 0.818476 -0.175246 0.138797 0.146 Uiso 1 1 calc R U . . .
H89B H 0.786118 -0.161027 0.177211 0.146 Uiso 1 1 calc R U . . .
C90 C 0.7339(8) -0.1881(3) 0.1455(6) 0.197(9) Uani 1 1 d . . . . .
H90A H 0.740996 -0.200357 0.171261 0.295 Uiso 1 1 calc R U . . .
H90B H 0.740206 -0.201535 0.121749 0.295 Uiso 1 1 calc R U . . .
H90C H 0.687506 -0.179650 0.142241 0.295 Uiso 1 1 calc R U . . .
C91 C 0.2911(4) 0.16173(15) 0.2200(2) 0.0516(19) Uani 1 1 d . . . . .
H91A H 0.335350 0.170336 0.213655 0.062 Uiso 1 1 calc R U . . .
H91B H 0.264689 0.155783 0.193278 0.062 Uiso 1 1 calc R U . . .
C92 C 0.2559(8) 0.1845(2) 0.2391(4) 0.170(8) Uani 1 1 d D . . . .
H92A H 0.227593 0.194926 0.215892 0.204 Uiso 1 1 calc R U . . .
H92B H 0.291200 0.199853 0.249414 0.204 Uiso 1 1 calc R U . . .
C93 C 0.2135(8) 0.1826(3) 0.2708(4) 0.171(8) Uani 1 1 d D . . . .
H93A H 0.165848 0.184917 0.258896 0.257 Uiso 1 1 calc R U . . .
H93B H 0.225246 0.199205 0.291137 0.257 Uiso 1 1 calc R U . . .
H93C H 0.219597 0.162296 0.284629 0.257 Uiso 1 1 calc R U . . .
C94 C 0.2848(4) 0.0657(2) 0.2712(3) 0.071(2) Uani 1 1 d . . . . .
H94A H 0.246883 0.080762 0.271766 0.085 Uiso 1 1 calc R U . . .
H94B H 0.274202 0.052079 0.246704 0.085 Uiso 1 1 calc R U . . .
C95 C 0.2899(6) 0.0472(3) 0.3083(4) 0.121(5) Uani 1 1 d . . . . .
H95A H 0.281099 0.061291 0.331295 0.145 Uiso 1 1 calc R U . . .
H95B H 0.251480 0.032213 0.304819 0.145 Uiso 1 1 calc R U . . .
C96 C 0.3470(7) 0.0303(3) 0.3221(4) 0.141(6) Uani 1 1 d . . . . .
H96A H 0.361225 0.017946 0.299114 0.212 Uiso 1 1 calc R U . . .
H96B H 0.336863 0.016355 0.344603 0.212 Uiso 1 1 calc R U . . .
H96C H 0.383874 0.044548 0.332520 0.212 Uiso 1 1 calc R U . . .
C97 C 0.5971(4) 0.1098(3) 0.3106(2) 0.087(3) Uani 1 1 d . . . . .
H97A H 0.567461 0.125188 0.294532 0.104 Uiso 1 1 calc R U . . .
H97B H 0.576442 0.088996 0.305032 0.104 Uiso 1 1 calc R U . . .
C98 C 0.5970(5) 0.1163(3) 0.3526(3) 0.111(4) Uani 1 1 d . . . . .
H98A H 0.612812 0.137919 0.358426 0.133 Uiso 1 1 calc R U . . .
H98B H 0.628462 0.101980 0.369326 0.133 Uiso 1 1 calc R U . . .
C99 C 0.5234(6) 0.1123(4) 0.3648(4) 0.161(7) Uani 1 1 d . . . . .
H99A H 0.493532 0.128158 0.350597 0.242 Uiso 1 1 calc R U . . .
H99B H 0.524017 0.114658 0.394969 0.242 Uiso 1 1 calc R U . . .
H99C H 0.506276 0.091521 0.356455 0.242 Uiso 1 1 calc R U . . .
C100 C 0.7858(3) 0.11205(17) 0.21637(19) 0.0401(16) Uani 1 1 d . . . . .
H10C H 0.772989 0.130831 0.199496 0.048 Uiso 1 1 calc R U . . .
H10D H 0.773604 0.093414 0.199082 0.048 Uiso 1 1 calc R U . . .
C101 C 0.8615(4) 0.1123(2) 0.2304(2) 0.058(2) Uani 1 1 d . . . . .
H10E H 0.872777 0.094817 0.250047 0.069 Uiso 1 1 calc R U . . .
H10F H 0.873833 0.131961 0.245308 0.069 Uiso 1 1 calc R U . . .
C102 C 0.9024(4) 0.1091(2) 0.1938(3) 0.080(3) Uani 1 1 d . . . . .
H10G H 0.889986 0.089656 0.178982 0.121 Uiso 1 1 calc R U . . .
H10H H 0.951103 0.108842 0.203855 0.121 Uiso 1 1 calc R U . . .
H10I H 0.892526 0.126786 0.174914 0.121 Uiso 1 1 calc R U . . .
C103 C 0.7452(4) 0.21595(15) 0.1713(2) 0.0431(17) Uani 1 1 d . . . . .
H10J H 0.696434 0.220221 0.162510 0.052 Uiso 1 1 calc R U . . .
H10K H 0.772613 0.232712 0.160389 0.052 Uiso 1 1 calc R U . . .
C104 C 0.7580(4) 0.21502(16) 0.2180(2) 0.0499(19) Uani 1 1 d . . . . .
H10L H 0.807060 0.211228 0.226545 0.060 Uiso 1 1 calc R U . . .
H10M H 0.731966 0.197612 0.228589 0.060 Uiso 1 1 calc R U . . .
C105 C 0.7371(5) 0.2452(2) 0.2367(3) 0.074(3) Uani 1 1 d . . . . .
H10N H 0.765109 0.262212 0.227780 0.111 Uiso 1 1 calc R U . . .
H10O H 0.743748 0.243587 0.267162 0.111 Uiso 1 1 calc R U . . .
H10P H 0.689009 0.249318 0.227473 0.111 Uiso 1 1 calc R U . . .
C106 C 0.8332(4) 0.20253(18) 0.0516(2) 0.0519(19) Uani 1 1 d . . . . .
H10Q H 0.854151 0.223348 0.049565 0.062 Uiso 1 1 calc R U . . .
H10R H 0.788899 0.202625 0.033853 0.062 Uiso 1 1 calc R U . . .
C107 C 0.8777(5) 0.1790(2) 0.0358(3) 0.073(2) Uani 1 1 d . . . . .
H10S H 0.852985 0.158909 0.033241 0.088 Uiso 1 1 calc R U . . .
H10T H 0.887382 0.185233 0.007623 0.088 Uiso 1 1 calc R U . . .
C108 C 0.9421(5) 0.1743(3) 0.0616(3) 0.103(4) Uani 1 1 d . . . . .
H10U H 0.966470 0.194177 0.065231 0.154 Uiso 1 1 calc R U . . .
H10V H 0.969878 0.159289 0.048131 0.154 Uiso 1 1 calc R U . . .
H10W H 0.933374 0.166260 0.088875 0.154 Uiso 1 1 calc R U . . .
C109 C 0.8813(3) 0.08057(15) 0.0732(2) 0.0399(16) Uani 1 1 d . . . . .
H101 H 0.899138 0.098186 0.090928 0.048 Uiso 1 1 calc R U . . .
H102 H 0.859277 0.089384 0.046686 0.048 Uiso 1 1 calc R U . . .
C110 C 0.9391(4) 0.06085(19) 0.0641(3) 0.062(2) Uani 1 1 d . . . . .
H11C H 0.921887 0.042791 0.046962 0.075 Uiso 1 1 calc R U . . .
H11D H 0.963259 0.052840 0.090454 0.075 Uiso 1 1 calc R U . . .
C111 C 0.9882(4) 0.0796(2) 0.0409(3) 0.075(3) Uani 1 1 d . . . . .
H11E H 0.963639 0.088389 0.015541 0.112 Uiso 1 1 calc R U . . .
H11F H 1.024796 0.065988 0.033514 0.112 Uiso 1 1 calc R U . . .
H11G H 1.007819 0.096537 0.058773 0.112 Uiso 1 1 calc R U . . .
C112 C 0.7898(3) -0.01521(14) 0.0441(2) 0.0359(15) Uani 1 1 d . . . . .
H11H H 0.776960 -0.010202 0.014314 0.043 Uiso 1 1 calc R U . . .
H11I H 0.748497 -0.022403 0.056001 0.043 Uiso 1 1 calc R U . . .
C113 C 0.8434(4) -0.04027(18) 0.0483(3) 0.065(2) Uani 1 1 d . . . . .
H11J H 0.860336 -0.042921 0.078111 0.078 Uiso 1 1 calc R U . . .
H11K H 0.822667 -0.060228 0.038096 0.078 Uiso 1 1 calc R U . . .
C114 C 0.8981(5) -0.0334(2) 0.0263(4) 0.102(4) Uani 1 1 d . . . . .
H11L H 0.883335 -0.034770 -0.003643 0.153 Uiso 1 1 calc R U . . .
H11M H 0.934909 -0.048399 0.033738 0.153 Uiso 1 1 calc R U . . .
H11N H 0.914448 -0.012311 0.033215 0.153 Uiso 1 1 calc R U . . .
C115 C 0.5828(4) 0.16348(16) -0.11245(19) 0.0424(17) Uani 1 1 d . . . . .
H11O H 0.584049 0.178174 -0.088784 0.051 Uiso 1 1 calc R U . . .
H11P H 0.543621 0.149242 -0.111158 0.051 Uiso 1 1 calc R U . . .
C116 C 0.5741(4) 0.18112(17) -0.1524(2) 0.054(2) Uani 1 1 d . . . . .
H11Q H 0.574252 0.166317 -0.175865 0.065 Uiso 1 1 calc R U . . .
H11R H 0.613143 0.195479 -0.153290 0.065 Uiso 1 1 calc R U . . .
C117 C 0.5087(5) 0.1996(2) -0.1576(2) 0.078(3) Uani 1 1 d . . . . .
H11S H 0.469738 0.185347 -0.159215 0.118 Uiso 1 1 calc R U . . .
H11T H 0.506477 0.211901 -0.183316 0.118 Uiso 1 1 calc R U . . .
H11U H 0.507354 0.213632 -0.133827 0.118 Uiso 1 1 calc R U . . .
C118 C 0.7961(4) 0.1276(2) -0.0833(3) 0.071(2) Uani 1 1 d . . . . .
H11V H 0.794883 0.146873 -0.066520 0.085 Uiso 1 1 calc R U . . .
H11W H 0.835575 0.115134 -0.071171 0.085 Uiso 1 1 calc R U . . .
C119 C 0.8064(6) 0.1359(3) -0.1240(4) 0.121(4) Uani 1 1 d . . . . .
H111 H 0.775454 0.153492 -0.132642 0.145 Uiso 1 1 calc R U . . .
H112 H 0.853631 0.143836 -0.123464 0.145 Uiso 1 1 calc R U . . .
C120 C 0.7973(6) 0.1141(3) -0.1533(3) 0.118(4) Uani 1 1 d . . . . .
H12D H 0.823768 0.095558 -0.144162 0.177 Uiso 1 1 calc R U . . .
H12E H 0.812432 0.122005 -0.179145 0.177 Uiso 1 1 calc R U . . .
H12F H 0.748797 0.108677 -0.158148 0.177 Uiso 1 1 calc R U . . .
C121 C 0.1724(3) 0.05802(14) 0.11344(18) 0.0317(14) Uani 1 1 d . . . . .
H12G H 0.139504 0.053267 0.088816 0.038 Uiso 1 1 calc R U . . .
H12H H 0.196259 0.077638 0.108065 0.038 Uiso 1 1 calc R U . . .
C122 C 0.1357(3) 0.06148(15) 0.1512(2) 0.0382(16) Uani 1 1 d . . . . .
H12I H 0.169325 0.061406 0.176374 0.046 Uiso 1 1 calc R U . . .
H12J H 0.104883 0.043471 0.153043 0.046 Uiso 1 1 calc R U . . .
C123 C 0.0946(4) 0.09125(19) 0.1502(2) 0.064(2) Uani 1 1 d . . . . .
H12K H 0.125322 0.109187 0.150149 0.096 Uiso 1 1 calc R U . . .
H12L H 0.069865 0.092206 0.174747 0.096 Uiso 1 1 calc R U . . .
H12M H 0.062030 0.091650 0.124953 0.096 Uiso 1 1 calc R U . . .
C124 C 0.1964(3) -0.03426(14) 0.0817(2) 0.0392(16) Uani 1 1 d . . . . .
H12N H 0.200528 -0.031443 0.112266 0.047 Uiso 1 1 calc R U . . .
H12O H 0.226027 -0.051851 0.075402 0.047 Uiso 1 1 calc R U . . .
C125 C 0.1238(4) -0.04104(18) 0.0653(3) 0.061(2) Uani 1 1 d . . . . .
H12P H 0.119659 -0.042032 0.034563 0.073 Uiso 1 1 calc R U . . .
H12Q H 0.110691 -0.061617 0.075728 0.073 Uiso 1 1 calc R U . . .
C126 C 0.0768(5) -0.0170(2) 0.0782(4) 0.110(4) Uani 1 1 d . . . . .
H12R H 0.083574 -0.014721 0.108525 0.165 Uiso 1 1 calc R U . . .
H12S H 0.029644 -0.023307 0.069449 0.165 Uiso 1 1 calc R U . . .
H12T H 0.086057 0.002897 0.065112 0.165 Uiso 1 1 calc R U . . .
C127 C 0.6102(3) -0.00941(16) 0.25906(19) 0.0417(16) Uani 1 1 d . . . . .
H12U H 0.604779 0.013375 0.255195 0.050 Uiso 1 1 calc R U . . .
H12V H 0.650951 -0.016067 0.246166 0.050 Uiso 1 1 calc R U . . .
C128 C 0.6192(4) -0.01702(17) 0.30451(19) 0.0465(17) Uani 1 1 d . . . . .
H12W H 0.620929 -0.039943 0.307868 0.056 Uiso 1 1 calc R U . . .
H121 H 0.663403 -0.008498 0.317071 0.056 Uiso 1 1 calc R U . . .
C129 C 0.5644(4) -0.0046(2) 0.3272(2) 0.072(3) Uani 1 1 d . . . . .
H122 H 0.565146 0.018269 0.326342 0.108 Uiso 1 1 calc R U . . .
H123 H 0.571441 -0.011545 0.356249 0.108 Uiso 1 1 calc R U . . .
H124 H 0.520205 -0.012096 0.314197 0.108 Uiso 1 1 calc R U . . .
C130 C 0.4654(4) -0.06457(15) 0.1726(2) 0.0473(19) Uani 1 1 d . . . . .
H13C H 0.452571 -0.062727 0.142159 0.057 Uiso 1 1 calc R U . . .
H13D H 0.515355 -0.067623 0.177626 0.057 Uiso 1 1 calc R U . . .
C131 C 0.4311(6) -0.09076(19) 0.1884(3) 0.090(3) Uani 1 1 d . . . . .
H13E H 0.445032 -0.109617 0.173882 0.108 Uiso 1 1 calc R U . . .
H13F H 0.381588 -0.087973 0.180332 0.108 Uiso 1 1 calc R U . . .
C132 C 0.4412(5) -0.09702(19) 0.2328(3) 0.089(3) Uani 1 1 d . . . . .
H13G H 0.489434 -0.101426 0.241272 0.134 Uiso 1 1 calc R U . . .
H13H H 0.413682 -0.115075 0.238998 0.134 Uiso 1 1 calc R U . . .
H13I H 0.427179 -0.078802 0.247951 0.134 Uiso 1 1 calc R U . . .
O23 O 0.4593(2) 0.26208(9) 0.17553(13) 0.0361(10) Uani 1 1 d . . . . .
O24 O 0.4556(3) 0.21366(11) 0.21959(13) 0.0486(12) Uani 1 1 d . . . . .
O25 O 0.1619(2) 0.19610(10) 0.05996(13) 0.0361(10) Uani 1 1 d . . . . .
O26 O 0.1742(2) 0.16018(11) 0.00371(13) 0.0419(11) Uani 1 1 d . . . . .
O27 O 0.4097(3) 0.24495(10) -0.03588(13) 0.0458(12) Uani 1 1 d . . . . .
O28 O 0.5307(3) 0.23362(11) -0.04839(13) 0.0521(14) Uani 1 1 d . . . . .
O29 O 0.7148(2) -0.07036(9) 0.10289(11) 0.0277(9) Uani 1 1 d . . . . .
O30 O 0.6970(2) -0.12715(9) 0.11989(12) 0.0301(9) Uani 1 1 d . . . . .
O31 O 0.3035(2) 0.13411(9) 0.24587(12) 0.0349(10) Uani 1 1 d . . . . .
O32 O 0.3476(2) 0.08272(9) 0.26720(12) 0.0363(10) Uani 1 1 d . . . . .
O33 O 0.6612(2) 0.11010(11) 0.29553(12) 0.0398(11) Uani 1 1 d . . . . .
O34 O 0.7502(2) 0.11166(10) 0.25287(12) 0.0344(10) Uani 1 1 d . . . . .
O35 O 0.7642(2) 0.18593(10) 0.15526(13) 0.0365(10) Uani 1 1 d . . . . .
O36 O 0.8215(2) 0.19688(10) 0.09434(14) 0.0415(11) Uani 1 1 d . . . . .
O37 O 0.8298(2) 0.06426(9) 0.09388(13) 0.0332(10) Uani 1 1 d . . . . .
O38 O 0.81759(19) 0.01204(9) 0.06607(12) 0.0301(9) Uani 1 1 d . . . . .
O39 O 0.6456(2) 0.14563(9) -0.10936(12) 0.0354(10) Uani 1 1 d . . . . .
O40 O 0.7344(2) 0.11006(10) -0.07985(13) 0.0392(11) Uani 1 1 d . . . . .
O41 O 0.2212(2) 0.03281(9) 0.12091(12) 0.0281(9) Uani 1 1 d . . . . .
O42 O 0.2173(2) -0.00597(9) 0.06191(12) 0.0294(9) Uani 1 1 d . . . . .
O43 O 0.5502(2) -0.02533(9) 0.23918(11) 0.0282(9) Uani 1 1 d . . . . .
O44 O 0.4462(2) -0.03600(8) 0.19338(11) 0.0266(9) Uani 1 1 d . . . . .
P12 P 0.45792(9) 0.22516(4) 0.17307(5) 0.0296(4) Uani 1 1 d . . . . .
P13 P 0.21799(8) 0.17556(4) 0.04238(5) 0.0294(4) Uani 1 1 d . . . . .
P14 P 0.46984(9) 0.22118(4) -0.02520(5) 0.0301(4) Uani 1 1 d . . . . .
P15 P 0.67359(8) -0.10047(3) 0.08774(4) 0.0236(3) Uani 1 1 d . . . . .
P16 P 0.35009(8) 0.10730(3) 0.23126(5) 0.0267(3) Uani 1 1 d . . . . .
P17 P 0.66945(8) 0.11055(4) 0.24704(4) 0.0272(3) Uani 1 1 d . . . . .
P18 P 0.75642(8) 0.17914(4) 0.10703(5) 0.0300(4) Uani 1 1 d . . . . .
P19 P 0.77401(8) 0.04240(3) 0.07032(5) 0.0261(3) Uani 1 1 d . . . . .
P20 P 0.66732(8) 0.12612(4) -0.06848(5) 0.0291(4) Uani 1 1 d . . . . .
P21 P 0.26420(7) 0.01891(3) 0.08676(4) 0.0214(3) Uani 1 1 d . . . . .
P22 P 0.49914(8) -0.00928(3) 0.20443(4) 0.0216(3) Uani 1 1 d . . . . .
S23 S 0.54375(9) 0.21399(4) 0.15099(5) 0.0370(4) Uani 1 1 d . . . . .
S24 S 0.37063(9) 0.20877(4) 0.14406(5) 0.0363(4) Uani 1 1 d . . . . .
S25 S 0.28399(8) 0.20357(3) 0.01691(5) 0.0296(3) Uani 1 1 d . . . . .
S26 S 0.25456(8) 0.14485(4) 0.08484(5) 0.0355(4) Uani 1 1 d . . . . .
S27 S 0.49525(9) 0.22299(4) 0.03620(5) 0.0351(4) Uani 1 1 d . . . . .
S28 S 0.44847(8) 0.17935(3) -0.05069(5) 0.0306(3) Uani 1 1 d . . . . .
S29 S 0.29360(8) 0.10871(3) -0.03222(4) 0.0262(3) Uani 1 1 d . . . . .
S30 S 0.57357(8) -0.09762(3) 0.08996(4) 0.0262(3) Uani 1 1 d . . . . .
S31 S 0.30769(8) 0.09155(4) 0.17615(5) 0.0314(4) Uani 1 1 d . . . . .
S32 S 0.44579(8) 0.12242(3) 0.23236(5) 0.0295(3) Uani 1 1 d . . . . .
S33 S 0.64034(8) 0.06974(3) 0.22009(5) 0.0298(3) Uani 1 1 d . . . . .
S34 S 0.62724(8) 0.14758(3) 0.21869(5) 0.0315(4) Uani 1 1 d . . . . .
S35 S 0.76844(8) 0.13282(4) 0.10498(5) 0.0326(4) Uani 1 1 d . . . . .
S36 S 0.67271(8) 0.19696(3) 0.07657(5) 0.0344(4) Uani 1 1 d . . . . .
S37 S 0.73842(8) 0.05969(3) 0.01429(5) 0.0280(3) Uani 1 1 d . . . . .
S38 S 0.70522(7) 0.03460(3) 0.11005(4) 0.0240(3) Uani 1 1 d . . . . .
S39 S 0.68307(10) 0.15500(4) -0.02029(5) 0.0424(4) Uani 1 1 d . . . . .
S40 S 0.59896(8) 0.09226(3) -0.06407(4) 0.0290(3) Uani 1 1 d . . . . .
S41 S 0.27830(7) 0.05160(3) 0.04451(4) 0.0210(3) Uani 1 1 d . . . . .
S42 S 0.34422(7) -0.00169(3) 0.11902(4) 0.0239(3) Uani 1 1 d . . . . .
S43 S 0.54942(7) 0.00153(3) 0.15567(4) 0.0235(3) Uani 1 1 d . . . . .
S44 S 0.44780(8) 0.02446(3) 0.23021(4) 0.0243(3) Uani 1 1 d . . . . .

loop_
_atom_site_aniso_label
_atom_site_aniso_U_11
_atom_site_aniso_U_22
_atom_site_aniso_U_33
_atom_site_aniso_U_23
_atom_site_aniso_U_13
_atom_site_aniso_U_12
Pt1 0.01767(11) 0.01178(10) 0.01486(10) -0.00106(8) 0.00037(8) 0.00045(8)
Pt2 0.01677(15) 0.01197(14) 0.01568(14) -0.00204(11) 0.00191(11) -0.00030(12)
Ag1 0.0309(2) 0.0170(2) 0.0239(2) -0.00547(17) 0.00046(18) 0.00167(18)
Ag2 0.0279(2) 0.0172(2) 0.0249(2) 0.00470(17) 0.00050(18) 0.00075(18)
Ag3 0.0230(2) 0.0189(2) 0.0311(2) -0.00424(18) 0.00266(19) -0.00495(18)
Ag4 0.0261(2) 0.0253(2) 0.0175(2) -0.00271(17) -0.00233(17) -0.00045(19)
Ag5 0.0252(2) 0.0206(2) 0.0185(2) -0.00004(17) 0.00487(17) 0.00247(18)
Ag6 0.0213(2) 0.0179(2) 0.0229(2) -0.00032(17) 0.00023(17) 0.00396(17)
Ag7 0.0240(2) 0.0229(2) 0.0209(2) 0.00210(17) 0.00414(17) -0.00029(18)
Ag8 0.0185(2) 0.0184(2) 0.0233(2) 0.00040(17) 0.00065(17) 0.00147(17)
Ag9 0.0227(2) 0.0161(2) 0.0188(2) 0.00139(16) 0.00268(17) 0.00108(17)
Ag10 0.0200(2) 0.0179(2) 0.0223(2) -0.00239(17) 0.00174(17) -0.00192(17)
Ag11 0.0272(2) 0.0203(2) 0.0182(2) -0.00164(17) -0.00274(17) 0.00325(18)
Ag12 0.0218(2) 0.01363(19) 0.0189(2) -0.00408(16) 0.00215(17) 0.00104(17)
Ag13 0.0220(2) 0.0191(2) 0.0202(2) -0.00273(16) -0.00158(17) 0.00024(18)
Ag14 0.0276(2) 0.0200(2) 0.0199(2) -0.00144(17) 0.00693(18) -0.00148(18)
Ag15 0.0227(2) 0.0192(2) 0.0268(2) -0.00192(17) 0.00517(18) -0.00356(18)
Ag16 0.0256(2) 0.0164(2) 0.0198(2) 0.00122(16) 0.00240(17) 0.00133(18)
Ag17 0.0180(2) 0.0205(2) 0.0232(2) -0.00408(17) 0.00270(17) 0.00144(17)
Ag18 0.0371(3) 0.0253(2) 0.0282(2) 0.00066(19) 0.0004(2) 0.0011(2)
Ag19 0.0307(3) 0.0259(2) 0.0283(2) 0.00086(19) 0.00186(19) 0.0006(2)
Ag20 0.0311(3) 0.0266(2) 0.0246(2) -0.00038(18) -0.00042(19) 0.0016(2)
Ag21 0.0268(2) 0.0252(2) 0.0261(2) -0.00020(18) 0.00222(19) -0.00112(19)
Ag22 0.0352(3) 0.0245(2) 0.0272(2) -0.00140(19) -0.0010(2) 0.0046(2)
C1 0.063(5) 0.092(7) 0.040(4) 0.011(4) -0.013(3) -0.005(5)
C2 0.123(10) 0.217(15) 0.031(4) 0.011(7) -0.006(5) -0.011(9)
C3 0.170(13) 0.264(19) 0.050(6) -0.017(9) -0.029(7) 0.015(13)
C4 0.045(4) 0.025(3) 0.050(4) 0.009(3) 0.006(3) 0.001(3)
C5 0.075(6) 0.033(4) 0.093(6) -0.009(4) 0.029(5) -0.006(4)
C6 0.157(11) 0.071(7) 0.092(7) -0.017(6) -0.005(6) -0.055(7)
C7 0.058(5) 0.060(5) 0.058(5) -0.024(4) 0.017(4) -0.015(4)
C8 0.246(15) 0.125(10) 0.137(10) -0.092(9) 0.150(11) -0.112(10)
C9 0.106(8) 0.140(10) 0.070(6) -0.034(7) 0.050(6) -0.051(7)
C10 0.052(5) 0.082(6) 0.053(5) -0.026(4) 0.004(4) -0.033(4)
C11 0.087(7) 0.226(14) 0.119(9) -0.108(10) 0.058(7) -0.092(8)
C12 0.088(9) 0.266(17) 0.133(11) -0.075(12) 0.033(8) -0.085(10)
C13 0.050(5) 0.079(6) 0.086(6) 0.020(5) 0.006(4) -0.005(5)
C14 0.101(9) 0.167(13) 0.135(11) 0.046(9) 0.044(8) -0.040(8)
C15 0.144(12) 0.175(14) 0.121(11) 0.041(9) 0.057(9) 0.007(10)
C16 0.104(7) 0.073(6) 0.044(4) 0.013(4) -0.018(5) 0.028(5)
C17 0.102(8) 0.092(8) 0.094(7) 0.027(6) -0.038(6) 0.031(6)
C18 0.156(11) 0.090(8) 0.109(8) 0.027(7) -0.069(8) 0.021(8)
C19 0.040(4) 0.051(4) 0.029(3) -0.021(3) 0.005(3) -0.002(3)
C20 0.037(4) 0.033(3) 0.023(3) -0.004(2) -0.005(3) 0.007(3)
C21 0.042(4) 0.040(4) 0.032(3) -0.011(3) -0.005(3) 0.001(3)
C22 0.061(5) 0.074(6) 0.081(6) 0.011(5) -0.016(5) 0.018(5)
C23 0.147(13) 0.107(10) 0.30(2) 0.126(12) -0.048(14) 0.000(9)
C24 0.165(16) 0.30(3) 0.33(3) 0.21(2) -0.035(18) 0.003(16)
C25 0.031(5) 0.017(5) 0.033(7) -0.011(6) 0.022(5) 0.000(5)
C26 0.029(5) 0.038(6) 0.079(8) -0.004(5) 0.017(4) -0.012(4)
C27 0.034(7) 0.074(11) 0.091(9) -0.008(7) 0.004(6) 0.002(6)
C25B 0.031(5) 0.017(5) 0.033(7) -0.011(6) 0.022(5) 0.000(5)
C26B 0.029(5) 0.038(6) 0.079(8) -0.004(5) 0.017(4) -0.012(4)
C27B 0.034(7) 0.074(11) 0.091(9) -0.008(7) 0.004(6) 0.002(6)
C28 0.030(3) 0.044(4) 0.041(4) 0.002(3) 0.003(3) 0.011(3)
C29 0.025(3) 0.059(5) 0.055(4) -0.010(4) 0.008(3) 0.014(3)
C30 0.032(4) 0.093(7) 0.055(4) -0.014(4) 0.013(3) 0.004(4)
C31 0.038(5) 0.046(6) 0.037(4) 0.014(4) 0.006(3) 0.006(4)
C32 0.043(8) 0.080(8) 0.036(4) 0.006(5) 0.002(5) -0.005(7)
C33 0.075(10) 0.101(10) 0.047(8) -0.014(7) -0.003(7) -0.007(8)
C31B 0.038(5) 0.046(6) 0.037(4) 0.014(4) 0.006(3) 0.006(4)
C32B 0.043(8) 0.080(8) 0.036(4) 0.006(5) 0.002(5) -0.005(7)
C33B 0.075(10) 0.101(10) 0.047(8) -0.014(7) -0.003(7) -0.007(8)
C34 0.076(14) 0.032(4) 0.051(9) -0.011(4) 0.024(10) -0.003(4)
C35 0.083(8) 0.023(4) 0.080(7) -0.013(5) 0.017(7) -0.002(5)
C36 0.09(3) 0.050(10) 0.093(7) 0.021(6) 0.017(11) -0.011(17)
C34B 0.076(14) 0.032(4) 0.051(9) -0.011(4) 0.024(10) -0.003(4)
C35B 0.083(8) 0.023(4) 0.080(7) -0.013(5) 0.017(7) -0.002(5)
C36B 0.09(3) 0.050(10) 0.093(7) 0.021(6) 0.017(11) -0.011(17)
C37 0.050(4) 0.029(3) 0.050(4) 0.006(3) 0.014(3) 0.013(3)
C38 0.052(5) 0.043(4) 0.085(5) 0.017(4) 0.021(4) 0.021(4)
C39 0.193(12) 0.063(6) 0.090(6) 0.029(5) 0.084(7) 0.055(7)
C40 0.032(4) 0.075(6) 0.064(5) 0.033(4) 0.002(4) -0.014(4)
C41 0.056(5) 0.072(6) 0.108(7) 0.045(5) 0.029(5) -0.004(4)
C42 0.091(7) 0.054(5) 0.061(5) 0.029(4) 0.038(5) 0.013(4)
C43 0.043(4) 0.093(6) 0.029(4) -0.001(4) 0.007(3) 0.004(4)
C44 0.041(4) 0.121(8) 0.051(5) -0.023(5) 0.018(4) -0.006(5)
C45 0.063(6) 0.114(8) 0.075(6) -0.014(5) 0.026(5) -0.039(6)
C46 0.033(4) 0.110(7) 0.038(4) -0.003(4) 0.005(3) 0.005(4)
C47 0.078(6) 0.142(10) 0.055(5) 0.003(6) 0.031(5) 0.007(7)
C48 0.095(9) 0.243(18) 0.129(11) 0.027(11) 0.061(8) -0.015(10)
C49 0.044(4) 0.049(4) 0.042(4) -0.016(3) 0.016(3) -0.016(3)
C50 0.058(5) 0.072(6) 0.052(5) -0.029(4) 0.011(4) -0.005(4)
C51 0.075(6) 0.073(6) 0.050(5) -0.028(4) 0.011(4) -0.006(5)
C52 0.061(5) 0.028(4) 0.086(6) 0.002(4) 0.031(4) -0.010(4)
C53 0.35(2) 0.043(6) 0.241(15) 0.036(8) 0.255(16) 0.031(9)
C54 0.102(8) 0.068(6) 0.062(6) 0.000(5) 0.035(5) 0.004(5)
C55 0.025(3) 0.032(3) 0.033(3) -0.004(3) 0.002(3) -0.005(3)
C56 0.026(3) 0.039(4) 0.038(4) -0.006(3) -0.003(3) -0.005(3)
C57 0.033(4) 0.040(4) 0.062(5) -0.004(3) -0.002(3) -0.008(3)
C58 0.030(3) 0.021(3) 0.036(3) -0.008(2) -0.004(3) 0.000(2)
C59 0.037(3) 0.027(3) 0.037(4) -0.009(3) -0.007(3) 0.006(3)
C60 0.042(4) 0.056(5) 0.061(5) -0.010(4) 0.007(4) 0.019(4)
C61 0.041(4) 0.043(4) 0.032(3) 0.011(3) 0.004(3) 0.001(3)
C62 0.088(6) 0.042(4) 0.028(4) 0.011(3) 0.009(4) 0.012(4)
C63 0.108(8) 0.112(8) 0.062(6) 0.040(6) 0.007(6) 0.047(7)
C64 0.038(4) 0.092(7) 0.082(6) 0.003(5) 0.012(4) -0.025(4)
C65 0.069(7) 0.157(11) 0.102(7) 0.022(8) 0.044(5) -0.017(7)
C66 0.133(10) 0.119(10) 0.079(6) 0.003(7) 0.037(6) -0.006(8)
O1 0.043(3) 0.037(2) 0.027(2) 0.0032(19) -0.0008(19) -0.004(2)
O2 0.038(3) 0.020(2) 0.044(3) -0.0055(18) 0.011(2) 0.0040(19)
O3 0.030(2) 0.033(2) 0.037(2) -0.0033(19) 0.0037(19) 0.0090(19)
O4 0.033(3) 0.048(3) 0.040(3) -0.013(2) -0.003(2) 0.001(2)
O5 0.047(3) 0.051(3) 0.048(3) 0.026(2) 0.004(2) -0.006(2)
O6 0.049(3) 0.030(2) 0.038(2) 0.011(2) -0.005(2) 0.008(2)
O7 0.033(2) 0.037(2) 0.025(2) -0.0121(18) 0.0003(18) -0.004(2)
O8 0.045(3) 0.046(3) 0.038(3) 0.013(2) -0.002(2) 0.018(2)
O9 0.032(2) 0.028(2) 0.031(2) -0.0038(17) 0.0037(18) -0.0094(18)
O10 0.024(2) 0.032(2) 0.027(2) 0.0033(17) 0.0068(17) 0.0073(18)
O11 0.072(4) 0.080(4) 0.023(2) 0.008(2) 0.003(2) 0.049(3)
O12 0.051(3) 0.023(2) 0.047(3) -0.0008(19) 0.020(2) -0.003(2)
O13 0.038(3) 0.030(2) 0.034(2) 0.0090(18) 0.0168(19) 0.0123(19)
O14 0.031(2) 0.032(2) 0.034(2) 0.0132(19) 0.0068(19) 0.0019(19)
O15 0.027(2) 0.052(3) 0.023(2) 0.0011(19) -0.0004(17) 0.001(2)
O16 0.031(2) 0.044(3) 0.020(2) 0.0036(18) -0.0012(17) 0.001(2)
O17 0.029(2) 0.033(2) 0.036(2) -0.0117(19) 0.0006(18) -0.0087(19)
O18 0.042(3) 0.035(2) 0.046(3) 0.001(2) 0.015(2) -0.012(2)
O19 0.022(2) 0.025(2) 0.025(2) -0.0027(16) -0.0012(16) -0.0025(17)
O20 0.018(2) 0.023(2) 0.028(2) -0.0064(16) -0.0035(16) 0.0035(16)
O21 0.036(2) 0.032(2) 0.024(2) 0.0072(17) 0.0070(18) -0.0016(19)
O22 0.029(2) 0.038(3) 0.048(3) 0.001(2) 0.012(2) -0.002(2)
P1 0.0288(9) 0.0224(8) 0.0241(8) -0.0043(6) 0.0015(6) 0.0006(7)
P2 0.0239(8) 0.0302(9) 0.0291(8) -0.0024(7) -0.0027(7) 0.0055(7)
P3 0.0374(10) 0.0298(9) 0.0350(9) 0.0136(7) 0.0037(8) 0.0025(8)
P4 0.0297(9) 0.0247(8) 0.0199(7) 0.0000(6) -0.0025(6) 0.0016(7)
P5 0.0171(8) 0.0219(7) 0.0241(8) -0.0026(6) 0.0037(6) -0.0004(6)
P6 0.0334(9) 0.0228(8) 0.0215(8) 0.0036(6) 0.0052(7) 0.0068(7)
P7 0.0275(9) 0.0246(8) 0.0258(8) 0.0036(6) 0.0090(7) 0.0053(7)
P8 0.0277(9) 0.0338(9) 0.0181(7) 0.0007(6) -0.0026(6) 0.0004(7)
P9 0.0276(9) 0.0231(8) 0.0307(8) -0.0029(6) 0.0020(7) -0.0077(7)
P10 0.0193(8) 0.0205(7) 0.0219(7) -0.0009(6) -0.0029(6) 0.0013(6)
P11 0.0302(9) 0.0272(8) 0.0259(8) 0.0059(6) 0.0068(7) -0.0014(7)
S1 0.0264(8) 0.0287(8) 0.0398(9) -0.0156(7) 0.0003(7) 0.0005(7)
S2 0.0277(9) 0.0603(11) 0.0280(8) -0.0045(8) 0.0009(7) -0.0080(8)
S3 0.0330(9) 0.0259(8) 0.0290(8) 0.0019(6) -0.0003(7) 0.0061(7)
S4 0.0229(8) 0.0341(9) 0.0491(10) 0.0128(7) 0.0009(7) 0.0025(7)
S5 0.0451(10) 0.0329(9) 0.0308(8) 0.0088(7) 0.0126(7) 0.0073(8)
S6 0.0374(10) 0.0320(9) 0.0341(9) 0.0063(7) -0.0010(7) -0.0025(7)
S7 0.0288(8) 0.0334(8) 0.0242(8) -0.0067(6) -0.0002(6) -0.0002(7)
S8 0.0303(8) 0.0214(7) 0.0294(8) 0.0054(6) 0.0009(6) 0.0002(6)
S9 0.0197(7) 0.0199(7) 0.0240(7) -0.0014(6) 0.0002(6) 0.0003(6)
S10 0.0208(8) 0.0241(7) 0.0277(8) 0.0027(6) 0.0046(6) 0.0013(6)
S11 0.0324(9) 0.0243(8) 0.0257(8) 0.0013(6) 0.0074(6) 0.0031(7)
S12 0.0278(8) 0.0248(7) 0.0240(7) 0.0026(6) 0.0064(6) 0.0053(6)
S13 0.0255(8) 0.0320(8) 0.0285(8) 0.0015(6) 0.0027(6) 0.0043(7)
S14 0.0294(8) 0.0258(8) 0.0252(8) -0.0035(6) 0.0054(6) 0.0000(6)
S15 0.0334(9) 0.0280(8) 0.0328(8) -0.0011(7) -0.0027(7) 0.0045(7)
S16 0.0416(10) 0.0267(8) 0.0234(8) -0.0015(6) -0.0070(7) -0.0023(7)
S17 0.0320(9) 0.0244(8) 0.0259(8) 0.0008(6) -0.0013(6) -0.0019(7)
S18 0.0406(10) 0.0180(7) 0.0422(9) 0.0022(7) -0.0063(8) -0.0060(7)
S19 0.0245(8) 0.0243(7) 0.0213(7) 0.0004(6) -0.0021(6) -0.0024(6)
S20 0.0219(8) 0.0233(7) 0.0200(7) 0.0019(6) -0.0019(6) 0.0016(6)
S21 0.0881(15) 0.0341(10) 0.0280(9) 0.0011(7) 0.0029(9) 0.0177(10)
S22 0.0387(10) 0.0417(10) 0.0384(9) 0.0173(8) -0.0032(8) -0.0149(8)
Pt3 0.02018(11) 0.01134(10) 0.01402(10) -0.00109(8) -0.00006(8) 0.00045(8)
Pt4 0.01823(15) 0.01161(14) 0.01438(14) -0.00183(11) 0.00121(11) -0.00040(12)
Ag23 0.0371(3) 0.0152(2) 0.0242(2) -0.00505(17) 0.00035(19) 0.00151(19)
Ag24 0.0324(3) 0.0156(2) 0.0230(2) 0.00322(17) 0.00073(18) 0.00117(18)
Ag25 0.0251(2) 0.0173(2) 0.0225(2) 0.00019(17) 0.00079(18) 0.00535(18)
Ag26 0.0291(2) 0.0195(2) 0.0174(2) -0.00053(16) 0.00396(17) 0.00353(18)
Ag27 0.0283(2) 0.0241(2) 0.0174(2) -0.00299(17) -0.00303(18) -0.00160(19)
Ag28 0.0277(2) 0.0180(2) 0.0285(2) -0.00308(18) 0.00269(19) -0.00630(18)
Ag29 0.0265(2) 0.0197(2) 0.0184(2) 0.00036(17) 0.00386(17) -0.00159(18)
Ag30 0.0261(2) 0.0187(2) 0.0186(2) -0.00176(16) -0.00390(17) 0.00279(18)
Ag31 0.0210(2) 0.0175(2) 0.0208(2) -0.00169(16) 0.00159(17) -0.00124(17)
Ag32 0.0240(2) 0.0153(2) 0.0166(2) 0.00116(16) 0.00137(17) 0.00164(17)
Ag33 0.0208(2) 0.0179(2) 0.0226(2) 0.00056(17) 0.00110(17) 0.00140(17)
Ag34 0.0228(2) 0.01262(19) 0.0172(2) -0.00319(15) 0.00147(17) 0.00026(17)
Ag35 0.0199(2) 0.0200(2) 0.0220(2) -0.00349(17) 0.00307(17) 0.00131(17)
Ag36 0.0308(2) 0.0184(2) 0.0174(2) -0.00112(16) 0.00544(18) -0.00145(18)
Ag37 0.0224(2) 0.0189(2) 0.0202(2) -0.00241(16) -0.00232(17) -0.00025(17)
Ag38 0.0254(2) 0.0184(2) 0.0262(2) -0.00143(17) 0.00656(18) -0.00403(18)
Ag39 0.0267(2) 0.0156(2) 0.0184(2) 0.00106(16) 0.00093(17) 0.00159(18)
Ag40 0.0441(3) 0.0226(2) 0.0272(2) -0.00081(19) -0.0013(2) 0.0026(2)
Ag41 0.0330(3) 0.0233(2) 0.0266(2) 0.00019(18) 0.00082(19) 0.0017(2)
Ag42 0.0303(3) 0.0246(2) 0.0254(2) 0.00074(18) 0.00088(19) 0.0015(2)
Ag43 0.0295(3) 0.0256(2) 0.0239(2) -0.00116(18) -0.00015(19) 0.0001(2)
Ag44 0.0309(3) 0.0263(2) 0.0288(2) -0.00228(19) 0.0023(2) -0.0039(2)
C67 0.034(4) 0.036(4) 0.076(5) -0.011(4) 0.009(4) 0.006(3)
C68 0.040(4) 0.034(3) 0.076(5) -0.017(4) 0.005(4) 0.006(3)
C69 0.064(5) 0.052(5) 0.067(5) -0.026(4) 0.004(4) -0.012(4)
C70 0.077(6) 0.112(8) 0.032(4) -0.009(4) -0.013(4) 0.037(5)
C71 0.161(11) 0.113(9) 0.041(5) -0.007(5) -0.019(6) -0.003(8)
C72 0.167(15) 0.35(3) 0.093(11) 0.004(13) 0.023(9) -0.061(15)
C73 0.040(4) 0.037(4) 0.056(4) -0.009(3) 0.013(3) 0.007(3)
C74 0.055(5) 0.062(5) 0.066(5) -0.008(4) 0.025(4) 0.016(4)
C75 0.079(7) 0.092(6) 0.093(7) 0.029(6) 0.045(6) 0.022(5)
C76 0.049(5) 0.061(5) 0.054(4) -0.005(4) 0.012(3) -0.023(4)
C77 0.056(5) 0.085(6) 0.057(5) -0.011(4) 0.009(4) -0.034(4)
C78 0.090(8) 0.111(9) 0.109(9) 0.001(7) -0.032(7) -0.013(6)
C79 0.144(10) 0.078(7) 0.051(5) -0.007(5) -0.034(5) 0.053(6)
C80 0.249(18) 0.137(12) 0.151(12) 0.002(9) -0.109(12) 0.112(12)
C81 0.166(14) 0.175(15) 0.167(12) 0.074(11) -0.087(11) 0.015(11)
C82 0.113(8) 0.153(10) 0.054(5) -0.010(6) 0.010(5) -0.089(8)
C83 0.144(12) 0.279(19) 0.062(7) -0.015(8) 0.006(7) -0.160(13)
C84 0.35(2) 0.25(2) 0.131(13) 0.062(13) -0.039(15) -0.212(17)
C85 0.038(4) 0.030(3) 0.027(3) -0.010(3) 0.005(3) 0.000(3)
C86 0.037(4) 0.028(3) 0.021(3) -0.004(2) -0.002(3) 0.004(3)
C87 0.043(4) 0.036(4) 0.026(3) -0.008(3) -0.004(3) 0.002(3)
C88 0.038(4) 0.065(5) 0.039(4) 0.006(3) -0.009(3) 0.018(4)
C89 0.076(8) 0.071(7) 0.217(14) 0.063(8) 0.011(8) 0.029(5)
C90 0.161(14) 0.084(9) 0.32(2) 0.037(12) -0.094(15) -0.006(8)
C91 0.064(5) 0.029(4) 0.064(5) 0.008(3) 0.019(4) 0.018(3)
C92 0.280(18) 0.079(8) 0.180(13) 0.073(8) 0.158(13) 0.125(10)
C93 0.250(18) 0.130(11) 0.159(13) 0.062(10) 0.134(12) 0.121(12)
C94 0.067(5) 0.066(6) 0.084(6) 0.028(5) 0.033(5) -0.004(4)
C95 0.123(9) 0.112(10) 0.134(10) 0.077(8) 0.037(8) -0.013(7)
C96 0.180(13) 0.137(11) 0.124(10) 0.086(9) 0.094(9) 0.075(10)
C97 0.047(5) 0.171(11) 0.042(4) -0.008(6) 0.007(4) 0.012(6)
C98 0.093(7) 0.197(13) 0.046(5) 0.008(6) 0.026(5) 0.046(8)
C99 0.097(9) 0.30(2) 0.097(9) 0.048(11) 0.047(8) 0.052(11)
C100 0.034(3) 0.052(4) 0.034(3) 0.003(3) 0.005(3) -0.003(3)
C101 0.037(4) 0.078(6) 0.059(5) 0.004(4) 0.009(3) -0.008(4)
C102 0.047(5) 0.114(8) 0.081(6) 0.003(6) 0.013(4) -0.007(5)
C103 0.047(4) 0.035(4) 0.048(4) -0.015(3) 0.009(3) 0.000(3)
C104 0.067(5) 0.045(4) 0.040(4) -0.014(3) 0.019(4) -0.017(4)
C105 0.100(7) 0.068(6) 0.059(5) -0.024(4) 0.029(5) -0.003(5)
C106 0.049(5) 0.059(5) 0.052(4) 0.003(4) 0.021(4) -0.024(4)
C107 0.087(6) 0.078(6) 0.057(5) -0.006(5) 0.023(4) -0.011(5)
C108 0.065(6) 0.166(12) 0.081(7) -0.017(7) 0.020(5) -0.004(7)
C109 0.034(4) 0.034(4) 0.051(4) -0.004(3) 0.003(3) -0.012(3)
C110 0.041(4) 0.059(5) 0.087(6) 0.004(4) 0.016(4) 0.000(4)
C111 0.049(5) 0.086(7) 0.093(7) 0.002(5) 0.022(5) -0.011(5)
C112 0.038(4) 0.027(3) 0.040(4) -0.006(3) -0.007(3) 0.002(3)
C113 0.055(5) 0.046(4) 0.087(6) -0.027(4) -0.021(4) 0.017(4)
C114 0.082(7) 0.088(8) 0.137(10) -0.038(7) 0.019(6) 0.013(6)
C115 0.049(4) 0.046(4) 0.033(3) 0.008(3) 0.009(3) 0.012(3)
C116 0.083(6) 0.048(4) 0.032(4) 0.008(3) 0.008(4) 0.013(4)
C117 0.111(7) 0.082(6) 0.041(5) 0.012(4) 0.002(5) 0.042(6)
C118 0.051(5) 0.062(5) 0.105(6) -0.013(5) 0.036(5) -0.019(4)
C119 0.114(10) 0.130(11) 0.130(9) 0.002(7) 0.067(8) -0.042(8)
C120 0.099(9) 0.169(13) 0.091(8) -0.002(7) 0.033(7) -0.006(9)
C121 0.030(3) 0.031(3) 0.035(3) -0.005(3) 0.007(3) 0.007(3)
C122 0.029(4) 0.042(4) 0.046(4) -0.008(3) 0.015(3) 0.001(3)
C123 0.063(5) 0.076(6) 0.056(5) -0.014(4) 0.018(4) 0.033(4)
C124 0.048(4) 0.025(3) 0.045(4) 0.001(3) 0.009(3) -0.014(3)
C125 0.056(5) 0.052(5) 0.076(6) 0.000(4) 0.012(4) -0.029(4)
C126 0.050(6) 0.074(7) 0.213(13) 0.002(7) 0.044(7) -0.016(5)
C127 0.031(4) 0.051(4) 0.041(4) 0.015(3) -0.001(3) -0.004(3)
C128 0.051(4) 0.052(4) 0.033(3) 0.007(3) -0.009(3) -0.013(4)
C129 0.070(6) 0.111(8) 0.032(4) -0.016(4) -0.008(4) 0.011(5)
C130 0.068(5) 0.033(3) 0.044(4) -0.018(3) 0.022(4) -0.016(3)
C131 0.144(10) 0.032(4) 0.100(6) -0.017(4) 0.037(7) -0.023(5)
C132 0.114(8) 0.047(5) 0.115(7) 0.046(5) 0.053(7) 0.014(5)
O23 0.036(3) 0.023(2) 0.048(3) -0.0083(19) 0.002(2) 0.0036(19)
O24 0.062(3) 0.053(3) 0.029(2) -0.001(2) -0.004(2) 0.007(3)
O25 0.032(2) 0.036(2) 0.042(2) 0.0030(19) 0.008(2) 0.015(2)
O26 0.037(3) 0.046(3) 0.042(3) -0.003(2) 0.003(2) -0.008(2)
O27 0.070(3) 0.031(2) 0.034(2) 0.002(2) -0.003(2) 0.014(2)
O28 0.074(4) 0.053(3) 0.030(2) -0.002(2) 0.007(2) -0.034(3)
O29 0.031(2) 0.027(2) 0.025(2) -0.0084(17) 0.0024(17) -0.0077(18)
O30 0.032(2) 0.030(2) 0.027(2) 0.0069(18) -0.0033(18) 0.0055(19)
O31 0.045(3) 0.028(2) 0.035(2) 0.0020(18) 0.019(2) 0.011(2)
O32 0.052(3) 0.026(2) 0.032(2) 0.0073(18) 0.014(2) 0.005(2)
O33 0.041(3) 0.058(3) 0.020(2) 0.002(2) 0.0024(19) 0.003(2)
O34 0.024(2) 0.049(3) 0.028(2) 0.003(2) -0.0038(17) -0.003(2)
O35 0.039(3) 0.034(2) 0.036(2) -0.0111(19) 0.005(2) -0.007(2)
O36 0.042(3) 0.040(3) 0.044(3) -0.007(2) 0.012(2) -0.018(2)
O37 0.027(2) 0.031(2) 0.040(2) -0.0052(19) -0.0010(19) -0.0054(19)
O38 0.025(2) 0.029(2) 0.035(2) -0.0085(18) -0.0038(18) 0.0018(18)
O39 0.047(3) 0.032(2) 0.029(2) 0.0053(19) 0.011(2) 0.002(2)
O40 0.033(3) 0.038(3) 0.048(3) 0.002(2) 0.011(2) -0.005(2)
O41 0.028(2) 0.030(2) 0.028(2) 0.0004(17) 0.0103(18) 0.0052(18)
O42 0.031(2) 0.026(2) 0.031(2) 0.0002(17) 0.0016(18) -0.0114(18)
O43 0.033(2) 0.028(2) 0.022(2) 0.0069(17) -0.0017(17) 0.0055(18)
O44 0.037(2) 0.020(2) 0.024(2) -0.0006(16) 0.0063(18) 0.0016(18)
P12 0.0393(10) 0.0231(8) 0.0247(8) -0.0036(6) -0.0034(7) 0.0041(7)
P13 0.0285(9) 0.0262(8) 0.0330(9) 0.0011(7) 0.0019(7) 0.0060(7)
P14 0.0431(10) 0.0231(8) 0.0237(8) 0.0051(6) 0.0019(7) -0.0040(7)
P15 0.0285(8) 0.0217(8) 0.0190(7) -0.0001(6) -0.0041(6) 0.0003(7)
P16 0.0342(9) 0.0235(8) 0.0239(8) 0.0005(6) 0.0095(7) 0.0052(7)
P17 0.0282(9) 0.0327(9) 0.0195(7) -0.0003(6) -0.0029(6) -0.0024(7)
P18 0.0324(9) 0.0242(8) 0.0335(9) -0.0071(7) 0.0037(7) -0.0100(7)
P19 0.0235(8) 0.0227(8) 0.0314(8) -0.0041(6) -0.0001(7) -0.0007(7)
P20 0.0360(10) 0.0251(8) 0.0272(8) 0.0026(7) 0.0077(7) -0.0034(7)
P21 0.0214(8) 0.0206(7) 0.0224(7) -0.0023(6) 0.0036(6) -0.0020(6)
P22 0.0287(8) 0.0185(7) 0.0171(7) 0.0026(6) 0.0012(6) 0.0018(6)
S23 0.0374(10) 0.0260(8) 0.0464(10) -0.0156(7) -0.0002(8) 0.0013(7)
S24 0.0425(10) 0.0383(9) 0.0280(8) -0.0041(7) 0.0032(7) -0.0108(8)
S25 0.0354(9) 0.0229(8) 0.0302(8) 0.0020(6) 0.0018(7) 0.0031(7)
S26 0.0312(9) 0.0302(9) 0.0466(10) 0.0128(7) 0.0112(7) 0.0109(7)
S27 0.0504(11) 0.0276(8) 0.0258(8) 0.0015(6) -0.0019(7) -0.0089(8)
S28 0.0406(9) 0.0243(8) 0.0271(8) -0.0010(6) 0.0054(7) -0.0031(7)
S29 0.0291(8) 0.0282(8) 0.0202(7) -0.0012(6) -0.0018(6) -0.0020(7)
S30 0.0265(8) 0.0212(7) 0.0302(8) 0.0068(6) 0.0008(6) 0.0020(6)
S31 0.0273(8) 0.0324(8) 0.0344(9) -0.0041(7) 0.0028(7) 0.0047(7)
S32 0.0337(9) 0.0275(8) 0.0269(8) -0.0077(6) 0.0018(7) 0.0012(7)
S33 0.0293(8) 0.0268(8) 0.0323(8) 0.0023(6) -0.0015(7) 0.0011(7)
S34 0.0389(9) 0.0250(8) 0.0284(8) -0.0045(6) -0.0060(7) -0.0027(7)
S35 0.0372(9) 0.0270(8) 0.0322(8) -0.0045(7) -0.0022(7) -0.0032(7)
S36 0.0396(10) 0.0184(7) 0.0441(10) 0.0014(7) -0.0005(8) -0.0076(7)
S37 0.0312(9) 0.0239(8) 0.0291(8) -0.0025(6) 0.0042(7) -0.0049(7)
S38 0.0232(8) 0.0220(7) 0.0255(7) -0.0002(6) -0.0030(6) 0.0007(6)
S39 0.0624(12) 0.0294(9) 0.0333(9) -0.0006(7) -0.0032(8) -0.0037(8)
S40 0.0336(9) 0.0290(8) 0.0245(8) 0.0036(6) 0.0034(6) -0.0070(7)
S41 0.0205(7) 0.0198(7) 0.0228(7) 0.0001(6) 0.0024(6) 0.0004(6)
S42 0.0269(8) 0.0227(7) 0.0226(7) 0.0034(6) 0.0051(6) 0.0022(6)
S43 0.0299(8) 0.0217(7) 0.0193(7) 0.0040(6) 0.0049(6) 0.0057(6)
S44 0.0320(8) 0.0217(7) 0.0197(7) -0.0003(6) 0.0052(6) 0.0025(6)

loop_
_atom_type_symbol
_atom_type_description
_atom_type_scat_dispersion_real
_atom_type_scat_dispersion_imag
_atom_type_scat_source
C C 0.0033 0.0016 'International Tables Vol C Tables 4.2.6.8 and 6.1.1.4'
H H 0.0000 0.0000 'International Tables Vol C Tables 4.2.6.8 and 6.1.1.4'
O O 0.0106 0.0060 'International Tables Vol C Tables 4.2.6.8 and 6.1.1.4'
P P 0.1023 0.0942 'International Tables Vol C Tables 4.2.6.8 and 6.1.1.4'
S S 0.1246 0.1234 'International Tables Vol C Tables 4.2.6.8 and 6.1.1.4'
Ag Ag -0.8971 1.1015 'International Tables Vol C Tables 4.2.6.8 and 6.1.1.4'
Pt Pt -1.7033 8.3905 'International Tables Vol C Tables 4.2.6.8 and 6.1.1.4'

loop_
_geom_angle_atom_site_label_1
_geom_angle_atom_site_label_2
_geom_angle_atom_site_label_3
_geom_angle
_geom_angle_site_symmetry_1
_geom_angle_site_symmetry_3
Ag12 Pt1 Ag1 179.011(16) . .
Ag12 Pt1 Ag10 63.954(13) . .
Ag1 Pt1 Ag10 116.773(15) . .
Ag12 Pt1 Ag3 115.362(15) . .
Ag1 Pt1 Ag3 63.907(14) . .
Ag10 Pt1 Ag3 179.241(15) . .
Ag12 Pt1 Ag2 114.970(14) . .
Ag1 Pt1 Ag2 64.166(13) . .
Ag10 Pt1 Ag2 116.256(14) . .
Ag3 Pt1 Ag2 63.624(13) . .
Ag12 Pt1 Ag8 64.103(13) . .
Ag1 Pt1 Ag8 115.720(14) . .
Ag10 Pt1 Ag8 116.770(14) . .
Ag3 Pt1 Ag8 62.893(13) . .
Ag2 Pt1 Ag8 116.727(15) . .
Ag12 Pt1 Ag6 115.798(14) . .
Ag1 Pt1 Ag6 64.399(13) . .
Ag10 Pt1 Ag6 62.482(13) . .
Ag3 Pt1 Ag6 117.867(14) . .
Ag2 Pt1 Ag6 64.363(13) . .
Ag8 Pt1 Ag6 178.887(15) . .
Ag12 Pt1 Ag5 116.906(14) . .
Ag1 Pt1 Ag5 64.075(13) . .
Ag10 Pt1 Ag5 62.915(13) . .
Ag3 Pt1 Ag5 117.833(14) . .
Ag2 Pt1 Ag5 117.405(14) . .
Ag8 Pt1 Ag5 115.889(14) . .
Ag6 Pt1 Ag5 63.093(13) . .
Ag12 Pt1 Ag9 63.606(13) . .
Ag1 Pt1 Ag9 117.255(14) . .
Ag10 Pt1 Ag9 63.548(13) . .
Ag3 Pt1 Ag9 116.551(14) . .
Ag2 Pt1 Ag9 178.554(15) . .
Ag8 Pt1 Ag9 62.608(13) . .
Ag6 Pt1 Ag9 116.307(14) . .
Ag5 Pt1 Ag9 63.889(13) . .
Ag12 Pt1 Ag4 116.911(14) . .
Ag1 Pt1 Ag4 63.506(13) . .
Ag10 Pt1 Ag4 116.398(14) . .
Ag3 Pt1 Ag4 64.134(13) . .
Ag2 Pt1 Ag4 117.432(14) . .
Ag8 Pt1 Ag4 62.518(13) . .
Ag6 Pt1 Ag4 116.920(14) . .
Ag5 Pt1 Ag4 63.720(13) . .
Ag9 Pt1 Ag4 63.570(13) . .
Ag12 Pt1 Ag11 62.363(12) . .
Ag1 Pt1 Ag11 117.224(14) . .
Ag10 Pt1 Ag11 63.172(13) . .
Ag3 Pt1 Ag11 116.290(15) . .
Ag2 Pt1 Ag11 63.284(13) . .
Ag8 Pt1 Ag11 117.019(14) . .
Ag6 Pt1 Ag11 63.532(13) . .
Ag5 Pt1 Ag11 116.292(14) . .
Ag9 Pt1 Ag11 115.709(14) . .
Ag4 Pt1 Ag11 179.240(15) . .
Ag12 Pt1 Ag7 61.870(13) . .
Ag1 Pt1 Ag7 117.146(15) . .
Ag10 Pt1 Ag7 115.584(14) . .
Ag3 Pt1 Ag7 63.668(13) . .
Ag2 Pt1 Ag7 63.057(13) . .
Ag8 Pt1 Ag7 64.579(13) . .
Ag6 Pt1 Ag7 116.426(14) . .
Ag5 Pt1 Ag7 178.499(15) . .
Ag9 Pt1 Ag7 115.630(14) . .
Ag4 Pt1 Ag7 117.484(14) . .
Ag11 Pt1 Ag7 62.491(13) . .
Ag12 Pt2 Ag12 180.0 3_576 .
Ag12 Pt2 Ag16 64.995(12) 3_576 .
Ag12 Pt2 Ag16 115.004(12) . .
Ag12 Pt2 Ag16 115.004(12) 3_576 3_576
Ag12 Pt2 Ag16 64.998(12) . 3_576
Ag16 Pt2 Ag16 179.998(17) . 3_576
Ag12 Pt2 Ag17 115.032(12) 3_576 3_576
Ag12 Pt2 Ag17 64.968(12) . 3_576
Ag16 Pt2 Ag17 116.435(13) . 3_576
Ag16 Pt2 Ag17 63.567(12) 3_576 3_576
Ag12 Pt2 Ag17 64.965(12) 3_576 .
Ag12 Pt2 Ag17 115.035(12) . .
Ag16 Pt2 Ag17 63.565(13) . .
Ag16 Pt2 Ag17 116.433(13) 3_576 .
Ag17 Pt2 Ag17 180.0 3_576 .
Ag12 Pt2 Ag13 62.773(12) 3_576 3_576
Ag12 Pt2 Ag13 117.228(12) . 3_576
Ag16 Pt2 Ag13 117.384(12) . 3_576
Ag16 Pt2 Ag13 62.617(12) 3_576 3_576
Ag17 Pt2 Ag13 62.327(12) 3_576 3_576
Ag17 Pt2 Ag13 117.670(12) . 3_576
Ag12 Pt2 Ag13 117.228(12) 3_576 .
Ag12 Pt2 Ag13 62.772(12) . .
Ag16 Pt2 Ag13 62.617(12) . .
Ag16 Pt2 Ag13 117.383(12) 3_576 .
Ag17 Pt2 Ag13 117.673(12) 3_576 .
Ag17 Pt2 Ag13 62.330(12) . .
Ag13 Pt2 Ag13 180.0 3_576 .
Ag12 Pt2 Ag14 114.872(12) 3_576 .
Ag12 Pt2 Ag14 65.127(12) . .
Ag16 Pt2 Ag14 62.842(12) . .
Ag16 Pt2 Ag14 117.160(12) 3_576 .
Ag17 Pt2 Ag14 62.150(12) 3_576 .
Ag17 Pt2 Ag14 117.852(12) . .
Ag13 Pt2 Ag14 113.352(12) 3_576 .
Ag13 Pt2 Ag14 66.648(12) . .
Ag12 Pt2 Ag14 65.127(12) 3_576 3_576
Ag12 Pt2 Ag14 114.874(12) . 3_576
Ag16 Pt2 Ag14 117.157(12) . 3_576
Ag16 Pt2 Ag14 62.841(12) 3_576 3_576
Ag17 Pt2 Ag14 117.851(12) 3_576 3_576
Ag17 Pt2 Ag14 62.148(12) . 3_576
Ag13 Pt2 Ag14 66.647(12) 3_576 3_576
Ag13 Pt2 Ag14 113.352(12) . 3_576
Ag14 Pt2 Ag14 180.0 . 3_576
Ag12 Pt2 Ag15 62.952(12) 3_576 .
Ag12 Pt2 Ag15 117.047(12) . .
Ag16 Pt2 Ag15 66.184(12) . .
Ag16 Pt2 Ag15 113.817(12) 3_576 .
Ag17 Pt2 Ag15 61.599(12) 3_576 .
Ag17 Pt2 Ag15 118.399(12) . .
Ag13 Pt2 Ag15 60.847(12) 3_576 .
Ag13 Pt2 Ag15 119.154(12) . .
Ag14 Pt2 Ag15 62.071(12) . .
Ag14 Pt2 Ag15 117.928(12) 3_576 .
Ag12 Pt2 Ag15 117.049(12) 3_576 3_576
Ag12 Pt2 Ag15 62.952(12) . 3_576
Ag16 Pt2 Ag15 113.817(12) . 3_576
Ag16 Pt2 Ag15 66.182(12) 3_576 3_576
Ag17 Pt2 Ag15 118.399(12) 3_576 3_576
Ag17 Pt2 Ag15 61.603(12) . 3_576
Ag13 Pt2 Ag15 119.152(12) 3_576 3_576
Ag13 Pt2 Ag15 60.847(12) . 3_576
Ag14 Pt2 Ag15 117.928(12) . 3_576
Ag14 Pt2 Ag15 62.073(12) 3_576 3_576
Ag15 Pt2 Ag15 179.999(16) . 3_576
S1 Ag1 Pt1 157.73(4) . .
S1 Ag1 Ag3 101.29(4) . .
Pt1 Ag1 Ag3 58.340(12) . .
S1 Ag1 Ag4 104.57(4) . .
Pt1 Ag1 Ag4 59.128(12) . .
Ag3 Ag1 Ag4 60.822(15) . .
S1 Ag1 Ag2 122.02(4) . .
Pt1 Ag1 Ag2 58.270(12) . .
Ag3 Ag1 Ag2 59.850(15) . .
Ag4 Ag1 Ag2 108.895(17) . .
S1 Ag1 Ag5 129.73(4) . .
Pt1 Ag1 Ag5 58.477(12) . .
Ag3 Ag1 Ag5 108.526(17) . .
Ag4 Ag1 Ag5 60.433(14) . .
Ag2 Ag1 Ag5 107.934(17) . .
S1 Ag1 Ag6 143.54(4) . .
Pt1 Ag1 Ag6 58.283(12) . .
Ag3 Ag1 Ag6 108.170(17) . .
Ag4 Ag1 Ag6 108.312(17) . .
Ag2 Ag1 Ag6 60.376(14) . .
Ag5 Ag1 Ag6 59.299(14) . .
S1 Ag1 Ag18 87.63(4) . .
Pt1 Ag1 Ag18 109.488(16) . .
Ag3 Ag1 Ag18 118.794(19) . .
Ag4 Ag1 Ag18 167.727(19) . .
Ag2 Ag1 Ag18 64.361(15) . .
Ag5 Ag1 Ag18 110.672(18) . .
Ag6 Ag1 Ag18 59.596(14) . .
S5 Ag2 Pt1 148.92(4) . .
S5 Ag2 S6 75.30(5) . .
Pt1 Ag2 S6 135.54(4) . .
S5 Ag2 Ag3 134.48(4) . .
Pt1 Ag2 Ag3 58.126(12) . .
S6 Ag2 Ag3 96.75(3) . .
S5 Ag2 Ag1 151.23(4) . .
Pt1 Ag2 Ag1 57.564(12) . .
S6 Ag2 Ag1 78.32(3) . .
Ag3 Ag2 Ag1 59.862(15) . .
S5 Ag2 Ag7 99.26(4) . .
Pt1 Ag2 Ag7 59.563(12) . .
S6 Ag2 Ag7 143.09(4) . .
Ag3 Ag2 Ag7 60.685(14) . .
Ag1 Ag2 Ag7 108.732(17) . .
S5 Ag2 Ag11 90.99(4) . .
Pt1 Ag2 Ag11 59.308(12) . .
S6 Ag2 Ag11 153.92(4) . .
Ag3 Ag2 Ag11 108.476(17) . .
Ag1 Ag2 Ag11 108.424(17) . .
Ag7 Ag2 Ag11 60.068(14) . .
S5 Ag2 Ag22 54.05(4) . .
Pt1 Ag2 Ag22 110.165(17) . .
S6 Ag2 Ag22 93.80(3) . .
Ag3 Ag2 Ag22 168.08(2) . .
Ag1 Ag2 Ag22 117.367(19) . .
Ag7 Ag2 Ag22 112.711(18) . .
Ag11 Ag2 Ag22 60.478(14) . .
S5 Ag2 Ag6 117.39(4) . .
Pt1 Ag2 Ag6 57.950(12) . .
S6 Ag2 Ag6 106.36(4) . .
Ag3 Ag2 Ag6 107.915(17) . .
Ag1 Ag2 Ag6 60.044(14) . .
Ag7 Ag2 Ag6 108.305(17) . .
Ag11 Ag2 Ag6 60.119(14) . .
Ag22 Ag2 Ag6 63.508(15) . .
S5 Ag2 Ag18 93.20(4) . .
Pt1 Ag2 Ag18 105.693(16) . .
S6 Ag2 Ag18 48.58(4) . .
Ag3 Ag2 Ag18 115.118(18) . .
Ag1 Ag2 Ag18 60.277(14) . .
Ag7 Ag2 Ag18 165.081(19) . .
Ag11 Ag2 Ag18 111.851(18) . .
Ag22 Ag2 Ag18 68.466(15) . .
Ag6 Ag2 Ag18 58.122(14) . .
S18 Ag3 Pt1 150.65(4) . .
S18 Ag3 Ag8 149.06(4) . .
Pt1 Ag3 Ag8 58.714(12) . .
S18 Ag3 Ag2 93.90(4) . .
Pt1 Ag3 Ag2 58.249(12) . .
Ag8 Ag3 Ag2 108.724(17) . .
S18 Ag3 Ag1 102.20(4) . .
Pt1 Ag3 Ag1 57.753(12) . .
Ag8 Ag3 Ag1 107.246(18) . .
Ag2 Ag3 Ag1 60.289(15) . .
S18 Ag3 S17 76.63(5) . .
Pt1 Ag3 S17 132.70(3) . .
Ag8 Ag3 S17 75.70(3) . .
Ag2 Ag3 S17 162.23(4) . .
Ag1 Ag3 S17 135.96(3) . .
S18 Ag3 Ag7 117.26(4) . .
Pt1 Ag3 Ag7 59.306(12) . .
Ag8 Ag3 Ag7 61.686(14) . .
Ag2 Ag3 Ag7 59.882(14) . .
Ag1 Ag3 Ag7 108.432(18) . .
S17 Ag3 Ag7 110.87(3) . .
S18 Ag3 Ag4 133.51(4) . .
Pt1 Ag3 Ag4 58.511(12) . .
Ag8 Ag3 Ag4 59.320(14) . .
Ag2 Ag3 Ag4 108.293(18) . .
Ag1 Ag3 Ag4 59.630(15) . .
S17 Ag3 Ag4 88.88(3) . .
Ag7 Ag3 Ag4 109.206(17) . .
S18 Ag3 Ag21 89.58(4) . .
Pt1 Ag3 Ag21 109.673(16) . .
Ag8 Ag3 Ag21 62.059(15) . .
Ag2 Ag3 Ag21 115.081(18) . .
Ag1 Ag3 Ag21 167.42(2) . .
S17 Ag3 Ag21 50.84(3) . .
Ag7 Ag3 Ag21 61.401(15) . .
Ag4 Ag3 Ag21 114.891(18) . .
S16 Ag4 Pt1 153.52(4) . .
S16 Ag4 Ag8 138.31(4) . .
Pt1 Ag4 Ag8 58.306(12) . .
S16 Ag4 Ag1 96.31(4) . .
Pt1 Ag4 Ag1 57.366(12) . .
Ag8 Ag4 Ag1 107.104(17) . .
S16 Ag4 Ag5 114.12(4) . .
Pt1 Ag4 Ag5 57.780(12) . .
Ag8 Ag4 Ag5 107.451(17) . .
Ag1 Ag4 Ag5 59.979(14) . .
S16 Ag4 Ag9 143.84(4) . .
Pt1 Ag4 Ag9 58.058(12) . .
Ag8 Ag4 Ag9 59.375(14) . .
Ag1 Ag4 Ag9 107.463(17) . .
Ag5 Ag4 Ag9 60.041(14) . .
S16 Ag4 Ag3 109.05(4) . .
Pt1 Ag4 Ag3 57.355(12) . .
Ag8 Ag4 Ag3 59.225(14) . .
Ag1 Ag4 Ag3 59.548(15) . .
Ag5 Ag4 Ag3 107.167(17) . .
Ag9 Ag4 Ag3 106.450(16) . .
S16 Ag4 Ag20 86.15(4) . .
Pt1 Ag4 Ag20 106.206(16) . .
Ag8 Ag4 Ag20 113.491(18) . .
Ag1 Ag4 Ag20 113.891(19) . .
Ag5 Ag4 Ag20 59.286(14) . .
Ag9 Ag4 Ag20 59.600(14) . .
Ag3 Ag4 Ag20 163.551(19) . .
S14 Ag5 Pt1 144.83(4) . .
S14 Ag5 S13 76.69(5) . .
Pt1 Ag5 S13 138.43(3) . .
S14 Ag5 Ag10 152.51(4) . .
Pt1 Ag5 Ag10 58.253(12) . .
S13 Ag5 Ag10 81.68(3) . .
S14 Ag5 Ag6 137.98(4) . .
Pt1 Ag5 Ag6 58.424(12) . .
S13 Ag5 Ag6 93.30(3) . .
Ag10 Ag5 Ag6 59.396(14) . .
S14 Ag5 Ag1 100.06(3) . .
Pt1 Ag5 Ag1 57.448(12) . .
S13 Ag5 Ag1 137.51(4) . .
Ag10 Ag5 Ag1 107.356(17) . .
Ag6 Ag5 Ag1 60.562(14) . .
S14 Ag5 Ag4 87.27(3) . .
Pt1 Ag5 Ag4 58.500(12) . .
S13 Ag5 Ag4 158.02(3) . .
Ag10 Ag5 Ag4 108.178(17) . .
Ag6 Ag5 Ag4 108.647(18) . .
Ag1 Ag5 Ag4 59.589(15) . .
S14 Ag5 Ag9 113.72(3) . .
Pt1 Ag5 Ag9 58.258(12) . .
S13 Ag5 Ag9 112.92(4) . .
Ag10 Ag5 Ag9 60.100(14) . .
Ag6 Ag5 Ag9 107.802(17) . .
Ag1 Ag5 Ag9 107.111(18) . .
Ag4 Ag5 Ag9 59.983(14) . .
S14 Ag5 Ag20 53.08(3) . .
Pt1 Ag5 Ag20 109.372(17) . .
S13 Ag5 Ag20 95.67(3) . .
Ag10 Ag5 Ag20 113.505(18) . .
Ag6 Ag5 Ag20 167.58(2) . .
Ag1 Ag5 Ag20 116.400(18) . .
Ag4 Ag5 Ag20 62.470(15) . .
Ag9 Ag5 Ag20 60.663(14) . .
S14 Ag5 Ag19 92.53(3) . .
Pt1 Ag5 Ag19 108.565(16) . .
S13 Ag5 Ag19 51.57(3) . .
Ag10 Ag5 Ag19 60.484(14) . .
Ag6 Ag5 Ag19 113.089(17) . .
Ag1 Ag5 Ag19 165.996(19) . .
Ag4 Ag5 Ag19 115.455(18) . .
Ag9 Ag5 Ag19 61.625(14) . .
Ag20 Ag5 Ag19 66.824(15) . .
S4 Ag6 Pt1 156.56(4) . .
S4 Ag6 Ag10 101.22(4) . .
Pt1 Ag6 Ag10 58.497(12) . .
S4 Ag6 Ag5 102.48(4) . .
Pt1 Ag6 Ag5 58.483(12) . .
Ag10 Ag6 Ag5 60.036(14) . .
S4 Ag6 Ag1 128.18(4) . .
Pt1 Ag6 Ag1 57.318(12) . .
Ag10 Ag6 Ag1 107.526(17) . .
Ag5 Ag6 Ag1 60.140(14) . .
S4 Ag6 Ag11 124.01(4) . .
Pt1 Ag6 Ag11 59.046(12) . .
Ag10 Ag6 Ag11 60.345(14) . .
Ag5 Ag6 Ag11 108.753(17) . .
Ag1 Ag6 Ag11 107.666(18) . .
S4 Ag6 Ag2 145.68(4) . .
Pt1 Ag6 Ag2 57.687(12) . .
Ag10 Ag6 Ag2 107.429(17) . .
Ag5 Ag6 Ag2 107.970(17) . .
Ag1 Ag6 Ag2 59.580(14) . .
Ag11 Ag6 Ag2 59.635(14) . .
S4 Ag6 Ag18 88.26(4) . .
Pt1 Ag6 Ag18 111.298(17) . .
Ag10 Ag6 Ag18 169.59(2) . .
Ag5 Ag6 Ag18 113.990(18) . .
Ag1 Ag6 Ag18 62.668(14) . .
Ag11 Ag6 Ag18 117.656(18) . .
Ag2 Ag6 Ag18 65.229(15) . .
S4 Ag6 Ag22 93.09(4) . .
Pt1 Ag6 Ag22 105.621(16) . .
Ag10 Ag6 Ag22 114.001(17) . .
Ag5 Ag6 Ag22 164.09(2) . .
Ag1 Ag6 Ag22 112.248(18) . .
Ag11 Ag6 Ag22 58.542(14) . .
Ag2 Ag6 Ag22 58.230(14) . .
Ag18 Ag6 Ag22 69.259(15) . .
S22 Ag7 Pt1 159.07(4) 3_576 .
S22 Ag7 Ag12 103.15(4) 3_576 .
Pt1 Ag7 Ag12 56.746(12) . .
S22 Ag7 Ag2 132.98(4) 3_576 .
Pt1 Ag7 Ag2 57.380(12) . .
Ag12 Ag7 Ag2 105.902(18) . .
S22 Ag7 Ag11 107.90(4) 3_576 .
Pt1 Ag7 Ag11 58.615(12) . .
Ag12 Ag7 Ag11 59.324(14) . .
Ag2 Ag7 Ag11 60.049(14) . .
S22 Ag7 Ag3 142.41(4) 3_576 .
Pt1 Ag7 Ag3 57.026(12) . .
Ag12 Ag7 Ag3 105.508(17) . .
Ag2 Ag7 Ag3 59.433(14) . .
Ag11 Ag7 Ag3 107.469(18) . .
S22 Ag7 Ag8 120.99(4) 3_576 .
Pt1 Ag7 Ag8 56.745(12) . .
Ag12 Ag7 Ag8 59.571(13) . .
Ag2 Ag7 Ag8 105.543(17) . .
Ag11 Ag7 Ag8 107.215(17) . .
Ag3 Ag7 Ag8 58.107(14) . .
S22 Ag7 Ag21 86.70(4) 3_576 .
Pt1 Ag7 Ag21 106.242(16) . .
Ag12 Ag7 Ag21 114.338(18) . .
Ag2 Ag7 Ag21 112.974(18) . .
Ag11 Ag7 Ag21 164.851(19) . .
Ag3 Ag7 Ag21 59.477(14) . .
Ag8 Ag7 Ag21 60.207(14) . .
S22 Ag7 Ag15 52.98(4) 3_576 3_576
Pt1 Ag7 Ag15 111.270(16) . 3_576
Ag12 Ag7 Ag15 57.805(13) . 3_576
Ag2 Ag7 Ag15 161.87(2) . 3_576
Ag11 Ag7 Ag15 102.337(17) . 3_576
Ag3 Ag7 Ag15 129.086(18) . 3_576
Ag8 Ag7 Ag15 74.181(14) . 3_576
Ag21 Ag7 Ag15 82.988(15) . 3_576
S20 Ag8 Pt1 151.19(4) . .
S20 Ag8 Ag3 144.60(4) . .
Pt1 Ag8 Ag3 58.393(12) . .
S20 Ag8 Ag9 92.28(4) . .
Pt1 Ag8 Ag9 58.971(12) . .
Ag3 Ag8 Ag9 109.644(18) . .
S20 Ag8 Ag4 110.74(3) . .
Pt1 Ag8 Ag4 59.177(12) . .
Ag3 Ag8 Ag4 61.456(15) . .
Ag9 Ag8 Ag4 61.210(14) . .
S20 Ag8 Ag12 109.40(3) . .
Pt1 Ag8 Ag12 56.702(12) . .
Ag3 Ag8 Ag12 105.662(17) . .
Ag9 Ag8 Ag12 59.905(14) . .
Ag4 Ag8 Ag12 107.881(17) . .
S20 Ag8 Ag7 139.52(4) . .
Pt1 Ag8 Ag7 58.675(12) . .
Ag3 Ag8 Ag7 60.208(14) . .
Ag9 Ag8 Ag7 107.886(17) . .
Ag4 Ag8 Ag7 109.724(17) . .
Ag12 Ag8 Ag7 57.658(13) . .
S20 Ag8 Ag21 100.78(4) . .
Pt1 Ag8 Ag21 107.886(16) . .
Ag3 Ag8 Ag21 60.188(15) . .
Ag9 Ag8 Ag21 166.746(19) . .
Ag4 Ag8 Ag21 115.121(18) . .
Ag12 Ag8 Ag21 112.711(17) . .
Ag7 Ag8 Ag21 60.311(14) . .
S20 Ag8 Ag13 53.24(3) . .
Pt1 Ag8 Ag13 110.166(15) . .
Ag3 Ag8 Ag13 159.348(19) . .
Ag9 Ag8 Ag13 72.160(14) . .
Ag4 Ag8 Ag13 130.416(18) . .
Ag12 Ag8 Ag13 56.530(13) . .
Ag7 Ag8 Ag13 99.333(16) . .
Ag21 Ag8 Ag13 114.071(17) . .
S12 Ag9 Pt1 162.43(4) . .
S12 Ag9 Ag8 108.35(4) . .
Pt1 Ag9 Ag8 58.421(12) . .
S12 Ag9 Ag12 107.64(3) . .
Pt1 Ag9 Ag12 56.669(11) . .
Ag8 Ag9 Ag12 60.292(14) . .
S12 Ag9 Ag10 124.00(4) . .
Pt1 Ag9 Ag10 57.736(12) . .
Ag8 Ag9 Ag10 108.321(17) . .
Ag12 Ag9 Ag10 59.622(14) . .
S12 Ag9 Ag4 127.58(4) . .
Pt1 Ag9 Ag4 58.371(12) . .
Ag8 Ag9 Ag4 59.415(14) . .
Ag12 Ag9 Ag4 106.783(17) . .
Ag10 Ag9 Ag4 107.301(17) . .
S12 Ag9 Ag5 139.53(4) . .
Pt1 Ag9 Ag5 57.852(12) . .
Ag8 Ag9 Ag5 107.431(17) . .
Ag12 Ag9 Ag5 106.122(16) . .
Ag10 Ag9 Ag5 59.007(14) . .
Ag4 Ag9 Ag5 59.976(14) . .
S12 Ag9 Ag20 87.25(3) . .
Pt1 Ag9 Ag20 108.626(16) . .
Ag8 Ag9 Ag20 115.944(18) . .
Ag12 Ag9 Ag20 165.115(19) . .
Ag10 Ag9 Ag20 112.132(18) . .
Ag4 Ag9 Ag20 62.295(14) . .
Ag5 Ag9 Ag20 60.176(14) . .
S12 Ag9 Ag14 58.44(3) . .
Pt1 Ag9 Ag14 112.262(15) . .
Ag8 Ag9 Ag14 108.483(17) . .
Ag12 Ag9 Ag14 60.727(13) . .
Ag10 Ag9 Ag14 70.566(14) . .
Ag4 Ag9 Ag14 166.971(19) . .
Ag5 Ag9 Ag14 124.763(18) . .
Ag20 Ag9 Ag14 130.679(18) . .
S12 Ag9 Ag19 85.69(4) . .
Pt1 Ag9 Ag19 107.282(16) . .
Ag8 Ag9 Ag19 165.698(19) . .
Ag12 Ag9 Ag19 113.656(17) . .
Ag10 Ag9 Ag19 59.734(14) . .
Ag4 Ag9 Ag19 114.404(18) . .
Ag5 Ag9 Ag19 60.450(14) . .
Ag20 Ag9 Ag19 66.208(15) . .
Ag14 Ag9 Ag19 76.131(15) . .
S9 Ag10 Pt1 151.86(4) . .
S9 Ag10 Ag6 105.47(3) . .
Pt1 Ag10 Ag6 59.021(12) . .
S9 Ag10 Ag5 137.69(4) . .
Pt1 Ag10 Ag5 58.832(12) . .
Ag6 Ag10 Ag5 60.568(14) . .
S9 Ag10 Ag12 114.65(4) . .
Pt1 Ag10 Ag12 56.991(12) . .
Ag6 Ag10 Ag12 107.179(17) . .
Ag5 Ag10 Ag12 107.657(17) . .
S9 Ag10 Ag9 144.71(4) . .
Pt1 Ag10 Ag9 58.716(12) . .
Ag6 Ag10 Ag9 109.366(17) . .
Ag5 Ag10 Ag9 60.894(14) . .
Ag12 Ag10 Ag9 59.689(14) . .
S9 Ag10 Ag11 92.73(3) . .
Pt1 Ag10 Ag11 59.490(12) . .
Ag6 Ag10 Ag11 61.139(14) . .
Ag5 Ag10 Ag11 109.809(17) . .
Ag12 Ag10 Ag11 58.935(14) . .
Ag9 Ag10 Ag11 108.748(17) . .
S9 Ag10 Ag17 55.26(3) . 3_576
Pt1 Ag10 Ag17 113.958(17) . 3_576
Ag6 Ag10 Ag17 129.463(18) . 3_576
Ag5 Ag10 Ag17 164.797(19) . 3_576
Ag12 Ag10 Ag17 60.140(14) . 3_576
Ag9 Ag10 Ag17 103.930(17) . 3_576
Ag11 Ag10 Ag17 72.817(15) . 3_576
S9 Ag10 Ag19 97.52(3) . .
Pt1 Ag10 Ag19 110.273(16) . .
Ag6 Ag10 Ag19 115.419(18) . .
Ag5 Ag10 Ag19 61.984(14) . .
Ag12 Ag10 Ag19 116.095(18) . .
Ag9 Ag10 Ag19 62.400(14) . .
Ag11 Ag10 Ag19 169.741(19) . .
Ag17 Ag10 Ag19 113.383(17) 3_576 .
S7 Ag11 Pt1 145.41(4) . .
S7 Ag11 Ag12 140.59(4) . .
Pt1 Ag11 Ag12 56.661(11) . .
S7 Ag11 Ag10 101.58(4) . .
Pt1 Ag11 Ag10 57.338(12) . .
Ag12 Ag11 Ag10 59.934(14) . .
S7 Ag11 Ag2 113.52(4) . .
Pt1 Ag11 Ag2 57.408(12) . .
Ag12 Ag11 Ag2 105.365(17) . .
Ag10 Ag11 Ag2 106.469(17) . .
S7 Ag11 Ag7 150.64(4) . .
Pt1 Ag11 Ag7 58.894(12) . .
Ag12 Ag11 Ag7 58.796(14) . .
Ag10 Ag11 Ag7 107.717(17) . .
Ag2 Ag11 Ag7 59.883(15) . .
S7 Ag11 Ag6 88.54(3) . .
Pt1 Ag11 Ag6 57.422(12) . .
Ag12 Ag11 Ag6 105.898(16) . .
Ag10 Ag11 Ag6 58.515(14) . .
Ag2 Ag11 Ag6 60.246(14) . .
Ag7 Ag11 Ag6 108.258(17) . .
S7 Ag11 Ag22 53.48(3) . .
Pt1 Ag11 Ag22 108.224(16) . .
Ag12 Ag11 Ag22 164.525(19) . .
Ag10 Ag11 Ag22 116.753(19) . .
Ag2 Ag11 Ag22 60.047(14) . .
Ag7 Ag11 Ag22 112.181(18) . .
Ag6 Ag11 Ag22 63.400(14) . .
S7 Ag11 Ag16 96.58(3) . 3_576
Pt1 Ag11 Ag16 113.590(16) . 3_576
Ag12 Ag11 Ag16 58.964(13) . 3_576
Ag10 Ag11 Ag16 101.864(16) . 3_576
Ag2 Ag11 Ag16 132.63(2) . 3_576
Ag7 Ag11 Ag16 75.765(15) . 3_576
Ag6 Ag11 Ag16 160.376(19) . 3_576
Ag22 Ag11 Ag16 133.923(18) . 3_576
Pt2 Ag12 Pt1 174.726(18) . .
Pt2 Ag12 Ag7 123.369(17) . .
Pt1 Ag12 Ag7 61.383(13) . .
Pt2 Ag12 Ag11 118.259(16) . .
Pt1 Ag12 Ag11 60.975(12) . .
Ag7 Ag12 Ag11 61.880(15) . .
Pt2 Ag12 Ag13 60.657(11) . .
Pt1 Ag12 Ag13 121.113(16) . .
Ag7 Ag12 Ag13 109.746(18) . .
Ag11 Ag12 Ag13 170.06(2) . .
Pt2 Ag12 Ag10 115.766(16) . .
Pt1 Ag12 Ag10 59.055(12) . .
Ag7 Ag12 Ag10 111.149(17) . .
Ag11 Ag12 Ag10 61.131(14) . .
Ag13 Ag12 Ag10 128.734(18) . .
Pt2 Ag12 Ag9 117.589(16) . .
Pt1 Ag12 Ag9 59.725(12) . .
Ag7 Ag12 Ag9 112.013(17) . .
Ag11 Ag12 Ag9 111.373(17) . .
Ag13 Ag12 Ag9 76.157(15) . .
Ag10 Ag12 Ag9 60.688(14) . .
Pt2 Ag12 Ag8 124.206(16) . .
Pt1 Ag12 Ag8 59.195(12) . .
Ag7 Ag12 Ag8 62.771(14) . .
Ag11 Ag12 Ag8 111.751(17) . .
Ag13 Ag12 Ag8 65.734(14) . .
Ag10 Ag12 Ag8 108.783(17) . .
Ag9 Ag12 Ag8 59.804(14) . .
Pt2 Ag12 Ag15 61.717(12) . 3_576
Pt1 Ag12 Ag15 123.558(17) . 3_576
Ag7 Ag12 Ag15 66.404(15) . 3_576
Ag11 Ag12 Ag15 110.516(18) . 3_576
Ag13 Ag12 Ag15 59.820(14) . 3_576
Ag10 Ag12 Ag15 169.818(19) . 3_576
Ag9 Ag12 Ag15 129.488(18) . 3_576
Ag8 Ag12 Ag15 79.268(16) . 3_576
Pt2 Ag12 Ag16 58.586(11) . 3_576
Pt1 Ag12 Ag16 122.619(16) . 3_576
Ag7 Ag12 Ag16 79.457(15) . 3_576
Ag11 Ag12 Ag16 64.092(14) . 3_576
Ag13 Ag12 Ag16 110.346(17) . 3_576
Ag10 Ag12 Ag16 106.368(17) . 3_576
Ag9 Ag12 Ag16 164.69(2) . 3_576
Ag8 Ag12 Ag16 135.367(19) . 3_576
Ag15 Ag12 Ag16 63.639(14) 3_576 3_576
Pt2 Ag12 Ag17 58.811(11) . 3_576
Pt1 Ag12 Ag17 116.760(17) . 3_576
Ag7 Ag12 Ag17 129.829(18) . 3_576
Ag11 Ag12 Ag17 74.137(15) . 3_576
Ag13 Ag12 Ag17 110.811(17) . 3_576
Ag10 Ag12 Ag17 61.064(14) . 3_576
Ag9 Ag12 Ag17 105.346(17) . 3_576
Ag8 Ag12 Ag17 165.025(19) . 3_576
Ag15 Ag12 Ag17 112.225(17) 3_576 3_576
Ag16 Ag12 Ag17 59.557(14) 3_576 3_576
Pt2 Ag12 Ag14 59.987(11) . .
Pt1 Ag12 Ag14 115.685(16) . .
Ag7 Ag12 Ag14 171.441(19) . .
Ag11 Ag12 Ag14 124.764(19) . .
Ag13 Ag12 Ag14 64.156(14) . .
Ag10 Ag12 Ag14 71.291(15) . .
Ag9 Ag12 Ag14 61.476(14) . .
Ag8 Ag12 Ag14 108.691(17) . .
Ag15 Ag12 Ag14 112.675(17) 3_576 .
Ag16 Ag12 Ag14 108.019(16) 3_576 .
Ag17 Ag12 Ag14 58.693(14) 3_576 .
S20 Ag13 Pt2 163.66(3) . .
S20 Ag13 Ag12 109.52(3) . .
Pt2 Ag13 Ag12 56.571(11) . .
S20 Ag13 Ag15 106.06(3) . 3_576
Pt2 Ag13 Ag15 60.786(12) . 3_576
Ag12 Ag13 Ag15 60.899(14) . 3_576
S20 Ag13 Ag17 125.98(4) . .
Pt2 Ag13 Ag17 58.138(11) . .
Ag12 Ag13 Ag17 106.340(17) . .
Ag15 Ag13 Ag17 60.222(14) 3_576 .
S20 Ag13 Ag16 138.54(3) . .
Pt2 Ag13 Ag16 57.777(11) . .
Ag12 Ag13 Ag16 105.806(17) . .
Ag15 Ag13 Ag16 109.730(17) 3_576 .
Ag17 Ag13 Ag16 60.457(14) . .
S20 Ag13 Ag14 126.02(4) . .
Pt2 Ag13 Ag14 57.259(11) . .
Ag12 Ag13 Ag14 59.756(14) . .
Ag15 Ag13 Ag14 109.979(17) 3_576 .
Ag17 Ag13 Ag14 106.661(16) . .
Ag16 Ag13 Ag14 58.152(14) . .
S20 Ag13 Ag8 52.15(3) . .
Pt2 Ag13 Ag8 112.582(15) . .
Ag12 Ag13 Ag8 57.737(13) . .
Ag15 Ag13 Ag8 76.083(15) 3_576 .
Ag17 Ag13 Ag8 134.225(18) . .
Ag16 Ag13 Ag8 158.29(2) . .
Ag14 Ag13 Ag8 100.135(16) . .
S12 Ag14 S10 96.70(4) . .
S12 Ag14 Pt2 124.59(3) . .
S10 Ag14 Pt2 138.70(3) . .
S12 Ag14 Ag17 156.45(3) . 3_576
S10 Ag14 Ag17 85.32(3) . 3_576
Pt2 Ag14 Ag17 57.589(11) . 3_576
S12 Ag14 Ag16 88.75(3) . .
S10 Ag14 Ag16 131.41(3) . .
Pt2 Ag14 Ag16 57.041(11) . .
Ag17 Ag14 Ag16 107.533(17) 3_576 .
S12 Ag14 Ag15 144.13(3) . .
S10 Ag14 Ag15 87.30(3) . .
Pt2 Ag14 Ag15 59.507(11) . .
Ag17 Ag14 Ag15 59.260(14) 3_576 .
Ag16 Ag14 Ag15 63.203(14) . .
S12 Ag14 Ag12 100.88(3) . .
S10 Ag14 Ag12 123.77(3) . .
Pt2 Ag14 Ag12 54.886(11) . .
Ag17 Ag14 Ag12 59.774(14) 3_576 .
Ag16 Ag14 Ag12 102.104(17) . .
Ag15 Ag14 Ag12 106.333(16) . .
S12 Ag14 Ag9 53.09(3) . .
S10 Ag14 Ag9 95.40(3) . .
Pt2 Ag14 Ag9 109.397(15) . .
Ag17 Ag14 Ag9 103.364(17) 3_576 .
Ag16 Ag14 Ag9 124.657(19) . .
Ag15 Ag14 Ag9 162.221(19) . .
Ag12 Ag14 Ag9 57.797(13) . .
S12 Ag14 Ag13 68.97(3) . .
S10 Ag14 Ag13 164.27(3) . .
Pt2 Ag14 Ag13 56.093(11) . .
Ag17 Ag14 Ag13 105.171(17) 3_576 .
Ag16 Ag14 Ag13 57.225(14) . .
Ag15 Ag14 Ag13 108.065(17) . .
Ag12 Ag14 Ag13 56.088(13) . .
Ag9 Ag14 Ag13 71.038(14) . .
S22 Ag15 S19 89.09(5) . 3_576
S22 Ag15 Pt2 127.64(4) . .
S19 Ag15 Pt2 142.09(3) 3_576 .
S22 Ag15 Ag13 155.68(5) . 3_576
S19 Ag15 Ag13 84.39(3) 3_576 3_576
Pt2 Ag15 Ag13 58.367(11) . 3_576
S22 Ag15 Ag17 144.34(5) . 3_576
S19 Ag15 Ag17 99.80(3) 3_576 3_576
Pt2 Ag15 Ag17 57.302(11) . 3_576
Ag13 Ag15 Ag17 59.975(14) 3_576 3_576
S22 Ag15 Ag12 102.82(4) . 3_576
S19 Ag15 Ag12 113.53(3) 3_576 3_576
Pt2 Ag15 Ag12 55.329(11) . 3_576
Ag13 Ag15 Ag12 59.282(14) 3_576 3_576
Ag17 Ag15 Ag12 104.926(17) 3_576 3_576
S22 Ag15 Ag14 91.82(4) . .
S19 Ag15 Ag14 139.77(4) 3_576 .
Pt2 Ag15 Ag14 58.422(11) . .
Ag13 Ag15 Ag14 108.207(17) 3_576 .
Ag17 Ag15 Ag14 59.448(14) 3_576 .
Ag12 Ag15 Ag14 105.441(17) 3_576 .
S22 Ag15 Ag16 72.88(4) . .
S19 Ag15 Ag16 156.50(3) 3_576 .
Pt2 Ag15 Ag16 54.966(11) . .
Ag13 Ag15 Ag16 105.777(17) 3_576 .
Ag17 Ag15 Ag16 103.622(16) 3_576 .
Ag12 Ag15 Ag16 58.389(13) 3_576 .
Ag14 Ag15 Ag16 57.906(14) . .
S22 Ag15 Ag7 54.65(4) . 3_576
S19 Ag15 Ag7 84.76(3) 3_576 3_576
Pt2 Ag15 Ag7 107.675(15) . 3_576
Ag13 Ag15 Ag7 101.336(16) 3_576 3_576
Ag17 Ag15 Ag7 159.803(19) 3_576 3_576
Ag12 Ag15 Ag7 55.790(13) 3_576 3_576
Ag14 Ag15 Ag7 127.224(18) . 3_576
Ag16 Ag15 Ag7 72.594(14) . 3_576
S8 Ag16 Pt2 171.78(4) . .
S8 Ag16 Ag13 128.56(4) . .
Pt2 Ag16 Ag13 59.606(11) . .
S8 Ag16 Ag17 123.00(4) . .
Pt2 Ag16 Ag17 58.435(11) . .
Ag13 Ag16 Ag17 59.680(14) . .
S8 Ag16 Ag14 122.40(4) . .
Pt2 Ag16 Ag14 60.117(11) . .
Ag13 Ag16 Ag14 64.624(14) . .
Ag17 Ag16 Ag14 111.150(17) . .
S8 Ag16 Ag12 116.34(4) . 3_576
Pt2 Ag16 Ag12 56.416(11) . 3_576
Ag13 Ag16 Ag12 107.595(17) . 3_576
Ag17 Ag16 Ag12 60.324(14) . 3_576
Ag14 Ag16 Ag12 105.902(17) . 3_576
S8 Ag16 Ag11 65.29(4) . 3_576
Pt2 Ag16 Ag11 109.641(15) . 3_576
Ag13 Ag16 Ag11 127.663(19) . 3_576
Ag17 Ag16 Ag11 71.407(15) . 3_576
Ag14 Ag16 Ag11 159.806(19) . 3_576
Ag12 Ag16 Ag11 56.947(13) 3_576 3_576
S8 Ag16 Ag15 114.77(4) . .
Pt2 Ag16 Ag15 58.850(11) . .
Ag13 Ag16 Ag15 110.472(17) . .
Ag17 Ag16 Ag15 108.216(17) . .
Ag14 Ag16 Ag15 58.891(14) . .
Ag12 Ag16 Ag15 57.968(13) 3_576 .
Ag11 Ag16 Ag15 100.997(16) 3_576 .
S9 Ag17 Pt2 162.90(3) 3_576 .
S9 Ag17 Ag13 136.65(3) 3_576 .
Pt2 Ag17 Ag13 59.532(11) . .
S9 Ag17 Ag15 118.43(4) 3_576 3_576
Pt2 Ag17 Ag15 61.097(12) . 3_576
Ag13 Ag17 Ag15 59.802(14) . 3_576
S9 Ag17 Ag14 103.70(3) 3_576 3_576
Pt2 Ag17 Ag14 60.264(12) . 3_576
Ag13 Ag17 Ag14 109.555(17) . 3_576
Ag15 Ag17 Ag14 61.293(14) 3_576 3_576
S9 Ag17 Ag16 130.63(4) 3_576 .
Pt2 Ag17 Ag16 58.000(11) . .
Ag13 Ag17 Ag16 59.863(14) . .
Ag15 Ag17 Ag16 108.907(18) 3_576 .
Ag14 Ag17 Ag16 110.802(18) 3_576 .
S9 Ag17 Ag12 112.45(3) 3_576 3_576
Pt2 Ag17 Ag12 56.219(11) . 3_576
Ag13 Ag17 Ag12 107.577(17) . 3_576
Ag15 Ag17 Ag12 109.278(17) 3_576 3_576
Ag14 Ag17 Ag12 61.536(14) 3_576 3_576
Ag16 Ag17 Ag12 60.118(14) . 3_576
S9 Ag17 Ag10 54.37(3) 3_576 3_576
Pt2 Ag17 Ag10 111.266(15) . 3_576
Ag13 Ag17 Ag10 164.63(2) . 3_576
Ag15 Ag17 Ag10 128.894(18) 3_576 3_576
Ag14 Ag17 Ag10 71.538(14) 3_576 3_576
Ag16 Ag17 Ag10 105.063(17) . 3_576
Ag12 Ag17 Ag10 58.800(13) 3_576 3_576
S2 Ag18 S6 126.30(6) . .
S2 Ag18 S3 116.99(5) . .
S6 Ag18 S3 112.56(5) . .
S2 Ag18 Ag6 89.94(5) . .
S6 Ag18 Ag6 115.47(4) . .
S3 Ag18 Ag6 83.39(4) . .
S2 Ag18 Ag1 74.10(4) . .
S6 Ag18 Ag1 81.11(4) . .
S3 Ag18 Ag1 140.33(4) . .
Ag6 Ag18 Ag1 57.737(14) . .
S2 Ag18 Ag2 128.50(5) . .
S6 Ag18 Ag2 59.23(4) . .
S3 Ag18 Ag2 98.36(4) . .
Ag6 Ag18 Ag2 56.650(14) . .
Ag1 Ag18 Ag2 55.362(13) . .
S13 Ag19 S10 125.07(5) . .
S13 Ag19 S11 113.27(5) . .
S10 Ag19 S11 107.38(5) . .
S13 Ag19 Ag10 84.09(4) . .
S10 Ag19 Ag10 82.07(3) . .
S11 Ag19 Ag10 146.01(4) . .
S13 Ag19 Ag5 59.23(4) . .
S10 Ag19 Ag5 139.44(4) . .
S11 Ag19 Ag5 105.03(4) . .
Ag10 Ag19 Ag5 57.532(13) . .
S13 Ag19 Ag9 116.85(4) . .
S10 Ag19 Ag9 99.36(4) . .
S11 Ag19 Ag9 88.18(4) . .
Ag10 Ag19 Ag9 57.866(14) . .
Ag5 Ag19 Ag9 57.926(14) . .
S13 Ag19 Ag20 93.00(4) . .
S10 Ag19 Ag20 141.89(4) . .
S11 Ag19 Ag20 50.05(4) . .
Ag10 Ag19 Ag20 102.510(17) . .
Ag5 Ag19 Ag20 55.897(13) . .
Ag9 Ag19 Ag20 55.910(13) . .
S15 Ag20 S14 131.83(5) . .
S15 Ag20 S11 114.99(5) . .
S14 Ag20 S11 108.78(5) . .
S15 Ag20 Ag5 122.65(4) . .
S14 Ag20 Ag5 58.39(3) . .
S11 Ag20 Ag5 106.31(4) . .
S15 Ag20 Ag9 82.54(4) . .
S14 Ag20 Ag9 117.52(4) . .
S11 Ag20 Ag9 89.62(4) . .
Ag5 Ag20 Ag9 59.160(14) . .
S15 Ag20 Ag4 65.65(4) . .
S14 Ag20 Ag4 87.66(4) . .
S11 Ag20 Ag4 147.70(4) . .
Ag5 Ag20 Ag4 58.244(14) . .
Ag9 Ag20 Ag4 58.104(14) . .
S15 Ag20 Ag19 134.39(4) . .
S14 Ag20 Ag19 89.43(4) . .
S11 Ag20 Ag19 49.97(3) . .
Ag5 Ag20 Ag19 57.279(13) . .
Ag9 Ag20 Ag19 57.881(14) . .
Ag4 Ag20 Ag19 104.613(16) . .
S21 Ag21 S17 119.75(5) . .
S21 Ag21 S19 118.29(5) . .
S17 Ag21 S19 119.93(5) . .
S21 Ag21 Ag3 86.29(5) . .
S17 Ag21 Ag3 64.00(4) . .
S19 Ag21 Ag3 134.04(4) . .
S21 Ag21 Ag8 127.81(6) . .
S17 Ag21 Ag8 79.65(4) . .
S19 Ag21 Ag8 77.26(4) . .
Ag3 Ag21 Ag8 57.753(14) . .
S21 Ag21 Ag7 70.04(5) . .
S17 Ag21 Ag7 121.40(4) . .
S19 Ag21 Ag7 91.60(4) . .
Ag3 Ag21 Ag7 59.123(14) . .
Ag8 Ag21 Ag7 59.482(14) . .
S3 Ag22 S7 119.89(5) . .
S3 Ag22 S5 112.11(5) . .
S7 Ag22 S5 125.51(5) . .
S3 Ag22 Ag2 106.88(4) . .
S7 Ag22 Ag2 116.76(4) . .
S5 Ag22 Ag2 57.51(4) . .
S3 Ag22 Ag11 139.78(4) . .
S7 Ag22 Ag11 57.30(4) . .
S5 Ag22 Ag11 92.48(4) . .
Ag2 Ag22 Ag11 59.474(14) . .
S3 Ag22 Ag6 82.25(4) . .
S7 Ag22 Ag6 87.34(4) . .
S5 Ag22 Ag6 115.61(4) . .
Ag2 Ag22 Ag6 58.262(14) . .
Ag11 Ag22 Ag6 58.058(13) . .
C2 C1 O1 110.5(7) . .
C1 C2 C3 111.4(10) . .
O2 C4 C5 110.0(6) . .
C6 C5 C4 113.1(8) . .
C8 C7 O3 115.7(7) . .
C7 C8 C9 133.4(9) . .
O4 C10 C11 109.5(8) . .
C12 C11 C10 117.0(12) . .
C14 C13 O5 115.9(8) . .
C15 C14 C13 121.9(13) . .
O6 C16 C17 110.9(7) . .
C16 C17 C18 114.0(10) . .
O7 C19 C20 108.1(5) . .
C19 C20 C21 111.3(5) . .
C23 C22 O8 117.7(9) . .
C22 C23 C24 123.1(14) . .
O9 C25 C26 108.4(12) . .
C25 C26 C27 121.9(15) . .
O9 C25B C26B 112.8(12) . .
C25B C26B C27B 114.0(15) . .
O10 C28 C29 109.6(5) . .
C28 C29 C30 113.6(6) . .
O11 C31 C32 118.2(11) . .
C33 C32 C31 111.1(13) . .
O11 C31B C32B 120.5(11) . .
C33B C32B C31B 112.6(14) . .
O12 C34 C35 108.8(16) . .
C36 C35 C34 118(3) . .
O12 C34B C35B 104.9(17) . .
C36B C35B C34B 114(4) . .
O13 C37 C38 109.2(6) . .
C37 C38 C39 112.7(7) . .
O14 C40 C41 110.4(6) . .
C42 C41 C40 116.8(7) . .
O15 C43 C44 108.1(5) . .
C45 C44 C43 116.6(8) . .
C47 C46 O16 113.4(7) . .
C46 C47 C48 113.3(9) . .
O17 C49 C50 110.1(5) . .
C49 C50 C51 111.6(6) . .
C53 C52 O18 113.0(7) . .
C52 C53 C54 132.8(11) . .
O19 C55 C56 108.8(5) . .
C55 C56 C57 110.9(5) . .
O20 C58 C59 108.3(4) . .
C58 C59 C60 113.3(6) . .
O21 C61 C62 108.1(5) . .
C61 C62 C63 111.5(7) . .
O22 C64 C65 112.0(8) . .
C66 C65 C64 116.8(10) . .
C1 O1 P1 120.3(4) . .
C4 O2 P1 121.3(4) . .
C7 O3 P2 120.8(4) . .
C10 O4 P2 123.2(4) . .
C13 O5 P3 122.6(4) . .
C16 O6 P3 122.3(5) . .
C19 O7 P4 120.6(4) . .
C22 O8 P4 123.2(5) . .
C25 O9 P5 124.3(9) . .
C25B O9 P5 116.1(9) . .
C28 O10 P5 120.6(4) . .
C31B O11 P6 136.3(8) . .
C31 O11 P6 129.7(6) . .
C34 O12 P6 127.4(14) . .
C34B O12 P6 117.6(14) . .
C37 O13 P7 120.4(4) . .
C40 O14 P7 119.6(4) . .
C43 O15 P8 118.9(4) . .
C46 O16 P8 121.5(4) . .
C49 O17 P9 120.6(4) . .
C52 O18 P9 122.9(4) . .
C55 O19 P10 120.7(3) . .
C58 O20 P10 120.9(3) . .
C61 O21 P11 119.1(4) . .
C64 O22 P11 120.7(5) . .
O2 P1 O1 99.5(2) . .
O2 P1 S1 108.60(18) . .
O1 P1 S1 113.39(18) . .
O2 P1 S2 112.47(18) . .
O1 P1 S2 103.39(18) . .
S1 P1 S2 117.97(10) . .
O3 P2 O4 100.4(2) . .
O3 P2 S4 110.55(18) . .
O4 P2 S4 113.0(2) . .
O3 P2 S3 107.81(18) . .
O4 P2 S3 104.80(19) . .
S4 P2 S3 118.59(10) . .
O6 P3 O5 101.7(2) . .
O6 P3 S6 109.11(19) . .
O5 P3 S6 109.9(2) . .
O6 P3 S5 111.21(19) . .
O5 P3 S5 108.4(2) . .
S6 P3 S5 115.66(10) . .
O7 P4 O8 107.7(2) . .
O7 P4 S8 114.34(18) . 3_576
O8 P4 S8 102.75(19) . 3_576
O7 P4 S7 102.99(17) . .
O8 P4 S7 111.66(19) . .
S8 P4 S7 117.31(9) 3_576 .
O9 P5 O10 106.0(2) . .
O9 P5 S10 110.97(17) . .
O10 P5 S10 105.50(16) . .
O9 P5 S9 104.08(16) . .
O10 P5 S9 109.49(16) . .
S10 P5 S9 120.03(9) . .
O11 P6 O12 104.2(3) . .
O11 P6 S11 110.48(19) . .
O12 P6 S11 104.37(18) . .
O11 P6 S12 105.8(2) . .
O12 P6 S12 111.84(18) . .
S11 P6 S12 119.22(9) . .
O14 P7 O13 101.6(2) . .
O14 P7 S14 108.34(17) . .
O13 P7 S14 109.83(18) . .
O14 P7 S13 112.57(18) . .
O13 P7 S13 108.05(18) . .
S14 P7 S13 115.50(9) . .
O15 P8 O16 95.4(2) . .
O15 P8 S16 113.42(18) . .
O16 P8 S16 111.04(18) . .
O15 P8 S15 108.40(18) . .
O16 P8 S15 111.96(18) . .
S16 P8 S15 114.96(9) . .
O18 P9 O17 101.2(2) . .
O18 P9 S18 114.28(19) . .
O17 P9 S18 110.01(18) . .
O18 P9 S17 105.08(18) . .
O17 P9 S17 108.68(18) . .
S18 P9 S17 116.40(9) . .
O20 P10 O19 100.7(2) . .
O20 P10 S20 110.01(16) . .
O19 P10 S20 105.91(16) . .
O20 P10 S19 110.81(16) . .
O19 P10 S19 111.67(16) . .
S20 P10 S19 116.47(9) . .
O22 P11 O21 100.5(2) . .
O22 P11 S22 108.53(18) . 3_576
O21 P11 S22 109.16(17) . 3_576
O22 P11 S21 112.97(19) . .
O21 P11 S21 108.98(17) . .
S22 P11 S21 115.60(11) 3_576 .
P1 S1 Ag1 95.38(7) . .
P1 S2 Ag18 107.59(8) . .
P2 S3 Ag22 98.90(7) . .
P2 S3 Ag18 105.10(7) . .
Ag22 S3 Ag18 85.79(5) . .
P2 S4 Ag6 104.39(8) . .
P3 S5 Ag22 103.59(8) . .
P3 S5 Ag2 87.20(7) . .
Ag22 S5 Ag2 68.43(4) . .
P3 S6 Ag18 104.18(8) . .
P3 S6 Ag2 81.85(7) . .
Ag18 S6 Ag2 72.19(4) . .
P4 S7 Ag22 100.38(8) . .
P4 S7 Ag11 89.32(7) . .
Ag22 S7 Ag11 69.22(4) . .
P4 S8 Ag16 105.56(7) 3_576 .
P5 S9 Ag10 98.34(7) . .
P5 S9 Ag17 99.27(7) . 3_576
Ag10 S9 Ag17 70.38(4) . 3_576
P5 S10 Ag19 97.59(7) . .
P5 S10 Ag14 113.73(7) . .
Ag19 S10 Ag14 89.10(5) . .
P6 S11 Ag19 98.38(7) . .
P6 S11 Ag20 102.88(8) . .
Ag19 S11 Ag20 79.97(4) . .
P6 S12 Ag9 109.61(7) . .
P6 S12 Ag14 112.65(8) . .
Ag9 S12 Ag14 68.47(4) . .
P7 S13 Ag19 101.04(7) . .
P7 S13 Ag5 83.14(7) . .
Ag19 S13 Ag5 69.20(4) . .
P7 S14 Ag20 104.74(7) . .
P7 S14 Ag5 84.66(6) . .
Ag20 S14 Ag5 68.54(4) . .
P8 S15 Ag20 100.60(8) . .
P8 S16 Ag4 92.08(7) . .
P9 S17 Ag21 99.51(7) . .
P9 S17 Ag3 77.68(6) . .
Ag21 S17 Ag3 65.16(4) . .
P9 S18 Ag3 88.34(7) . .
P10 S19 Ag21 99.25(7) . .
P10 S19 Ag15 117.18(7) . 3_576
Ag21 S19 Ag15 100.60(5) . 3_576
P10 S20 Ag8 95.48(7) . .
P10 S20 Ag13 100.67(7) . .
Ag8 S20 Ag13 74.61(4) . .
P11 S21 Ag21 100.83(8) . .
P11 S22 Ag15 131.23(9) 3_576 .
P11 S22 Ag7 94.53(8) 3_576 3_576
Ag15 S22 Ag7 72.37(4) . 3_576
Ag34 Pt3 Ag31 64.427(13) . .
Ag34 Pt3 Ag23 178.341(15) . .
Ag31 Pt3 Ag23 116.685(15) . .
Ag34 Pt3 Ag28 115.148(15) . .
Ag31 Pt3 Ag28 179.564(16) . .
Ag23 Pt3 Ag28 63.742(14) . .
Ag34 Pt3 Ag24 114.029(14) . .
Ag31 Pt3 Ag24 115.990(14) . .
Ag23 Pt3 Ag24 64.454(13) . .
Ag28 Pt3 Ag24 64.218(14) . .
Ag34 Pt3 Ag33 64.331(13) . .
Ag31 Pt3 Ag33 117.095(14) . .
Ag23 Pt3 Ag33 115.524(14) . .
Ag28 Pt3 Ag33 62.511(13) . .
Ag24 Pt3 Ag33 116.576(15) . .
Ag34 Pt3 Ag32 64.091(12) . .
Ag31 Pt3 Ag32 63.358(13) . .
Ag23 Pt3 Ag32 117.426(14) . .
Ag28 Pt3 Ag32 116.421(14) . .
Ag24 Pt3 Ag32 178.119(14) . .
Ag33 Pt3 Ag32 62.947(13) . .
Ag34 Pt3 Ag26 117.864(14) . .
Ag31 Pt3 Ag26 62.888(13) . .
Ag23 Pt3 Ag26 63.752(13) . .
Ag28 Pt3 Ag26 117.409(14) . .
Ag24 Pt3 Ag26 117.057(14) . .
Ag33 Pt3 Ag26 116.438(14) . .
Ag32 Pt3 Ag26 64.403(13) . .
Ag34 Pt3 Ag25 115.767(14) . .
Ag31 Pt3 Ag25 62.486(13) . .
Ag23 Pt3 Ag25 64.403(13) . .
Ag28 Pt3 Ag25 117.910(14) . .
Ag24 Pt3 Ag25 64.175(13) . .
Ag33 Pt3 Ag25 179.188(15) . .
Ag32 Pt3 Ag25 116.314(14) . .
Ag26 Pt3 Ag25 62.770(13) . .
Ag34 Pt3 Ag27 117.131(14) . .
Ag31 Pt3 Ag27 115.957(14) . .
Ag23 Pt3 Ag27 63.712(13) . .
Ag28 Pt3 Ag27 64.093(13) . .
Ag24 Pt3 Ag27 118.140(14) . .
Ag33 Pt3 Ag27 62.512(13) . .
Ag32 Pt3 Ag27 63.431(13) . .
Ag26 Pt3 Ag27 63.688(13) . .
Ag25 Pt3 Ag27 116.943(14) . .
Ag34 Pt3 Ag29 61.594(13) . .
Ag31 Pt3 Ag29 115.854(14) . .
Ag23 Pt3 Ag29 116.780(14) . .
Ag28 Pt3 Ag29 63.854(13) . .
Ag24 Pt3 Ag29 62.522(13) . .
Ag33 Pt3 Ag29 64.751(13) . .
Ag32 Pt3 Ag29 115.984(14) . .
Ag26 Pt3 Ag29 178.495(15) . .
Ag25 Pt3 Ag29 116.037(14) . .
Ag27 Pt3 Ag29 117.815(15) . .
Ag34 Pt3 Ag30 62.092(12) . .
Ag31 Pt3 Ag30 63.149(13) . .
Ag23 Pt3 Ag30 117.085(14) . .
Ag28 Pt3 Ag30 116.796(14) . .
Ag24 Pt3 Ag30 62.904(13) . .
Ag33 Pt3 Ag30 117.253(14) . .
Ag32 Pt3 Ag30 115.527(13) . .
Ag26 Pt3 Ag30 115.908(15) . .
Ag25 Pt3 Ag30 63.280(13) . .
Ag27 Pt3 Ag30 178.953(15) . .
Ag29 Pt3 Ag30 62.588(13) . .
Ag34 Pt4 Ag34 180.0 3_655 .
Ag34 Pt4 Ag39 65.813(12) 3_655 .
Ag34 Pt4 Ag39 114.186(12) . .
Ag34 Pt4 Ag39 114.190(12) 3_655 3_655
Ag34 Pt4 Ag39 65.811(12) . 3_655
Ag39 Pt4 Ag39 180.0 . 3_655
Ag34 Pt4 Ag35 65.025(12) 3_655 3_655
Ag34 Pt4 Ag35 114.975(12) . 3_655
Ag39 Pt4 Ag35 63.676(12) . 3_655
Ag39 Pt4 Ag35 116.326(12) 3_655 3_655
Ag34 Pt4 Ag35 114.979(12) 3_655 .
Ag34 Pt4 Ag35 65.021(12) . .
Ag39 Pt4 Ag35 116.325(12) . .
Ag39 Pt4 Ag35 63.673(12) 3_655 .
Ag35 Pt4 Ag35 180.0 3_655 .
Ag34 Pt4 Ag37 117.723(12) 3_655 .
Ag34 Pt4 Ag37 62.276(12) . .
Ag39 Pt4 Ag37 62.694(12) . .
Ag39 Pt4 Ag37 117.304(12) 3_655 .
Ag35 Pt4 Ag37 62.265(12) 3_655 .
Ag35 Pt4 Ag37 117.732(12) . .
Ag34 Pt4 Ag37 62.274(12) 3_655 3_655
Ag34 Pt4 Ag37 117.727(12) . 3_655
Ag39 Pt4 Ag37 117.303(12) . 3_655
Ag39 Pt4 Ag37 62.699(12) 3_655 3_655
Ag35 Pt4 Ag37 117.734(12) 3_655 3_655
Ag35 Pt4 Ag37 62.269(12) . 3_655
Ag37 Pt4 Ag37 180.0 . 3_655
Ag34 Pt4 Ag36 64.139(12) 3_655 3_655
Ag34 Pt4 Ag36 115.862(12) . 3_655
Ag39 Pt4 Ag36 117.390(12) . 3_655
Ag39 Pt4 Ag36 62.613(12) 3_655 3_655
Ag35 Pt4 Ag36 62.567(12) 3_655 3_655
Ag35 Pt4 Ag36 117.434(12) . 3_655
Ag37 Pt4 Ag36 113.827(12) . 3_655
Ag37 Pt4 Ag36 66.174(12) 3_655 3_655
Ag34 Pt4 Ag36 115.858(12) 3_655 .
Ag34 Pt4 Ag36 64.141(12) . .
Ag39 Pt4 Ag36 62.607(12) . .
Ag39 Pt4 Ag36 117.390(12) 3_655 .
Ag35 Pt4 Ag36 117.431(12) 3_655 .
Ag35 Pt4 Ag36 62.568(12) . .
Ag37 Pt4 Ag36 66.174(12) . .
Ag37 Pt4 Ag36 113.825(12) 3_655 .
Ag36 Pt4 Ag36 180.0 3_655 .
Ag34 Pt4 Ag38 116.726(12) 3_655 3_655
Ag34 Pt4 Ag38 63.275(12) . 3_655
Ag39 Pt4 Ag38 114.384(12) . 3_655
Ag39 Pt4 Ag38 65.615(12) 3_655 3_655
Ag35 Pt4 Ag38 61.952(12) 3_655 3_655
Ag35 Pt4 Ag38 118.045(12) . 3_655
Ag37 Pt4 Ag38 61.189(12) . 3_655
Ag37 Pt4 Ag38 118.814(12) 3_655 3_655
Ag36 Pt4 Ag38 62.365(12) 3_655 3_655
Ag36 Pt4 Ag38 117.637(12) . 3_655
Ag34 Pt4 Ag38 63.274(12) 3_655 .
Ag34 Pt4 Ag38 116.726(12) . .
Ag39 Pt4 Ag38 65.615(12) . .
Ag39 Pt4 Ag38 114.385(12) 3_655 .
Ag35 Pt4 Ag38 118.047(12) 3_655 .
Ag35 Pt4 Ag38 61.956(12) . .
Ag37 Pt4 Ag38 118.812(12) . .
Ag37 Pt4 Ag38 61.186(12) 3_655 .
Ag36 Pt4 Ag38 117.634(12) 3_655 .
Ag36 Pt4 Ag38 62.364(12) . .
Ag38 Pt4 Ag38 180.0 3_655 .
S23 Ag23 Pt3 155.65(4) . .
S23 Ag23 Ag28 97.75(4) . .
Pt3 Ag23 Ag28 58.172(12) . .
S23 Ag23 Ag26 136.47(5) . .
Pt3 Ag23 Ag26 58.605(12) . .
Ag28 Ag23 Ag26 108.467(17) . .
S23 Ag23 Ag27 108.11(4) . .
Pt3 Ag23 Ag27 58.967(12) . .
Ag28 Ag23 Ag27 60.655(15) . .
Ag26 Ag23 Ag27 60.424(14) . .
S23 Ag23 Ag24 115.68(5) . .
Pt3 Ag23 Ag24 57.935(12) . .
Ag28 Ag23 Ag24 60.182(15) . .
Ag26 Ag23 Ag24 107.491(17) . .
Ag27 Ag23 Ag24 108.731(17) . .
S23 Ag23 Ag25 142.55(4) . .
Pt3 Ag23 Ag25 58.275(12) . .
Ag28 Ag23 Ag25 108.162(17) . .
Ag26 Ag23 Ag25 59.127(14) . .
Ag27 Ag23 Ag25 108.048(17) . .
Ag24 Ag23 Ag25 59.998(14) . .
S23 Ag23 Ag40 85.39(4) . .
Pt3 Ag23 Ag40 107.777(16) . .
Ag28 Ag23 Ag40 116.791(19) . .
Ag26 Ag23 Ag40 111.152(19) . .
Ag27 Ag23 Ag40 166.360(19) . .
Ag24 Ag23 Ag40 62.027(15) . .
Ag25 Ag23 Ag40 59.069(14) . .
S27 Ag24 Pt3 139.33(4) . .
S27 Ag24 S28 77.28(4) . .
Pt3 Ag24 S28 143.29(3) . .
S27 Ag24 Ag29 139.55(4) . .
Pt3 Ag24 Ag29 59.709(12) . .
S28 Ag24 Ag29 95.34(4) . .
S27 Ag24 Ag30 153.84(4) . .
Pt3 Ag24 Ag30 59.697(12) . .
S28 Ag24 Ag30 85.15(3) . .
Ag29 Ag24 Ag30 60.615(14) . .
S27 Ag24 Ag28 97.28(4) . .
Pt3 Ag24 Ag28 57.770(12) . .
S28 Ag24 Ag28 136.10(4) . .
Ag29 Ag24 Ag28 60.763(14) . .
Ag30 Ag24 Ag28 108.792(17) . .
S27 Ag24 Ag23 82.41(3) . .
Pt3 Ag24 Ag23 57.611(12) . .
S28 Ag24 Ag23 155.75(4) . .
Ag29 Ag24 Ag23 108.752(17) . .
Ag30 Ag24 Ag23 108.740(17) . .
Ag28 Ag24 Ag23 59.353(15) . .
S27 Ag24 Ag25 110.25(4) . .
Pt3 Ag24 Ag25 58.228(12) . .
S28 Ag24 Ag25 115.17(4) . .
Ag29 Ag24 Ag25 108.825(17) . .
Ag30 Ag24 Ag25 60.279(14) . .
Ag28 Ag24 Ag25 107.616(17) . .
Ag23 Ag24 Ag25 60.139(15) . .
S27 Ag24 Ag41 93.62(4) . .
Pt3 Ag24 Ag41 110.316(17) . .
S28 Ag24 Ag41 51.74(4) . .
Ag29 Ag24 Ag41 113.003(18) . .
Ag30 Ag24 Ag41 60.217(14) . .
Ag28 Ag24 Ag41 167.95(2) . .
Ag23 Ag24 Ag41 117.45(2) . .
Ag25 Ag24 Ag41 63.447(15) . .
S27 Ag24 Ag40 51.57(4) . .
Pt3 Ag24 Ag40 106.901(16) . .
S28 Ag24 Ag40 95.38(4) . .
Ag29 Ag24 Ag40 166.455(19) . .
Ag30 Ag24 Ag40 112.185(19) . .
Ag28 Ag24 Ag40 115.350(18) . .
Ag23 Ag24 Ag40 61.253(14) . .
Ag25 Ag24 Ag40 58.850(14) . .
Ag41 Ag24 Ag40 68.068(15) . .
S26 Ag25 Pt3 158.02(4) . .
S26 Ag25 Ag31 102.37(4) . .
Pt3 Ag25 Ag31 58.171(12) . .
S26 Ag25 Ag26 104.15(4) . .
Pt3 Ag25 Ag26 58.614(12) . .
Ag31 Ag25 Ag26 60.040(14) . .
S26 Ag25 Ag30 122.92(4) . .
Pt3 Ag25 Ag30 59.180(12) . .
Ag31 Ag25 Ag30 60.338(14) . .
Ag26 Ag25 Ag30 109.049(17) . .
S26 Ag25 Ag24 144.18(4) . .
Pt3 Ag25 Ag24 57.597(12) . .
Ag31 Ag25 Ag24 106.977(17) . .
Ag26 Ag25 Ag24 108.062(18) . .
Ag30 Ag25 Ag24 59.425(14) . .
S26 Ag25 Ag23 128.96(4) . .
Pt3 Ag25 Ag23 57.322(12) . .
Ag31 Ag25 Ag23 107.171(17) . .
Ag26 Ag25 Ag23 59.977(14) . .
Ag30 Ag25 Ag23 107.833(18) . .
Ag24 Ag25 Ag23 59.862(15) . .
S26 Ag25 Ag40 89.15(4) . .
Pt3 Ag25 Ag40 110.051(18) . .
Ag31 Ag25 Ag40 168.22(2) . .
Ag26 Ag25 Ag40 115.065(18) . .
Ag30 Ag25 Ag40 115.309(18) . .
Ag24 Ag25 Ag40 63.291(15) . .
Ag23 Ag25 Ag40 62.730(15) . .
S26 Ag25 Ag41 90.52(4) . .
Pt3 Ag25 Ag41 106.254(16) . .
Ag31 Ag25 Ag41 113.692(17) . .
Ag26 Ag25 Ag41 164.87(2) . .
Ag30 Ag25 Ag41 58.480(14) . .
Ag24 Ag25 Ag41 59.107(14) . .
Ag23 Ag25 Ag41 113.334(18) . .
Ag40 Ag25 Ag41 68.086(14) . .
S32 Ag26 Pt3 145.01(4) . .
S32 Ag26 S31 75.60(5) . .
Pt3 Ag26 S31 139.34(3) . .
S32 Ag26 Ag31 152.79(4) . .
Pt3 Ag26 Ag31 57.976(12) . .
S31 Ag26 Ag31 82.75(3) . .
S32 Ag26 Ag25 137.48(4) . .
Pt3 Ag26 Ag25 58.616(12) . .
S31 Ag26 Ag25 94.11(3) . .
Ag31 Ag26 Ag25 59.474(14) . .
S32 Ag26 Ag23 99.68(4) . .
Pt3 Ag26 Ag23 57.643(12) . .
S31 Ag26 Ag23 137.95(4) . .
Ag31 Ag26 Ag23 107.450(17) . .
Ag25 Ag26 Ag23 60.896(14) . .
S32 Ag26 Ag27 87.60(4) . .
Pt3 Ag26 Ag27 58.498(12) . .
S31 Ag26 Ag27 156.78(4) . .
Ag31 Ag26 Ag27 107.606(17) . .
Ag25 Ag26 Ag27 109.080(18) . .
Ag23 Ag26 Ag27 59.947(15) . .
S32 Ag26 Ag32 114.65(4) . .
Pt3 Ag26 Ag32 57.726(12) . .
S31 Ag26 Ag32 113.07(3) . .
Ag31 Ag26 Ag32 59.486(14) . .
Ag25 Ag26 Ag32 107.390(17) . .
Ag23 Ag26 Ag32 106.836(18) . .
Ag27 Ag26 Ag32 59.529(14) . .
S32 Ag26 Ag43 53.87(3) . .
Pt3 Ag26 Ag43 109.657(17) . .
S31 Ag26 Ag43 93.89(3) . .
Ag31 Ag26 Ag43 112.554(17) . .
Ag25 Ag26 Ag43 167.79(2) . .
Ag23 Ag26 Ag43 117.318(19) . .
Ag27 Ag26 Ag43 63.036(15) . .
Ag32 Ag26 Ag43 60.856(14) . .
S32 Ag26 Ag42 92.97(4) . .
Pt3 Ag26 Ag42 108.346(16) . .
S31 Ag26 Ag42 51.43(3) . .
Ag31 Ag26 Ag42 60.322(14) . .
Ag25 Ag26 Ag42 112.759(18) . .
Ag23 Ag26 Ag42 165.972(19) . .
Ag27 Ag26 Ag42 115.041(18) . .
Ag32 Ag26 Ag42 61.832(14) . .
Ag43 Ag26 Ag42 65.920(15) . .
S34 Ag27 Pt3 148.61(4) . .
S34 Ag27 Ag33 142.34(4) . .
Pt3 Ag27 Ag33 58.287(12) . .
S34 Ag27 Ag23 91.31(4) . .
Pt3 Ag27 Ag23 57.321(12) . .
Ag33 Ag27 Ag23 106.746(17) . .
S34 Ag27 Ag32 145.71(4) . .
Pt3 Ag27 Ag32 57.867(12) . .
Ag33 Ag27 Ag32 59.662(14) . .
Ag23 Ag27 Ag32 107.356(17) . .
S34 Ag27 Ag26 109.68(4) . .
Pt3 Ag27 Ag26 57.814(12) . .
Ag33 Ag27 Ag26 107.959(17) . .
Ag23 Ag27 Ag26 59.629(15) . .
Ag32 Ag27 Ag26 60.509(14) . .
S34 Ag27 Ag28 108.12(4) . .
Pt3 Ag27 Ag28 57.179(12) . .
Ag33 Ag27 Ag28 58.817(14) . .
Ag23 Ag27 Ag28 59.272(15) . .
Ag32 Ag27 Ag28 106.151(16) . .
Ag26 Ag27 Ag28 106.748(17) . .
S34 Ag27 S33 75.11(5) . .
Pt3 Ag27 S33 134.58(3) . .
Ag33 Ag27 S33 94.87(3) . .
Ag23 Ag27 S33 157.23(4) . .
Ag32 Ag27 S33 77.22(3) . .
Ag26 Ag27 S33 107.33(3) . .
Ag28 Ag27 S33 142.09(4) . .
S34 Ag27 Ag43 86.68(4) . .
Pt3 Ag27 Ag43 105.689(16) . .
Ag33 Ag27 Ag43 114.235(18) . .
Ag23 Ag27 Ag43 113.237(19) . .
Ag32 Ag27 Ag43 59.728(14) . .
Ag26 Ag27 Ag43 58.815(14) . .
Ag28 Ag27 Ag43 162.868(19) . .
S33 Ag27 Ag43 48.94(3) . .
S36 Ag28 Pt3 153.60(4) . .
S36 Ag28 Ag33 147.29(4) . .
Pt3 Ag28 Ag33 59.086(12) . .
S36 Ag28 Ag23 100.42(4) . .
Pt3 Ag28 Ag23 58.086(13) . .
Ag33 Ag28 Ag23 108.046(18) . .
S36 Ag28 Ag24 99.23(4) . .
Pt3 Ag28 Ag24 58.011(12) . .
Ag33 Ag28 Ag24 108.558(17) . .
Ag23 Ag28 Ag24 60.465(15) . .
S36 Ag28 Ag29 123.55(4) . .
Pt3 Ag28 Ag29 59.139(12) . .
Ag33 Ag28 Ag29 61.972(14) . .
Ag23 Ag28 Ag29 108.246(18) . .
Ag24 Ag28 Ag29 59.023(14) . .
S36 Ag28 Ag27 127.02(4) . .
Pt3 Ag28 Ag27 58.728(12) . .
Ag33 Ag28 Ag27 59.634(14) . .
Ag23 Ag28 Ag27 60.073(15) . .
Ag24 Ag28 Ag27 108.494(18) . .
Ag29 Ag28 Ag27 109.431(17) . .
S36 Ag28 Ag44 90.67(4) . .
Pt3 Ag28 Ag44 110.171(16) . .
Ag33 Ag28 Ag44 62.596(15) . .
Ag23 Ag28 Ag44 168.24(2) . .
Ag24 Ag28 Ag44 114.177(18) . .
Ag29 Ag28 Ag44 61.668(15) . .
Ag27 Ag28 Ag44 115.834(19) . .
S40 Ag29 Pt3 160.95(4) . .
S40 Ag29 Ag34 105.44(4) . .
Pt3 Ag29 Ag34 57.198(12) . .
S40 Ag29 Ag24 129.03(4) . .
Pt3 Ag29 Ag24 57.769(12) . .
Ag34 Ag29 Ag24 106.384(18) . .
S40 Ag29 Ag30 106.91(4) . .
Pt3 Ag29 Ag30 58.893(12) . .
Ag34 Ag29 Ag30 59.375(14) . .
Ag24 Ag29 Ag30 60.062(14) . .
S40 Ag29 Ag28 141.64(4) . .
Pt3 Ag29 Ag28 57.007(12) . .
Ag34 Ag29 Ag28 105.759(17) . .
Ag24 Ag29 Ag28 60.214(14) . .
Ag30 Ag29 Ag28 107.925(17) . .
S40 Ag29 Ag33 124.16(4) . .
Pt3 Ag29 Ag33 56.903(12) . .
Ag34 Ag29 Ag33 60.025(14) . .
Ag24 Ag29 Ag33 106.122(17) . .
Ag30 Ag29 Ag33 107.602(17) . .
Ag28 Ag29 Ag33 57.715(14) . .
S40 Ag29 Ag44 87.40(4) . .
Pt3 Ag29 Ag44 106.517(16) . .
Ag34 Ag29 Ag44 114.777(18) . .
Ag24 Ag29 Ag44 113.188(18) . .
Ag30 Ag29 Ag44 165.399(19) . .
Ag28 Ag29 Ag44 59.360(14) . .
Ag33 Ag29 Ag44 60.375(14) . .
S40 Ag29 Ag38 54.65(3) . 3_655
Pt3 Ag29 Ag38 112.698(15) . 3_655
Ag34 Ag29 Ag38 58.212(13) . 3_655
Ag24 Ag29 Ag38 161.31(2) . 3_655
Ag30 Ag29 Ag38 101.337(16) . 3_655
Ag28 Ag29 Ag38 130.911(18) . 3_655
Ag33 Ag29 Ag38 76.407(14) . 3_655
Ag44 Ag29 Ag38 84.419(16) . 3_655
S29 Ag30 Pt3 143.96(4) . .
S29 Ag30 Ag34 139.34(4) . .
Pt3 Ag30 Ag34 56.780(11) . .
S29 Ag30 Ag24 114.77(4) . .
Pt3 Ag30 Ag24 57.399(12) . .
Ag34 Ag30 Ag24 105.105(17) . .
S29 Ag30 Ag31 99.49(4) . .
Pt3 Ag30 Ag31 57.026(12) . .
Ag34 Ag30 Ag31 60.380(14) . .
Ag24 Ag30 Ag31 106.245(17) . .
S29 Ag30 Ag29 153.16(4) . .
Pt3 Ag30 Ag29 58.518(12) . .
Ag34 Ag30 Ag29 58.482(14) . .
Ag24 Ag30 Ag29 59.323(14) . .
Ag31 Ag30 Ag29 107.309(16) . .
S29 Ag30 Ag25 87.38(3) . .
Pt3 Ag30 Ag25 57.541(12) . .
Ag34 Ag30 Ag25 106.434(16) . .
Ag24 Ag30 Ag25 60.297(14) . .
Ag31 Ag30 Ag25 58.529(14) . .
Ag29 Ag30 Ag25 107.814(17) . .
S29 Ag30 Ag41 53.65(3) . .
Pt3 Ag30 Ag41 109.245(16) . .
Ag34 Ag30 Ag41 165.594(19) . .
Ag24 Ag30 Ag41 61.213(14) . .
Ag31 Ag30 Ag41 116.875(18) . .
Ag29 Ag30 Ag41 112.753(18) . .
Ag25 Ag30 Ag41 63.808(14) . .
S29 Ag30 Ag39 96.05(3) . 3_655
Pt3 Ag30 Ag39 114.851(16) . 3_655
Ag34 Ag30 Ag39 60.189(13) . 3_655
Ag24 Ag30 Ag39 132.03(2) . 3_655
Ag31 Ag30 Ag39 103.537(16) . 3_655
Ag29 Ag30 Ag39 76.387(15) . 3_655
Ag25 Ag30 Ag39 162.063(19) . 3_655
Ag41 Ag30 Ag39 131.585(18) . 3_655
S41 Ag31 Pt3 149.92(4) . .
S41 Ag31 Ag25 103.12(3) . .
Pt3 Ag31 Ag25 59.343(13) . .
S41 Ag31 Ag26 137.02(4) . .
Pt3 Ag31 Ag26 59.136(12) . .
Ag25 Ag31 Ag26 60.486(14) . .
S41 Ag31 Ag32 146.67(4) . .
Pt3 Ag31 Ag32 58.822(12) . .
Ag25 Ag31 Ag32 109.871(17) . .
Ag26 Ag31 Ag32 61.592(14) . .
S41 Ag31 Ag34 114.43(3) . .
Pt3 Ag31 Ag34 57.074(12) . .
Ag25 Ag31 Ag34 107.168(17) . .
Ag26 Ag31 Ag34 108.486(17) . .
Ag32 Ag31 Ag34 60.120(14) . .
S41 Ag31 Ag30 90.65(3) . .
Pt3 Ag31 Ag30 59.825(12) . .
Ag25 Ag31 Ag30 61.133(14) . .
Ag26 Ag31 Ag30 110.044(17) . .
Ag32 Ag31 Ag30 109.105(18) . .
Ag34 Ag31 Ag30 58.705(14) . .
S41 Ag31 Ag35 55.35(3) . .
Pt3 Ag31 Ag35 113.570(17) . .
Ag25 Ag31 Ag35 127.773(18) . .
Ag26 Ag31 Ag35 166.36(2) . .
Ag32 Ag31 Ag35 104.886(17) . .
Ag34 Ag31 Ag35 60.010(14) . .
Ag30 Ag31 Ag35 71.373(14) . .
S41 Ag31 Ag42 98.83(3) . .
Pt3 Ag31 Ag42 110.630(16) . .
Ag25 Ag31 Ag42 115.040(18) . .
Ag26 Ag31 Ag42 61.938(14) . .
Ag32 Ag31 Ag42 63.088(14) . .
Ag34 Ag31 Ag42 117.362(18) . .
Ag30 Ag31 Ag42 170.45(2) . .
Ag35 Ag31 Ag42 115.076(17) . .
S43 Ag32 Pt3 162.68(4) . .
S43 Ag32 Ag33 108.20(4) . .
Pt3 Ag32 Ag33 58.494(12) . .
S43 Ag32 Ag31 124.49(4) . .
Pt3 Ag32 Ag31 57.820(12) . .
Ag33 Ag32 Ag31 108.630(17) . .
S43 Ag32 Ag34 107.97(3) . .
Pt3 Ag32 Ag34 56.743(11) . .
Ag33 Ag32 Ag34 60.315(14) . .
Ag31 Ag32 Ag34 60.028(14) . .
S43 Ag32 Ag27 126.76(4) . .
Pt3 Ag32 Ag27 58.702(12) . .
Ag33 Ag32 Ag27 59.498(14) . .
Ag31 Ag32 Ag27 107.502(17) . .
Ag34 Ag32 Ag27 107.081(16) . .
S43 Ag32 Ag26 139.34(4) . .
Pt3 Ag32 Ag26 57.871(12) . .
Ag33 Ag32 Ag26 107.395(17) . .
Ag31 Ag32 Ag26 58.922(14) . .
Ag34 Ag32 Ag26 106.328(16) . .
Ag27 Ag32 Ag26 59.962(14) . .
S43 Ag32 Ag43 86.83(3) . .
Pt3 Ag32 Ag43 108.758(16) . .
Ag33 Ag32 Ag43 116.818(18) . .
Ag31 Ag32 Ag43 111.031(18) . .
Ag34 Ag32 Ag43 165.165(18) . .
Ag27 Ag32 Ag43 62.754(14) . .
Ag26 Ag32 Ag43 59.653(14) . .
S43 Ag32 Ag36 59.48(3) . .
Pt3 Ag32 Ag36 111.471(15) . .
Ag33 Ag32 Ag36 107.413(17) . .
Ag31 Ag32 Ag36 70.673(14) . .
Ag34 Ag32 Ag36 59.637(13) . .
Ag27 Ag32 Ag36 166.045(19) . .
Ag26 Ag32 Ag36 125.343(18) . .
Ag43 Ag32 Ag36 131.131(18) . .
S43 Ag32 Ag42 86.35(4) . .
Pt3 Ag32 Ag42 106.842(16) . .
Ag33 Ag32 Ag42 165.305(18) . .
Ag31 Ag32 Ag42 59.445(14) . .
Ag34 Ag32 Ag42 114.018(17) . .
Ag27 Ag32 Ag42 113.666(17) . .
Ag26 Ag32 Ag42 59.848(14) . .
Ag43 Ag32 Ag42 64.761(14) . .
Ag36 Ag32 Ag42 77.809(15) . .
S38 Ag33 Pt3 151.48(4) . .
S38 Ag33 Ag28 146.47(4) . .
Pt3 Ag33 Ag28 58.403(13) . .
S38 Ag33 Ag27 113.64(4) . .
Pt3 Ag33 Ag27 59.202(12) . .
Ag28 Ag33 Ag27 61.550(15) . .
S38 Ag33 Ag32 93.32(4) . .
Pt3 Ag33 Ag32 58.559(12) . .
Ag28 Ag33 Ag32 109.213(18) . .
Ag27 Ag33 Ag32 60.840(14) . .
S38 Ag33 Ag34 107.19(3) . .
Pt3 Ag33 Ag34 56.660(12) . .
Ag28 Ag33 Ag34 105.555(17) . .
Ag27 Ag33 Ag34 107.898(18) . .
Ag32 Ag33 Ag34 60.018(14) . .
S38 Ag33 Ag29 136.73(4) . .
Pt3 Ag33 Ag29 58.345(12) . .
Ag28 Ag33 Ag29 60.313(14) . .
Ag27 Ag33 Ag29 109.629(17) . .
Ag32 Ag33 Ag29 107.229(17) . .
Ag34 Ag33 Ag29 57.164(13) . .
S38 Ag33 Ag44 100.22(4) . .
Pt3 Ag33 Ag44 107.659(16) . .
Ag28 Ag33 Ag44 60.175(15) . .
Ag27 Ag33 Ag44 115.385(18) . .
Ag32 Ag33 Ag44 166.096(19) . .
Ag34 Ag33 Ag44 112.187(17) . .
Ag29 Ag33 Ag44 60.348(14) . .
S38 Ag33 Ag37 52.06(3) . .
Pt3 Ag33 Ag37 109.461(15) . .
Ag28 Ag33 Ag37 157.605(18) . .
Ag27 Ag33 Ag37 131.555(18) . .
Ag32 Ag33 Ag37 73.256(14) . .
Ag34 Ag33 Ag37 55.424(13) . .
Ag29 Ag33 Ag37 97.424(15) . .
Ag44 Ag33 Ag37 112.857(17) . .
Pt4 Ag34 Pt3 174.025(18) . .
Pt4 Ag34 Ag29 123.249(16) . .
Pt3 Ag34 Ag29 61.208(12) . .
Pt4 Ag34 Ag37 60.894(11) . .
Pt3 Ag34 Ag37 122.613(16) . .
Ag29 Ag34 Ag37 109.798(18) . .
Pt4 Ag34 Ag30 116.418(15) . .
Pt3 Ag34 Ag30 61.128(12) . .
Ag29 Ag34 Ag30 62.143(15) . .
Ag37 Ag34 Ag30 169.32(2) . .
Pt4 Ag34 Ag31 115.543(16) . .
Pt3 Ag34 Ag31 58.499(12) . .
Ag29 Ag34 Ag31 110.635(17) . .
Ag37 Ag34 Ag31 129.767(18) . .
Ag30 Ag34 Ag31 60.915(14) . .
Pt4 Ag34 Ag32 119.206(15) . .
Pt3 Ag34 Ag32 59.166(11) . .
Ag29 Ag34 Ag32 111.563(17) . .
Ag37 Ag34 Ag32 78.331(15) . .
Ag30 Ag34 Ag32 110.709(17) . .
Ag31 Ag34 Ag32 59.852(14) . .
Pt4 Ag34 Ag33 125.926(17) . .
Pt3 Ag34 Ag33 59.008(12) . .
Ag29 Ag34 Ag33 62.811(14) . .
Ag37 Ag34 Ag33 67.011(14) . .
Ag30 Ag34 Ag33 111.965(17) . .
Ag31 Ag34 Ag33 107.971(16) . .
Ag32 Ag34 Ag33 59.667(14) . .
Pt4 Ag34 Ag38 61.458(11) . 3_655
Pt3 Ag34 Ag38 124.234(17) . 3_655
Ag29 Ag34 Ag38 66.467(15) . 3_655
Ag37 Ag34 Ag38 60.187(14) . 3_655
Ag30 Ag34 Ag38 109.188(17) . 3_655
Ag31 Ag34 Ag38 168.157(19) . 3_655
Ag32 Ag34 Ag38 131.975(18) . 3_655
Ag33 Ag34 Ag38 81.301(16) . 3_655
Pt4 Ag34 Ag35 58.650(11) . .
Pt3 Ag34 Ag35 115.659(17) . .
Ag29 Ag34 Ag35 128.984(18) . .
Ag37 Ag34 Ag35 111.243(17) . .
Ag30 Ag34 Ag35 72.628(15) . .
Ag31 Ag34 Ag35 60.826(14) . .
Ag32 Ag34 Ag35 105.296(17) . .
Ag33 Ag34 Ag35 164.943(19) . .
Ag38 Ag34 Ag35 111.287(16) 3_655 .
Pt4 Ag34 Ag36 60.519(11) . .
Pt3 Ag34 Ag36 115.698(16) . .
Ag29 Ag34 Ag36 171.473(19) . .
Ag37 Ag34 Ag36 64.445(14) . .
Ag30 Ag34 Ag36 124.370(19) . .
Ag31 Ag34 Ag36 71.536(15) . .
Ag32 Ag34 Ag36 61.887(13) . .
Ag33 Ag34 Ag36 108.674(17) . .
Ag38 Ag34 Ag36 113.130(17) 3_655 .
Ag35 Ag34 Ag36 59.465(14) . .
Pt4 Ag34 Ag39 58.112(11) . 3_655
Pt3 Ag34 Ag39 121.603(16) . 3_655
Ag29 Ag34 Ag39 79.241(15) . 3_655
Ag37 Ag34 Ag39 109.853(17) . 3_655
Ag30 Ag34 Ag39 62.910(14) . 3_655
Ag31 Ag34 Ag39 105.873(17) . 3_655
Ag32 Ag34 Ag39 164.01(2) . 3_655
Ag33 Ag34 Ag39 135.850(19) . 3_655
Ag38 Ag34 Ag39 62.505(14) 3_655 3_655
Ag35 Ag34 Ag39 59.202(14) . 3_655
Ag36 Ag34 Ag39 108.373(16) . 3_655
S41 Ag35 Pt4 163.95(3) . .
S41 Ag35 Ag37 135.73(3) . 3_655
Pt4 Ag35 Ag37 59.676(12) . 3_655
S41 Ag35 Ag38 119.17(3) . .
Pt4 Ag35 Ag38 60.970(12) . .
Ag37 Ag35 Ag38 60.047(14) 3_655 .
S41 Ag35 Ag39 129.60(3) . 3_655
Pt4 Ag35 Ag39 58.034(11) . 3_655
Ag37 Ag35 Ag39 59.988(14) 3_655 3_655
Ag38 Ag35 Ag39 109.012(17) . 3_655
S41 Ag35 Ag36 104.94(3) . .
Pt4 Ag35 Ag36 60.171(12) . .
Ag37 Ag35 Ag36 109.769(17) 3_655 .
Ag38 Ag35 Ag36 61.262(14) . .
Ag39 Ag35 Ag36 110.567(18) 3_655 .
S41 Ag35 Ag34 112.47(3) . .
Pt4 Ag35 Ag34 56.329(11) . .
Ag37 Ag35 Ag34 108.214(17) 3_655 .
Ag38 Ag35 Ag34 108.699(17) . .
Ag39 Ag35 Ag34 60.866(14) 3_655 .
Ag36 Ag35 Ag34 60.489(14) . .
S41 Ag35 Ag31 54.20(3) . .
Pt4 Ag35 Ag31 111.844(16) . .
Ag37 Ag35 Ag31 165.61(2) 3_655 .
Ag38 Ag35 Ag31 128.203(18) . .
Ag39 Ag35 Ag31 105.875(17) 3_655 .
Ag36 Ag35 Ag31 71.271(14) . .
Ag34 Ag35 Ag31 59.164(13) . .
S42 Ag36 S43 95.61(4) . .
S42 Ag36 Pt4 136.99(3) . .
S43 Ag36 Pt4 127.40(3) . .
S42 Ag36 Ag39 131.47(3) . .
S43 Ag36 Ag39 91.79(3) . .
Pt4 Ag36 Ag39 57.109(11) . .
S42 Ag36 Ag35 83.81(3) . .
S43 Ag36 Ag35 155.36(3) . .
Pt4 Ag36 Ag35 57.261(11) . .
Ag39 Ag36 Ag35 107.084(16) . .
S42 Ag36 Ag34 122.57(3) . .
S43 Ag36 Ag34 101.06(3) . .
Pt4 Ag36 Ag34 55.340(10) . .
Ag39 Ag36 Ag34 102.640(17) . .
Ag35 Ag36 Ag34 60.046(14) . .
S42 Ag36 Ag38 86.52(3) . .
S43 Ag36 Ag38 145.44(3) . .
Pt4 Ag36 Ag38 59.291(11) . .
Ag39 Ag36 Ag38 62.588(14) . .
Ag35 Ag36 Ag38 59.199(14) . .
Ag34 Ag36 Ag38 106.738(16) . .
S42 Ag36 Ag32 93.78(3) . .
S43 Ag36 Ag32 52.20(3) . .
Pt4 Ag36 Ag32 111.101(15) . .
Ag39 Ag36 Ag32 127.032(19) . .
Ag35 Ag36 Ag32 103.188(16) . .
Ag34 Ag36 Ag32 58.476(13) . .
Ag38 Ag36 Ag32 162.283(19) . .
S42 Ag36 Ag37 165.41(3) . .
S43 Ag36 Ag37 71.39(3) . .
Pt4 Ag36 Ag37 56.306(11) . .
Ag39 Ag36 Ag37 57.589(14) . .
Ag35 Ag36 Ag37 105.159(16) . .
Ag34 Ag36 Ag37 56.236(13) . .
Ag38 Ag36 Ag37 107.908(17) . .
Ag32 Ag36 Ag37 73.160(14) . .
S38 Ag37 Pt4 163.24(4) . .
S38 Ag37 Ag34 108.58(3) . .
Pt4 Ag37 Ag34 56.830(11) . .
S38 Ag37 Ag35 126.99(4) . 3_655
Pt4 Ag37 Ag35 58.058(11) . 3_655
Ag34 Ag37 Ag35 106.834(17) . 3_655
S38 Ag37 Ag39 138.93(4) . .
Pt4 Ag37 Ag39 57.718(11) . .
Ag34 Ag37 Ag39 105.569(17) . .
Ag35 Ag37 Ag39 60.506(14) 3_655 .
S38 Ag37 Ag38 106.39(4) . 3_655
Pt4 Ag37 Ag38 60.558(12) . 3_655
Ag34 Ag37 Ag38 61.258(14) . 3_655
Ag35 Ag37 Ag38 60.370(14) 3_655 3_655
Ag39 Ag37 Ag38 109.691(17) . 3_655
S38 Ag37 Ag36 124.93(4) . .
Pt4 Ag37 Ag36 57.521(11) . .
Ag34 Ag37 Ag36 59.319(14) . .
Ag35 Ag37 Ag36 106.823(16) 3_655 .
Ag39 Ag37 Ag36 58.137(14) . .
Ag38 Ag37 Ag36 109.854(17) 3_655 .
S38 Ag37 Ag33 51.32(3) . .
Pt4 Ag37 Ag33 112.879(15) . .
Ag34 Ag37 Ag33 57.565(13) . .
Ag35 Ag37 Ag33 135.808(18) 3_655 .
Ag39 Ag37 Ag33 156.939(19) . .
Ag38 Ag37 Ag33 77.400(15) 3_655 .
Ag36 Ag37 Ag33 98.824(16) . .
S40 Ag38 S37 87.93(5) 3_655 3_655
S40 Ag38 Pt4 128.24(4) 3_655 .
S37 Ag38 Pt4 141.59(3) 3_655 .
S40 Ag38 Ag37 151.90(4) 3_655 3_655
S37 Ag38 Ag37 83.85(3) 3_655 3_655
Pt4 Ag38 Ag37 58.256(11) . 3_655
S40 Ag38 Ag35 148.52(4) 3_655 .
S37 Ag38 Ag35 100.20(3) 3_655 .
Pt4 Ag38 Ag35 57.074(11) . .
Ag37 Ag38 Ag35 59.580(14) 3_655 .
S40 Ag38 Ag34 100.66(4) 3_655 3_655
S37 Ag38 Ag34 112.05(3) 3_655 3_655
Pt4 Ag38 Ag34 55.267(11) . 3_655
Ag37 Ag38 Ag34 58.556(14) 3_655 3_655
Ag35 Ag38 Ag34 104.173(17) . 3_655
S40 Ag38 Ag36 95.29(3) 3_655 .
S37 Ag38 Ag36 140.79(4) 3_655 .
Pt4 Ag38 Ag36 58.346(11) . .
Ag37 Ag38 Ag36 108.005(17) 3_655 .
Ag35 Ag38 Ag36 59.538(14) . .
Ag34 Ag38 Ag36 105.725(17) 3_655 .
S40 Ag38 Ag39 73.00(4) 3_655 .
S37 Ag38 Ag39 155.93(3) 3_655 .
Pt4 Ag38 Ag39 55.252(11) . .
Ag37 Ag38 Ag39 106.021(17) 3_655 .
Ag35 Ag38 Ag39 103.722(17) . .
Ag34 Ag38 Ag39 59.288(13) 3_655 .
Ag36 Ag38 Ag39 57.864(14) . .
S40 Ag38 Ag29 52.10(3) 3_655 3_655
S37 Ag38 Ag29 83.77(3) 3_655 3_655
Pt4 Ag38 Ag29 107.215(15) . 3_655
Ag37 Ag38 Ag29 100.192(16) 3_655 3_655
Ag35 Ag38 Ag29 158.386(19) . 3_655
Ag34 Ag38 Ag29 55.321(13) 3_655 3_655
Ag36 Ag38 Ag29 128.066(18) . 3_655
Ag39 Ag38 Ag29 72.986(14) . 3_655
S30 Ag39 Pt4 175.09(4) . .
S30 Ag39 Ag37 125.16(4) . .
Pt4 Ag39 Ag37 59.588(11) . .
S30 Ag39 Ag35 121.99(4) . 3_655
Pt4 Ag39 Ag35 58.293(11) . 3_655
Ag37 Ag39 Ag35 59.511(14) . 3_655
S30 Ag39 Ag36 121.96(4) . .
Pt4 Ag39 Ag36 60.284(11) . .
Ag37 Ag39 Ag36 64.274(14) . .
Ag35 Ag39 Ag36 110.892(17) 3_655 .
S30 Ag39 Ag34 119.36(4) . 3_655
Pt4 Ag39 Ag34 56.076(10) . 3_655
Ag37 Ag39 Ag34 107.106(16) . 3_655
Ag35 Ag39 Ag34 59.934(14) 3_655 3_655
Ag36 Ag39 Ag34 106.210(16) . 3_655
S30 Ag39 Ag30 67.51(4) . 3_655
Pt4 Ag39 Ag30 108.997(15) . 3_655
Ag37 Ag39 Ag30 126.438(19) . 3_655
Ag35 Ag39 Ag30 70.392(15) 3_655 3_655
Ag36 Ag39 Ag30 160.751(19) . 3_655
Ag34 Ag39 Ag30 56.897(13) 3_655 3_655
S30 Ag39 Ag38 117.54(4) . .
Pt4 Ag39 Ag38 59.133(11) . .
Ag37 Ag39 Ag38 110.753(17) . .
Ag35 Ag39 Ag38 108.345(16) 3_655 .
Ag36 Ag39 Ag38 59.548(14) . .
Ag34 Ag39 Ag38 58.207(13) 3_655 .
Ag30 Ag39 Ag38 101.425(16) 3_655 .
S24 Ag40 S27 129.09(5) . .
S24 Ag40 S25 115.48(6) . .
S27 Ag40 S25 111.49(5) . .
S24 Ag40 Ag25 88.61(4) . .
S27 Ag40 Ag25 114.11(4) . .
S25 Ag40 Ag25 85.23(4) . .
S24 Ag40 Ag23 72.02(4) . .
S27 Ag40 Ag23 82.30(4) . .
S25 Ag40 Ag23 143.08(4) . .
Ag25 Ag40 Ag23 58.201(14) . .
S24 Ag40 Ag24 127.83(4) . .
S27 Ag40 Ag24 56.44(4) . .
S25 Ag40 Ag24 101.32(4) . .
Ag25 Ag40 Ag24 57.859(14) . .
Ag23 Ag40 Ag24 56.719(14) . .
S25 Ag41 S28 115.64(5) . .
S25 Ag41 S29 120.84(5) . .
S28 Ag41 S29 121.02(5) . .
S25 Ag41 Ag30 140.85(4) . .
S28 Ag41 Ag30 88.82(4) . .
S29 Ag41 Ag30 56.97(3) . .
S25 Ag41 Ag24 106.18(4) . .
S28 Ag41 Ag24 59.82(4) . .
S29 Ag41 Ag24 115.45(4) . .
Ag30 Ag41 Ag24 58.570(14) . .
S25 Ag41 Ag25 83.41(4) . .
S28 Ag41 Ag25 117.25(4) . .
S29 Ag41 Ag25 85.45(3) . .
Ag30 Ag41 Ag25 57.712(13) . .
Ag24 Ag41 Ag25 57.446(14) . .
S31 Ag42 S42 125.37(5) . .
S31 Ag42 S44 113.00(5) . .
S42 Ag42 S44 107.01(5) . .
S31 Ag42 Ag31 86.56(4) . .
S42 Ag42 Ag31 79.91(3) . .
S44 Ag42 Ag31 146.00(4) . .
S31 Ag42 Ag26 61.01(4) . .
S42 Ag42 Ag26 137.44(4) . .
S44 Ag42 Ag26 106.34(4) . .
Ag31 Ag42 Ag26 57.740(13) . .
S31 Ag42 Ag32 119.11(4) . .
S42 Ag42 Ag32 96.99(4) . .
S44 Ag42 Ag32 88.53(4) . .
Ag31 Ag42 Ag32 57.467(13) . .
Ag26 Ag42 Ag32 58.320(14) . .
S31 Ag42 Ag43 93.49(4) . .
S42 Ag42 Ag43 141.09(4) . .
S44 Ag42 Ag43 50.69(3) . .
Ag31 Ag42 Ag43 102.985(17) . .
Ag26 Ag42 Ag43 56.407(13) . .
Ag32 Ag42 Ag43 56.642(13) . .
S33 Ag43 S44 117.92(5) . .
S33 Ag43 S32 126.98(5) . .
S44 Ag43 S32 110.97(5) . .
S33 Ag43 Ag26 120.26(4) . .
S44 Ag43 Ag26 107.55(4) . .
S32 Ag43 Ag26 57.56(3) . .
S33 Ag43 Ag32 83.10(4) . .
S44 Ag43 Ag32 89.96(3) . .
S32 Ag43 Ag32 116.98(4) . .
Ag26 Ag43 Ag32 59.491(13) . .
S33 Ag43 Ag27 62.66(4) . .
S44 Ag43 Ag27 147.48(4) . .
S32 Ag43 Ag27 86.65(4) . .
Ag26 Ag43 Ag27 58.150(14) . .
Ag32 Ag43 Ag27 57.519(13) . .
S33 Ag43 Ag42 137.28(4) . .
S44 Ag43 Ag42 50.66(3) . .
S32 Ag43 Ag42 89.77(4) . .
Ag26 Ag43 Ag42 57.673(14) . .
Ag32 Ag43 Ag42 58.597(14) . .
Ag27 Ag43 Ag42 104.735(16) . .
S35 Ag44 S39 120.14(5) . .
S35 Ag44 S37 117.03(5) . .
S39 Ag44 S37 119.21(5) . .
S35 Ag44 Ag28 69.25(4) . .
S39 Ag44 Ag28 85.52(5) . .
S37 Ag44 Ag28 134.20(4) . .
S35 Ag44 Ag29 125.87(4) . .
S39 Ag44 Ag29 72.12(5) . .
S37 Ag44 Ag29 90.67(4) . .
Ag28 Ag44 Ag29 58.972(14) . .
S35 Ag44 Ag33 80.80(4) . .
S39 Ag44 Ag33 128.86(5) . .
S37 Ag44 Ag33 78.29(4) . .
Ag28 Ag44 Ag33 57.228(14) . .
Ag29 Ag44 Ag33 59.277(14) . .
O23 C67 C68 108.3(6) . .
C67 C68 C69 114.7(6) . .
C71 C70 O24 113.3(9) . .
C70 C71 C72 116.2(12) . .
O25 C73 C74 109.6(6) . .
C73 C74 C75 111.8(6) . .
O26 C76 C77 108.4(6) . .
C76 C77 C78 113.4(8) . .
C80 C79 O27 115.1(9) . .
C79 C80 C81 116.7(12) . .
O28 C82 C83 110.7(7) . .
C84 C83 C82 112.5(15) . .
O29 C85 C86 107.8(5) . .
C85 C86 C87 110.5(5) . .
C89 C88 O30 112.6(7) . .
C90 C89 C88 126.7(12) . .
C92 C91 O31 112.1(7) . .
C91 C92 C93 131.3(10) . .
C95 C94 O32 112.0(8) . .
C96 C95 C94 122.8(10) . .
C98 C97 O33 116.1(8) . .
C97 C98 C99 109.3(10) . .
O34 C100 C101 108.1(5) . .
C100 C101 C102 111.2(6) . .
O35 C103 C104 108.4(6) . .
C103 C104 C105 111.0(6) . .
O36 C106 C107 112.5(7) . .
C108 C107 C106 114.6(8) . .
O37 C109 C110 114.2(6) . .
C109 C110 C111 110.1(7) . .
O38 C112 C113 108.0(5) . .
C114 C113 C112 112.4(8) . .
O39 C115 C116 109.9(5) . .
C115 C116 C117 112.2(6) . .
C119 C118 O40 114.7(8) . .
C120 C119 C118 117.8(11) . .
O41 C121 C122 108.2(5) . .
C121 C122 C123 112.0(6) . .
O42 C124 C125 108.3(5) . .
C126 C125 C124 111.8(7) . .
O43 C127 C128 109.4(5) . .
C129 C128 C127 113.4(6) . .
C131 C130 O44 109.5(6) . .
C130 C131 C132 118.7(8) . .
C67 O23 P12 120.2(4) . .
C70 O24 P12 119.9(5) . .
C73 O25 P13 122.1(4) . .
C76 O26 P13 121.4(4) . .
C79 O27 P14 121.1(5) . .
C82 O28 P14 126.8(5) . .
C85 O29 P15 120.8(4) . .
C88 O30 P15 120.9(4) . .
C91 O31 P16 119.1(4) . .
C94 O32 P16 120.0(5) . .
C97 O33 P17 122.5(4) . .
C100 O34 P17 118.7(4) . .
C103 O35 P18 121.2(4) . .
C106 O36 P18 123.3(4) . .
C109 O37 P19 123.3(4) . .
C112 O38 P19 122.1(4) . .
C115 O39 P20 119.0(4) . .
C118 O40 P20 121.9(5) . .
C121 O41 P21 124.3(3) . .
C124 O42 P21 121.5(4) . .
C127 O43 P22 122.1(4) . .
C130 O44 P22 121.1(4) . .
O23 P12 O24 105.4(2) . .
O23 P12 S23 104.48(19) . .
O24 P12 S23 112.7(2) . .
O23 P12 S24 112.65(18) . .
O24 P12 S24 102.7(2) . .
S23 P12 S24 118.45(10) . .
O25 P13 O26 100.1(2) . .
O25 P13 S26 109.81(18) . .
O26 P13 S26 113.20(19) . .
O25 P13 S25 109.17(18) . .
O26 P13 S25 104.27(18) . .
S26 P13 S25 118.59(10) . .
O27 P14 O28 105.8(3) . .
O27 P14 S27 106.95(19) . .
O28 P14 S27 109.91(19) . .
O27 P14 S28 111.88(19) . .
O28 P14 S28 104.12(19) . .
S27 P14 S28 117.56(10) . .
O29 P15 O30 106.7(2) . .
O29 P15 S30 114.73(17) . .
O30 P15 S30 103.83(17) . .
O29 P15 S29 102.40(16) . 3_655
O30 P15 S29 111.13(17) . 3_655
S30 P15 S29 117.76(9) . 3_655
O32 P16 O31 101.5(2) . .
O32 P16 S32 108.27(19) . .
O31 P16 S32 109.95(18) . .
O32 P16 S31 112.74(18) . .
O31 P16 S31 108.29(18) . .
S32 P16 S31 115.21(9) . .
O34 P17 O33 95.5(2) . .
O34 P17 S34 113.42(18) . .
O33 P17 S34 112.46(19) . .
O34 P17 S33 108.17(18) . .
O33 P17 S33 111.08(19) . .
S34 P17 S33 114.56(9) . .
O35 P18 O36 100.2(2) . .
O35 P18 S36 113.74(19) . .
O36 P18 S36 109.9(2) . .
O35 P18 S35 102.55(18) . .
O36 P18 S35 111.4(2) . .
S36 P18 S35 117.52(10) . .
O38 P19 O37 100.1(2) . .
O38 P19 S38 109.56(18) . .
O37 P19 S38 106.11(17) . .
O38 P19 S37 111.41(17) . .
O37 P19 S37 111.70(18) . .
S38 P19 S37 116.58(9) . .
O40 P20 O39 101.1(2) . .
O40 P20 S39 113.31(19) . .
O39 P20 S39 109.17(18) . .
O40 P20 S40 106.93(18) . .
O39 P20 S40 108.85(18) . .
S39 P20 S40 116.37(10) . .
O42 P21 O41 106.3(2) . .
O42 P21 S42 110.54(17) . .
O41 P21 S42 104.91(16) . .
O42 P21 S41 104.28(16) . .
O41 P21 S41 109.83(16) . .
S42 P21 S41 120.27(9) . .
O44 P22 O43 101.5(2) . .
O44 P22 S44 105.57(16) . .
O43 P22 S44 109.38(16) . .
O44 P22 S43 111.49(16) . .
O43 P22 S43 109.02(17) . .
S44 P22 S43 118.55(9) . .
P12 S23 Ag23 93.20(8) . .
P12 S24 Ag40 104.10(8) . .
P13 S25 Ag41 97.08(7) . .
P13 S25 Ag40 105.65(7) . .
Ag41 S25 Ag40 83.80(5) . .
P13 S26 Ag25 106.12(8) . .
P14 S27 Ag40 107.07(8) . .
P14 S27 Ag24 83.37(7) . .
Ag40 S27 Ag24 71.98(4) . .
P14 S28 Ag41 103.26(8) . .
P14 S28 Ag24 81.58(6) . .
Ag41 S28 Ag24 68.44(4) . .
P15 S29 Ag41 99.89(7) 3_655 .
P15 S29 Ag30 90.22(7) 3_655 .
Ag41 S29 Ag30 69.38(4) . .
P15 S30 Ag39 103.05(7) . .
P16 S31 Ag42 102.55(8) . .
P16 S31 Ag26 82.43(7) . .
Ag42 S31 Ag26 67.56(4) . .
P16 S32 Ag43 104.57(7) . .
P16 S32 Ag26 86.74(7) . .
Ag43 S32 Ag26 68.57(4) . .
P17 S33 Ag43 100.68(8) . .
P17 S33 Ag27 78.83(6) . .
Ag43 S33 Ag27 68.40(4) . .
P17 S34 Ag27 90.03(7) . .
P18 S35 Ag44 106.55(8) . .
P18 S36 Ag28 89.87(7) . .
P19 S37 Ag44 99.37(7) . .
P19 S37 Ag38 115.99(8) . 3_655
Ag44 S37 Ag38 101.10(5) . 3_655
P19 S38 Ag33 97.10(7) . .
P19 S38 Ag37 100.56(7) . .
Ag33 S38 Ag37 76.62(4) . .
P20 S39 Ag44 98.42(8) . .
P20 S40 Ag29 96.36(7) . .
P20 S40 Ag38 129.95(8) . 3_655
Ag29 S40 Ag38 73.25(4) . 3_655
P21 S41 Ag31 95.97(7) . .
P21 S41 Ag35 98.43(7) . .
Ag31 S41 Ag35 70.45(4) . .
P21 S42 Ag42 96.22(7) . .
P21 S42 Ag36 115.22(7) . .
Ag42 S42 Ag36 91.39(5) . .
P22 S43 Ag32 110.36(7) . .
P22 S43 Ag36 110.95(7) . .
Ag32 S43 Ag36 68.31(3) . .
P22 S44 Ag42 97.84(7) . .
P22 S44 Ag43 104.08(7) . .
Ag42 S44 Ag43 78.64(4) . .

loop_
_geom_bond_atom_site_label_1
_geom_bond_atom_site_label_2
_geom_bond_distance
_geom_bond_site_symmetry_2
Pt1 Ag12 2.6795(4) .
Pt1 Ag1 2.7266(4) .
Pt1 Ag10 2.7404(5) .
Pt1 Ag3 2.7441(5) .
Pt1 Ag2 2.7477(4) .
Pt1 Ag8 2.7535(5) .
Pt1 Ag6 2.7557(5) .
Pt1 Ag5 2.7574(5) .
Pt1 Ag9 2.7696(4) .
Pt1 Ag4 2.7790(4) .
Pt1 Ag11 2.8045(4) .
Pt1 Ag7 2.8127(5) .
Pt2 Ag12 2.6700(4) 3_576
Pt2 Ag12 2.6701(4) .
Pt2 Ag16 2.7353(4) .
Pt2 Ag16 2.7353(4) 3_576
Pt2 Ag17 2.7482(4) 3_576
Pt2 Ag17 2.7482(4) .
Pt2 Ag13 2.7889(4) 3_576
Pt2 Ag13 2.7889(4) .
Pt2 Ag14 2.8265(4) .
Pt2 Ag14 2.8266(4) 3_576
Pt2 Ag15 2.8589(4) .
Pt2 Ag15 2.8590(4) 3_576
Ag1 S1 2.4503(15) .
Ag1 Ag3 2.8953(6) .
Ag1 Ag4 2.8977(6) .
Ag1 Ag2 2.9077(6) .
Ag1 Ag5 2.9092(6) .
Ag1 Ag6 2.9215(6) .
Ag1 Ag18 3.0692(6) .
Ag2 S5 2.6577(16) .
Ag2 S6 2.8754(17) .
Ag2 Ag3 2.8949(6) .
Ag2 Ag7 2.9082(6) .
Ag2 Ag11 2.9131(6) .
Ag2 Ag22 2.9302(6) .
Ag2 Ag6 2.9312(6) .
Ag2 Ag18 3.1861(6) .
Ag3 S18 2.5257(15) .
Ag3 Ag8 2.8681(6) .
Ag3 S17 2.9141(16) .
Ag3 Ag7 2.9316(6) .
Ag3 Ag4 2.9324(6) .
Ag3 Ag21 2.9424(6) .
Ag4 S16 2.5300(15) .
Ag4 Ag8 2.8709(6) .
Ag4 Ag5 2.9224(6) .
Ag4 Ag9 2.9227(6) .
Ag4 Ag20 3.0478(6) .
Ag5 S14 2.7039(15) .
Ag5 S13 2.7593(16) .
Ag5 Ag10 2.8692(6) .
Ag5 Ag6 2.8844(6) .
Ag5 Ag9 2.9244(6) .
Ag5 Ag20 2.9549(6) .
Ag5 Ag19 3.0022(6) .
Ag6 S4 2.4793(16) .
Ag6 Ag10 2.8505(6) .
Ag6 Ag11 2.9275(6) .
Ag6 Ag18 2.9798(6) .
Ag6 Ag22 3.0847(6) .
Ag7 S22 2.6798(19) 3_576
Ag7 Ag12 2.8257(6) .
Ag7 Ag11 2.9137(6) .
Ag7 Ag8 2.9739(6) .
Ag7 Ag21 2.9990(6) .
Ag7 Ag15 3.1311(6) 3_576
Ag8 S20 2.5463(14) .
Ag8 Ag9 2.8697(6) .
Ag8 Ag12 2.8839(6) .
Ag8 Ag21 2.9959(6) .
Ag8 Ag13 3.1091(6) .
Ag9 S12 2.5641(14) .
Ag9 Ag12 2.8727(5) .
Ag9 Ag10 2.9015(6) .
Ag9 Ag20 2.9692(6) .
Ag9 Ag14 2.9829(6) .
Ag9 Ag19 3.0365(6) .
Ag10 S9 2.5343(14) .
Ag10 Ag12 2.8707(6) .
Ag10 Ag11 2.9048(6) .
Ag10 Ag17 2.9373(6) 3_576
Ag10 Ag19 2.9594(6) .
Ag11 S7 2.6486(15) .
Ag11 Ag12 2.8413(6) .
Ag11 Ag22 2.9428(6) .
Ag11 Ag16 3.0494(6) 3_576
Ag12 Ag13 2.8449(6) .
Ag12 Ag15 2.8915(6) 3_576
Ag12 Ag16 2.9048(5) 3_576
Ag12 Ag17 2.9107(6) 3_576
Ag12 Ag14 2.9614(6) .
Ag13 S20 2.5834(14) .
Ag13 Ag15 2.8607(6) 3_576
Ag13 Ag17 2.8657(6) .
Ag13 Ag16 2.8710(6) .
Ag13 Ag14 3.0851(6) .
Ag14 S12 2.7324(15) .
Ag14 S10 2.7622(15) .
Ag14 Ag17 2.8782(6) 3_576
Ag14 Ag16 2.9005(6) .
Ag14 Ag15 2.9314(6) .
Ag15 S22 2.6234(16) .
Ag15 S19 2.7508(14) 3_576
Ag15 Ag17 2.8726(6) 3_576
Ag15 Ag16 3.0561(6) .
Ag16 S8 2.4809(14) .
Ag16 Ag17 2.8881(6) .
Ag17 S9 2.5622(14) 3_576
Ag18 S2 2.4665(17) .
Ag18 S6 2.5095(17) .
Ag18 S3 2.5631(15) .
Ag19 S13 2.5159(16) .
Ag19 S10 2.5228(15) .
Ag19 S11 2.5511(15) .
Ag19 Ag20 3.2806(6) .
Ag20 S15 2.4823(16) .
Ag20 S14 2.5383(15) .
Ag20 S11 2.5540(16) .
Ag21 S21 2.4957(17) .
Ag21 S17 2.5142(15) .
Ag21 S19 2.5262(15) .
Ag22 S3 2.5012(16) .
Ag22 S7 2.5296(15) .
Ag22 S5 2.5507(18) .
C1 C2 1.400(12) .
C1 O1 1.463(8) .
C2 C3 1.537(13) .
C4 O2 1.440(7) .
C4 C5 1.478(9) .
C5 C6 1.443(12) .
C7 C8 1.316(11) .
C7 O3 1.456(8) .
C8 C9 1.341(12) .
C10 O4 1.449(8) .
C10 C11 1.539(12) .
C11 C12 1.304(14) .
C13 C14 1.420(13) .
C13 O5 1.452(9) .
C14 C15 1.328(15) .
C16 O6 1.445(8) .
C16 C17 1.449(12) .
C17 C18 1.515(12) .
C19 O7 1.467(7) .
C19 C20 1.476(8) .
C20 C21 1.519(8) .
C22 C23 1.394(13) .
C22 O8 1.405(8) .
C23 C24 1.438(9) .
C25 O9 1.468(12) .
C25 C26 1.476(15) .
C26 C27 1.506(9) .
C25B O9 1.469(12) .
C25B C26B 1.471(15) .
C26B C27B 1.520(15) .
C28 O10 1.450(7) .
C28 C29 1.483(9) .
C29 C30 1.502(9) .
C31 O11 1.341(11) .
C31 C32 1.518(8) .
C32 C33 1.510(9) .
C31B O11 1.247(11) .
C31B C32B 1.485(14) .
C32B C33B 1.476(15) .
C34 O12 1.466(14) .
C34 C35 1.50(2) .
C35 C36 1.44(2) .
C34B O12 1.471(13) .
C34B C35B 1.51(2) .
C35B C36B 1.44(2) .
C37 O13 1.459(7) .
C37 C38 1.471(9) .
C38 C39 1.504(12) .
C40 O14 1.461(8) .
C40 C41 1.471(10) .
C41 C42 1.451(11) .
C43 O15 1.461(7) .
C43 C44 1.508(10) .
C44 C45 1.447(11) .
C46 C47 1.400(10) .
C46 O16 1.411(8) .
C47 C48 1.484(13) .
C49 O17 1.441(7) .
C49 C50 1.482(9) .
C50 C51 1.511(10) .
C52 C53 1.332(12) .
C52 O18 1.442(8) .
C53 C54 1.394(12) .
C55 O19 1.465(7) .
C55 C56 1.506(8) .
C56 C57 1.520(9) .
C58 O20 1.464(6) .
C58 C59 1.503(8) .
C59 C60 1.520(9) .
C61 O21 1.452(7) .
C61 C62 1.502(8) .
C62 C63 1.505(11) .
C64 O22 1.454(8) .
C64 C65 1.456(12) .
C65 C66 1.380(13) .
O1 P1 1.586(4) .
O2 P1 1.584(4) .
O3 P2 1.577(4) .
O4 P2 1.578(4) .
O5 P3 1.582(5) .
O6 P3 1.573(4) .
O7 P4 1.575(4) .
O8 P4 1.586(4) .
O9 P5 1.582(4) .
O10 P5 1.585(4) .
O11 P6 1.564(4) .
O12 P6 1.567(4) .
O13 P7 1.576(4) .
O14 P7 1.568(4) .
O15 P8 1.587(4) .
O16 P8 1.589(4) .
O17 P9 1.586(4) .
O18 P9 1.570(4) .
O19 P10 1.578(4) .
O20 P10 1.577(4) .
O21 P11 1.589(4) .
O22 P11 1.570(4) .
P1 S1 1.983(2) .
P1 S2 1.991(2) .
P2 S4 1.978(2) .
P2 S3 2.023(2) .
P3 S6 1.985(2) .
P3 S5 2.013(2) .
P4 S8 1.990(2) 3_576
P4 S7 2.004(2) .
P5 S10 2.000(2) .
P5 S9 2.005(2) .
P6 S11 1.998(2) .
P6 S12 2.004(2) .
P7 S14 2.003(2) .
P7 S13 2.005(2) .
P8 S16 1.977(2) .
P8 S15 2.005(2) .
P9 S18 1.981(2) .
P9 S17 2.003(2) .
P10 S20 2.006(2) .
P10 S19 2.0094(19) .
P11 S22 1.979(2) 3_576
P11 S21 1.996(2) .
Pt3 Ag34 2.6847(4) .
Pt3 Ag31 2.7271(5) .
Pt3 Ag23 2.7324(4) .
Pt3 Ag28 2.7349(5) .
Pt3 Ag24 2.7421(4) .
Pt3 Ag33 2.7548(5) .
Pt3 Ag32 2.7567(4) .
Pt3 Ag26 2.7611(5) .
Pt3 Ag25 2.7612(5) .
Pt3 Ag27 2.7816(4) .
Pt3 Ag29 2.7991(5) .
Pt3 Ag30 2.8103(4) .
Pt4 Ag34 2.6719(4) 3_655
Pt4 Ag34 2.6719(4) .
Pt4 Ag39 2.7340(4) .
Pt4 Ag39 2.7341(4) 3_655
Pt4 Ag35 2.7418(4) 3_655
Pt4 Ag35 2.7418(4) .
Pt4 Ag37 2.7890(4) .
Pt4 Ag37 2.7890(4) 3_655
Pt4 Ag36 2.8277(4) 3_655
Pt4 Ag36 2.8278(4) .
Pt4 Ag38 2.8561(4) 3_655
Pt4 Ag38 2.8561(4) .
Ag23 S23 2.4626(15) .
Ag23 Ag28 2.8868(6) .
Ag23 Ag26 2.9011(6) .
Ag23 Ag27 2.9105(6) .
Ag23 Ag24 2.9195(6) .
Ag23 Ag25 2.9276(6) .
Ag23 Ag40 3.0618(6) .
Ag24 S27 2.7028(16) .
Ag24 S28 2.7666(15) .
Ag24 Ag29 2.8760(6) .
Ag24 Ag30 2.8977(6) .
Ag24 Ag28 2.9112(6) .
Ag24 Ag25 2.9235(6) .
Ag24 Ag41 2.9763(6) .
Ag24 Ag40 3.0842(6) .
Ag25 S26 2.4746(16) .
Ag25 Ag31 2.8467(6) .
Ag25 Ag26 2.8759(6) .
Ag25 Ag30 2.9229(6) .
Ag25 Ag40 2.9548(6) .
Ag25 Ag41 3.1025(6) .
Ag26 S32 2.6704(15) .
Ag26 S31 2.8275(17) .
Ag26 Ag31 2.8632(6) .
Ag26 Ag27 2.9244(6) .
Ag26 Ag32 2.9404(6) .
Ag26 Ag43 2.9453(6) .
Ag26 Ag42 2.9878(6) .
Ag27 S34 2.5422(15) .
Ag27 Ag33 2.8727(6) .
Ag27 Ag32 2.9116(6) .
Ag27 Ag28 2.9274(6) .
Ag27 S33 2.9318(15) .
Ag27 Ag43 3.0685(6) .
Ag28 S36 2.4825(15) .
Ag28 Ag33 2.8484(6) .
Ag28 Ag29 2.9271(6) .
Ag28 Ag44 2.9389(6) .
Ag29 S40 2.5812(15) .
Ag29 Ag34 2.8094(6) .
Ag29 Ag30 2.9137(6) .
Ag29 Ag33 2.9742(6) .
Ag29 Ag44 3.0067(6) .
Ag29 Ag38 3.1322(6) 3_655
Ag30 S29 2.6402(15) .
Ag30 Ag34 2.8359(5) .
Ag30 Ag31 2.9003(6) .
Ag30 Ag41 2.9474(6) .
Ag30 Ag39 3.0139(6) 3_655
Ag31 S41 2.5253(14) .
Ag31 Ag32 2.8800(6) .
Ag31 Ag34 2.8851(6) .
Ag31 Ag35 2.9339(6) .
Ag31 Ag42 2.9417(6) .
Ag32 S43 2.5410(14) .
Ag32 Ag33 2.8776(6) .
Ag32 Ag34 2.8878(5) .
Ag32 Ag43 2.9808(6) .
Ag32 Ag36 2.9881(6) .
Ag32 Ag42 3.0461(6) .
Ag33 S38 2.5350(14) .
Ag33 Ag34 2.8964(6) .
Ag33 Ag44 3.0075(6) .
Ag33 Ag37 3.1592(6) .
Ag34 Ag37 2.8256(6) .
Ag34 Ag38 2.9039(6) 3_655
Ag34 Ag35 2.9102(6) .
Ag34 Ag36 2.9231(6) .
Ag34 Ag39 2.9373(5) 3_655
Ag35 S41 2.5611(14) .
Ag35 Ag37 2.8600(6) 3_655
Ag35 Ag38 2.8830(6) .
Ag35 Ag39 2.8885(6) 3_655
Ag35 Ag36 2.8931(6) .
Ag36 S42 2.7543(15) .
Ag36 S43 2.7703(14) .
Ag36 Ag39 2.8909(6) .
Ag36 Ag38 2.9430(6) .
Ag36 Ag37 3.0664(6) .
Ag37 S38 2.5612(14) .
Ag37 Ag39 2.8736(6) .
Ag37 Ag38 2.8737(6) 3_655
Ag38 S40 2.6680(15) 3_655
Ag38 S37 2.7917(15) 3_655
Ag38 Ag39 3.0306(6) .
Ag39 S30 2.4831(14) .
Ag40 S24 2.4794(16) .
Ag40 S27 2.5409(18) .
Ag40 S25 2.5772(16) .
Ag41 S25 2.5028(16) .
Ag41 S28 2.5128(16) .
Ag41 S29 2.5362(15) .
Ag42 S31 2.5273(16) .
Ag42 S42 2.5374(15) .
Ag42 S44 2.5466(14) .
Ag42 Ag43 3.2281(6) .
Ag43 S33 2.4886(16) .
Ag43 S44 2.5477(15) .
Ag43 S32 2.5554(15) .
Ag44 S35 2.4842(15) .
Ag44 S39 2.4934(17) .
Ag44 S37 2.5473(15) .
C67 O23 1.457(7) .
C67 C68 1.477(9) .
C68 C69 1.493(9) .
C70 C71 1.416(12) .
C70 O24 1.450(9) .
C71 C72 1.418(16) .
C73 O25 1.457(7) .
C73 C74 1.486(9) .
C74 C75 1.509(11) .
C76 O26 1.436(8) .
C76 C77 1.474(10) .
C77 C78 1.490(12) .
C79 C80 1.347(13) .
C79 O27 1.451(8) .
C80 C81 1.494(15) .
C82 O28 1.418(9) .
C82 C83 1.482(13) .
C83 C84 1.37(2) .
C85 O29 1.466(6) .
C85 C86 1.497(8) .
C86 C87 1.528(8) .
C88 C89 1.418(11) .
C88 O30 1.454(7) .
C89 C90 1.256(15) .
C91 C92 1.386(11) .
C91 O31 1.456(7) .
C92 C93 1.398(8) .
C94 C95 1.433(12) .
C94 O32 1.457(9) .
C95 C96 1.373(14) .
C97 C98 1.387(11) .
C97 O33 1.408(9) .
C98 C99 1.558(14) .
C100 O34 1.441(7) .
C100 C101 1.511(9) .
C101 C102 1.513(10) .
C103 O35 1.454(7) .
C103 C104 1.502(9) .
C104 C105 1.506(10) .
C106 O36 1.448(8) .
C106 C107 1.468(11) .
C107 C108 1.453(12) .
C109 O37 1.458(7) .
C109 C110 1.477(9) .
C110 C111 1.522(10) .
C112 O38 1.445(7) .
C112 C113 1.505(9) .
C113 C114 1.390(12) .
C115 O39 1.451(7) .
C115 C116 1.490(8) .
C116 C117 1.510(10) .
C118 C119 1.402(13) .
C118 O40 1.449(8) .
C119 C120 1.329(14) .
C121 O41 1.451(7) .
C121 C122 1.496(8) .
C122 C123 1.512(9) .
C124 O42 1.454(7) .
C124 C125 1.500(9) .
C125 C126 1.478(12) .
C127 O43 1.452(7) .
C127 C128 1.496(8) .
C128 C129 1.476(10) .
C130 C131 1.437(10) .
C130 O44 1.469(7) .
C131 C132 1.451(12) .
O23 P12 1.587(4) .
O24 P12 1.589(5) .
O25 P13 1.572(4) .
O26 P13 1.581(4) .
O27 P14 1.574(5) .
O28 P14 1.580(5) .
O29 P15 1.576(4) .
O30 P15 1.580(4) .
O31 P16 1.579(4) .
O32 P16 1.574(4) .
O33 P17 1.595(4) .
O34 P17 1.585(4) .
O35 P18 1.577(4) .
O36 P18 1.587(4) .
O37 P19 1.576(4) .
O38 P19 1.576(4) .
O39 P20 1.583(4) .
O40 P20 1.573(5) .
O41 P21 1.584(4) .
O42 P21 1.573(4) .
O43 P22 1.581(4) .
O44 P22 1.565(4) .
P12 S23 1.972(2) .
P12 S24 1.995(2) .
P13 S26 1.980(2) .
P13 S25 2.016(2) .
P14 S27 1.994(2) .
P14 S28 2.000(2) .
P15 S30 1.988(2) .
P15 S29 2.008(2) 3_655
P16 S32 1.994(2) .
P16 S31 1.999(2) .
P17 S34 1.972(2) .
P17 S33 2.011(2) .
P18 S36 1.979(2) .
P18 S35 2.004(2) .
P19 S38 2.001(2) .
P19 S37 2.010(2) .
P20 S39 1.988(2) .
P20 S40 1.999(2) .
P21 S42 1.998(2) .
P21 S41 2.000(2) .
P22 S44 2.003(2) .
P22 S43 2.011(2) .
